data_4503352
loop_
_publ_author_name
'Aburaya, Kazuaki'
'Nakano, Kazunori'
'Sada, Kazuki'
'Yoswathananont, Nungruethai'
'Shigesato, Masashi'
'Hisaki, Ichiro'
'Tohnai, Norimitsu'
'Miyata, Mikiji'

_publ_section_title
;
 Importance of Weak Hydrogen Bonds in the Formation of Cholamide Inclusion
 Crystals with Aromatic Guests
;
_journal_issue 3
_journal_name_full 'Crystal Growth &amp; Design'
_journal_page_first 1013
_journal_paper_doi 10.1021/cg701011r
_journal_volume 8
_journal_year 2008
_chemical_formula_moiety 'C55 H89 Br N2 O8 '
_chemical_formula_sum 'C55 H89 Br N2 O8'
_chemical_formula_weight 986.22
_space_group_IT_number 4
_symmetry_cell_setting monoclinic
_symmetry_Int_Tables_number 4
_symmetry_space_group_name_Hall 'P 2yb'
_symmetry_space_group_name_H-M 'P 1 21 1'
_cell_angle_alpha 90.0000
_cell_angle_beta 90.036(4)
_cell_angle_gamma 90.0000
_cell_formula_units_Z 2
_cell_length_a 7.4504(7)
_cell_length_b 25.4993(18)
_cell_length_c 13.4933(15)
_cell_measurement_reflns_used 13971
_cell_measurement_temperature 203.1
_cell_measurement_theta_max 68.0
_cell_measurement_theta_min 3.5
_cell_volume 2563.5(4)
_computing_cell_refinement PROCESS-AUTO
_computing_data_collection PROCESS-AUTO
_computing_data_reduction CrystalStructure
_computing_publication_material 'CrystalStructure 3.8'
_computing_structure_refinement SHELXL
_computing_structure_solution SIR2004
_diffrn_detector_area_resol_mean 5.00
_diffrn_measured_fraction_theta_full 0.946
_diffrn_measured_fraction_theta_max 0.946
_diffrn_measurement_device_type 'Rigaku RAXIS-RAPID'
_diffrn_measurement_method \w
_diffrn_radiation_type 'Cu K\a'
_diffrn_radiation_wavelength 1.54178
_diffrn_reflns_av_R_equivalents 0.091
_diffrn_reflns_limit_h_max 8
_diffrn_reflns_limit_h_min -8
_diffrn_reflns_limit_k_max 29
_diffrn_reflns_limit_k_min -30
_diffrn_reflns_limit_l_max 15
_diffrn_reflns_limit_l_min -16
_diffrn_reflns_number 24670
_diffrn_reflns_theta_full 68.25
_diffrn_reflns_theta_max 68.25
_exptl_absorpt_coefficient_mu 1.529
_exptl_absorpt_correction_type none
_exptl_crystal_colour colorless
_exptl_crystal_density_diffrn 1.278
_exptl_crystal_density_method 'not measured'
_exptl_crystal_description platelet
_exptl_crystal_F_000 1064.00
_exptl_crystal_size_max 0.50
_exptl_crystal_size_mid 0.20
_exptl_crystal_size_min 0.20
_refine_diff_density_max 1.79
_refine_diff_density_min -1.62
_refine_ls_abs_structure_details 'Flack, H. D. (1983), Acta Cryst. A39, 876-881.  3860 Friedel Pairs'
_refine_ls_abs_structure_Flack 0.21(9)
_refine_ls_extinction_method none
_refine_ls_goodness_of_fit_ref 1.449
_refine_ls_hydrogen_treatment refall
_refine_ls_number_parameters 580
_refine_ls_number_reflns 8393
_refine_ls_R_factor_gt 0.1359
_refine_ls_shift/su_max 0.0000
_refine_ls_structure_factor_coef Fsqd
_refine_ls_weighting_details 'w = 1/[\s^2^(Fo^2^)+(0.2000P)^2^+0.0000P] where P=(Fo^2^+2Fc^2^)/3'
_refine_ls_weighting_scheme calc
_refine_ls_wR_factor_ref 0.3748
_reflns_number_gt 6324
_reflns_number_total 8393
_reflns_threshold_expression F^2^>2.0\s(F^2^)
_cod_data_source_file cg701011r-file003.cif
_cod_data_source_block '_CAM22'
_cod_original_formula_sum 'C55 H89 Br N2 O8 '
_cod_database_code 4503352

loop_
_symmetry_equiv_pos_site_id
_symmetry_equiv_pos_as_xyz
1 +X,+Y,+Z
2 -X,1/2+Y,-Z

loop_
_atom_site_label
_atom_site_type_symbol
_atom_site_fract_x
_atom_site_fract_y
_atom_site_fract_z
_atom_site_U_iso_or_equiv
_atom_site_adp_type
_atom_site_occupancy
_atom_site_symmetry_multiplicity
_atom_site_calc_flag
_atom_site_refinement_flags
O(1) O -0.0973(9) 0.8755(2) 0.0143(5) 0.0450(16) Uani 1.00 1 d .
O(2) O 0.2719(8) 0.7708(2) 0.2323(4) 0.0372(14) Uani 1.00 1 d .
O(3) O -0.1900(8) 0.8232(2) 0.4246(4) 0.0335(13) Uani 1.00 1 d .
O(4) O 0.1713(10) 0.8825(2) 0.8844(5) 0.0524(18) Uani 1.00 1 d .
O(5) O 0.5441(9) 0.8771(2) 0.5158(5) 0.0470(17) Uani 1.00 1 d .
O(6) O 0.1492(7) 0.9716(2) 0.7297(4) 0.0292(12) Uani 1.00 1 d .
O(7) O 0.6264(8) 0.9283(2) 0.9274(4) 0.0324(13) Uani 1.00 1 d .
O(8) O 0.2766(10) 0.8609(2) 1.3849(5) 0.0520(19) Uani 1.00 1 d .
N(1) N 0.4062(12) 0.8631(3) 0.7951(6) 0.045(2) Uani 1.00 1 d .
N(2) N 0.0387(11) 0.8850(3) 1.2949(6) 0.047(2) Uani 1.00 1 d .
C(1) C -0.3413(11) 0.7596(3) 0.1104(6) 0.0321(19) Uani 1.00 1 d .
C(2) C -0.2980(11) 0.8154(3) 0.0912(6) 0.035(2) Uani 1.00 1 d .
C(3) C -0.1405(12) 0.8215(3) 0.0242(6) 0.0361(19) Uani 1.00 1 d .
C(4) C 0.0200(12) 0.7918(3) 0.0636(6) 0.0335(18) Uani 1.00 1 d .
C(5) C -0.0192(12) 0.7328(2) 0.0867(6) 0.0318(18) Uani 1.00 1 d .
C(6) C 0.1434(13) 0.7059(3) 0.1272(7) 0.041(2) Uani 1.00 1 d .
C(7) C 0.1948(13) 0.7199(3) 0.2359(7) 0.040(2) Uani 1.00 1 d .
C(8) C 0.0330(10) 0.7186(2) 0.3035(5) 0.0242(16) Uani 1.00 1 d .
C(9) C -0.1314(11) 0.7467(3) 0.2581(5) 0.0267(16) Uani 1.00 1 d .
C(10) C -0.1862(11) 0.7284(3) 0.1538(6) 0.0314(18) Uani 1.00 1 d .
C(11) C -0.2865(12) 0.7469(4) 0.3338(5) 0.0353(19) Uani 1.00 1 d .
C(12) C -0.2337(12) 0.7693(3) 0.4336(6) 0.0321(18) Uani 1.00 1 d .
C(13) C -0.0740(11) 0.7390(3) 0.4796(6) 0.0290(17) Uani 1.00 1 d .
C(14) C 0.0802(10) 0.7411(3) 0.4023(6) 0.0281(17) Uani 1.00 1 d .
C(15) C 0.2403(12) 0.7193(4) 0.4599(6) 0.038(2) Uani 1.00 1 d .
C(16) C 0.2122(13) 0.7406(3) 0.5655(6) 0.039(2) Uani 1.00 1 d .
C(17) C 0.0279(11) 0.7654(3) 0.5684(6) 0.0334(19) Uani 1.00 1 d .
C(18) C -0.1294(15) 0.6831(3) 0.5023(6) 0.042(2) Uani 1.00 1 d .
C(19) C -0.2459(16) 0.6696(3) 0.1571(7) 0.050(2) Uani 1.00 1 d .
C(20) C -0.0532(12) 0.7600(3) 0.6707(5) 0.0317(18) Uani 1.00 1 d .
C(21) C -0.2406(12) 0.7824(3) 0.6778(6) 0.036(2) Uani 1.00 1 d .
C(22) C 0.0732(12) 0.7852(3) 0.7481(6) 0.0330(19) Uani 1.00 1 d .
C(23) C 0.1184(14) 0.8420(3) 0.7276(6) 0.039(2) Uani 1.00 1 d .
C(24) C 0.2331(13) 0.8649(2) 0.8091(6) 0.036(2) Uani 1.00 1 d .
C(25) C 0.7509(12) 0.9965(3) 0.6156(6) 0.037(2) Uani 1.00 1 d .
C(26) C 0.7257(12) 0.9393(3) 0.5994(7) 0.039(2) Uani 1.00 1 d .
C(27) C 0.5677(11) 0.9322(3) 0.5280(6) 0.0341(19) Uani 1.00 1 d .
C(28) C 0.4086(11) 0.9572(3) 0.5648(6) 0.0324(18) Uani 1.00 1 d .
C(29) C 0.4292(11) 1.0153(3) 0.5912(6) 0.0315(18) Uani 1.00 1 d .
C(30) C 0.2614(11) 1.0396(3) 0.6278(6) 0.0326(19) Uani 1.00 1 d .
C(31) C 0.2190(11) 1.0236(3) 0.7354(6) 0.0298(17) Uani 1.00 1 d .
C(32) C 0.3762(10) 1.0294(2) 0.8042(5) 0.0247(15) Uani 1.00 1 d .
C(33) C 0.5467(11) 1.0038(3) 0.7646(5) 0.0272(17) Uani 1.00 1 d .
C(34) C 0.5933(11) 1.0247(3) 0.6601(6) 0.0321(18) Uani 1.00 1 d .
C(35) C 0.7007(10) 1.0055(3) 0.8382(6) 0.0295(17) Uani 1.00 1 d .
C(36) C 0.6564(11) 0.9830(3) 0.9383(6) 0.0302(18) Uani 1.00 1 d .
C(37) C 0.4915(10) 1.0093(2) 0.9829(5) 0.0234(16) Uani 1.00 1 d .
C(38) C 0.3391(10) 1.0058(3) 0.9033(5) 0.0262(16) Uani 1.00 1 d .
C(39) C 0.1779(12) 1.0226(3) 0.9570(6) 0.0330(18) Uani 1.00 1 d .
C(40) C 0.2080(12) 1.0030(4) 1.0648(6) 0.038(2) Uani 1.00 1 d .
C(41) C 0.4020(11) 0.9828(3) 1.0682(6) 0.0292(17) Uani 1.00 1 d .
C(42) C 0.5366(13) 1.0666(3) 1.0060(6) 0.036(2) Uani 1.00 1 d .
C(43) C 0.6388(14) 1.0838(3) 0.6649(7) 0.042(2) Uani 1.00 1 d .
C(44) C 0.4816(11) 0.9883(3) 1.1733(5) 0.0289(17) Uani 1.00 1 d .
C(45) C 0.6714(14) 0.9671(4) 1.1845(7) 0.046(2) Uani 1.00 1 d .
C(46) C 0.3641(14) 0.9617(3) 1.2515(6) 0.039(2) Uani 1.00 1 d .
C(47) C 0.3323(15) 0.9032(3) 1.2307(7) 0.045(2) Uani 1.00 1 d .
C(48) C 0.2109(14) 0.8816(3) 1.3097(7) 0.041(2) Uani 1.00 1 d .
H(1) H -0.3787 0.7432 0.0481 0.039 Uani 1.00 1 c R
H(2) H -0.4431 0.7579 0.1563 0.039 Uani 1.00 1 c R
H(3) H -0.4024 0.8326 0.0612 0.042 Uani 1.00 1 c R
H(4) H -0.2727 0.8330 0.1543 0.042 Uani 1.00 1 c R
H(5) H -0.1721 0.8074 -0.0419 0.043 Uani 1.00 1 c R
H(6) H 0.0619 0.8090 0.1243 0.039 Uani 1.00 1 c R
H(7) H 0.1172 0.7939 0.0148 0.039 Uani 1.00 1 c R
H(8) H -0.0491 0.7156 0.0231 0.038 Uani 1.00 1 c R
H(9) H 0.2457 0.7143 0.0845 0.046 Uani 1.00 1 c R
H(10) H 0.1240 0.6680 0.1233 0.046 Uani 1.00 1 c R
H(11) H 0.2856 0.6947 0.2602 0.045 Uani 1.00 1 c R
H(12) H 0.0002 0.6813 0.3137 0.032 Uani 1.00 1 c R
H(13) H -0.0951 0.7838 0.2506 0.032 Uani 1.00 1 c R
H(14) H -0.3294 0.7109 0.3431 0.040 Uani 1.00 1 c R
H(15) H -0.3861 0.7676 0.3069 0.040 Uani 1.00 1 c R
H(16) H -0.3377 0.7661 0.4788 0.037 Uani 1.00 1 c R
H(17) H 0.1059 0.7787 0.3909 0.035 Uani 1.00 1 c R
H(18) H 0.3539 0.7318 0.4320 0.047 Uani 1.00 1 c R
H(19) H 0.2400 0.6809 0.4594 0.047 Uani 1.00 1 c R
H(20) H 0.2199 0.7120 0.6139 0.045 Uani 1.00 1 c R
H(21) H 0.3044 0.7667 0.5814 0.045 Uani 1.00 1 c R
H(22) H 0.0411 0.8032 0.5536 0.039 Uani 1.00 1 c R
H(23) H -0.0294 0.6646 0.5321 0.066 Uani 1.00 1 c R
H(24) H -0.1643 0.6657 0.4413 0.066 Uani 1.00 1 c R
H(25) H -0.2300 0.6833 0.5478 0.066 Uani 1.00 1 c R
H(26) H -0.1503 0.6486 0.1854 0.072 Uani 1.00 1 c R
H(27) H -0.2715 0.6576 0.0904 0.072 Uani 1.00 1 c R
H(28) H -0.3528 0.6663 0.1976 0.072 Uani 1.00 1 c R
H(29) H -0.0610 0.7221 0.6860 0.036 Uani 1.00 1 c R
H(30) H -0.2744 0.7857 0.7469 0.056 Uani 1.00 1 c R
H(31) H -0.3242 0.7593 0.6442 0.056 Uani 1.00 1 c R
H(32) H -0.2433 0.8167 0.6467 0.056 Uani 1.00 1 c R
H(33) H 0.0168 0.7828 0.8135 0.038 Uani 1.00 1 c R
H(34) H 0.1850 0.7650 0.7504 0.038 Uani 1.00 1 c R
H(35) H 0.1826 0.8446 0.6644 0.048 Uani 1.00 1 c R
H(36) H 0.0072 0.8623 0.7219 0.048 Uani 1.00 1 c R
H(37) H 0.0042 0.8785 -0.0104 0.067 Uani 1.00 1 c R
H(38) H 0.2170 0.7905 0.2707 0.059 Uani 1.00 1 c R
H(39) H -0.2835 0.8409 0.4251 0.052 Uani 1.00 1 c R
H(40) H 0.4788 0.8749 0.8405 0.054 Uani 1.00 1 c R
H(41) H 0.4491 0.8503 0.7403 0.054 Uani 1.00 1 c R
H(42) H 0.7005 0.9217 0.6625 0.045 Uani 1.00 1 c R
H(43) H 0.8348 0.9239 0.5710 0.045 Uani 1.00 1 c R
H(44) H 0.8549 1.0015 0.6591 0.042 Uani 1.00 1 c R
H(45) H 0.7792 1.0129 0.5517 0.042 Uani 1.00 1 c R
H(46) H 0.5994 0.9479 0.4632 0.042 Uani 1.00 1 c R
H(47) H 0.3684 0.9383 0.6240 0.039 Uani 1.00 1 c R
H(48) H 0.3141 0.9539 0.5146 0.039 Uani 1.00 1 c R
H(49) H 0.4577 1.0333 0.5282 0.039 Uani 1.00 1 c R
H(50) H 0.1615 1.0290 0.5849 0.037 Uani 1.00 1 c R
H(51) H 0.2724 1.0778 0.6241 0.037 Uani 1.00 1 c R
H(52) H 0.1220 1.0467 0.7598 0.036 Uani 1.00 1 c R
H(53) H 0.3999 1.0672 0.8135 0.029 Uani 1.00 1 c R
H(54) H 0.5175 0.9663 0.7557 0.032 Uani 1.00 1 c R
H(55) H 0.8024 0.9860 0.8105 0.036 Uani 1.00 1 c R
H(56) H 0.7387 1.0420 0.8466 0.036 Uani 1.00 1 c R
H(57) H 0.7598 0.9885 0.9832 0.034 Uani 1.00 1 c R
H(58) H 0.3221 0.9679 0.8909 0.030 Uani 1.00 1 c R
H(59) H 0.0699 1.0068 0.9283 0.040 Uani 1.00 1 c R
H(60) H 0.1656 1.0609 0.9553 0.040 Uani 1.00 1 c R
H(61) H 0.1912 1.0317 1.1122 0.048 Uani 1.00 1 c R
H(62) H 0.1236 0.9748 1.0809 0.048 Uani 1.00 1 c R
H(63) H 0.3980 0.9449 1.0528 0.034 Uani 1.00 1 c R
H(64) H 0.4405 1.0820 1.0448 0.052 Uani 1.00 1 c R
H(65) H 0.5501 1.0860 0.9445 0.052 Uani 1.00 1 c R
H(66) H 0.6478 1.0682 1.0433 0.052 Uani 1.00 1 c R
H(67) H 0.5432 1.1023 0.6989 0.064 Uani 1.00 1 c R
H(68) H 0.6513 1.0975 0.5982 0.064 Uani 1.00 1 c R
H(69) H 0.7505 1.0886 0.7007 0.064 Uani 1.00 1 c R
H(70) H 0.4854 1.0261 1.1893 0.036 Uani 1.00 1 c R
H(71) H 0.7084 0.9697 1.2532 0.075 Uani 1.00 1 c R
H(72) H 0.7525 0.9874 1.1434 0.075 Uani 1.00 1 c R
H(73) H 0.6744 0.9307 1.1638 0.075 Uani 1.00 1 c R
H(74) H 0.4213 0.9654 1.3165 0.045 Uani 1.00 1 c R
H(75) H 0.2479 0.9797 1.2542 0.045 Uani 1.00 1 c R
H(76) H 0.2769 0.8987 1.1654 0.053 Uani 1.00 1 c R
H(77) H 0.4469 0.8843 1.2311 0.053 Uani 1.00 1 c R
H(78) H 0.4480 0.8714 0.4865 0.068 Uani 1.00 1 c R
H(79) H 0.1726 0.9556 0.7818 0.043 Uani 1.00 1 c R
H(80) H 0.6111 0.9149 0.9828 0.049 Uani 1.00 1 c R
H(81) H -0.0357 0.8726 1.3386 0.053 Uani 1.00 1 c R
H(82) H -0.0020 0.8998 1.2412 0.053 Uani 1.00 1 c R
Br(1A) Br -0.0087(13) 0.6364(3) 0.8572(6) 0.1699(18) Uiso 0.51 1 d P
C(49A) C 0.183(2) 0.6297(5) 0.7842(11) 0.069(4) Uiso 0.51 1 d P
C(50A) C 0.342(2) 0.6551(7) 0.7987(13) 0.049(4) Uiso 0.51 1 d P
C(51A) C 0.501(3) 0.6527(11) 0.7418(19) 0.103(8) Uiso 0.51 1 d P
C(52A) C 0.5251(18) 0.6185(5) 0.6614(9) 0.0137(19) Uiso 0.51 1 d P
C(53A) C 0.356(2) 0.5916(12) 0.643(2) 0.090(6) Uiso 0.51 1 d P
C(54A) C 0.188(2) 0.5937(13) 0.699(2) 0.090(8) Uiso 0.51 1 d P
C(55A) C -0.0014(13) 0.5647(3) 0.6768(7) 0.0021(14) Uiso 0.51 1 d P
Br(1B) Br 0.0684(14) 0.6482(3) 0.8748(6) 0.1699(18) Uiso 0.49 1 d P
C(49B) C 0.235(2) 0.6354(6) 0.7878(11) 0.069(4) Uiso 0.49 1 d P
C(50B) C 0.408(2) 0.6580(8) 0.7871(14) 0.090(8) Uiso 0.49 1 d P
C(51B) C 0.531(3) 0.6419(11) 0.7101(18) 0.090(6) Uiso 0.49 1 d P
C(52B) C 0.4810(19) 0.6089(5) 0.6372(10) 0.0137(19) Uiso 0.49 1 d P
C(53B) C 0.308(3) 0.5823(13) 0.636(2) 0.103(8) Uiso 0.49 1 d P
C(54B) C 0.188(2) 0.5994(10) 0.7101(17) 0.049(4) Uiso 0.49 1 d P
C(55B) C 0.4604(15) 0.6992(4) 0.8708(7) 0.0021(14) Uiso 0.49 1 d P
H(83A) H 0.3469 0.6773 0.8544 0.056 Uani 0.51 1 c R
H(84A) H 0.5959 0.6753 0.7587 0.728 Uani 0.51 1 c R
H(85A) H 0.6319 0.6138 0.6255 0.030 Uani 0.51 1 c R
H(86A) H 0.3540 0.5696 0.5876 0.133 Uani 0.51 1 c R
H(87A) H 0.0071 0.5455 0.6150 0.007 Uani 0.51 1 c R
H(88A) H -0.0960 0.5907 0.6719 0.007 Uani 0.51 1 c R
H(89A) H -0.0287 0.5406 0.7303 0.007 Uani 0.51 1 c R
H(83B) H 0.6489 0.6549 0.7108 0.133 Uani 0.49 1 c R
H(84B) H 0.5613 0.6027 0.5847 0.030 Uani 0.49 1 c R
H(85B) H 0.2789 0.5559 0.5904 0.728 Uani 0.49 1 c R
H(86B) H 0.0701 0.5864 0.7083 0.056 Uani 0.49 1 c R
H(87B) H 0.5840 0.7102 0.8619 0.007 Uani 0.49 1 c R
H(88B) H 0.4466 0.6832 0.9355 0.007 Uani 0.49 1 c R
H(89B) H 0.3822 0.7296 0.8660 0.007 Uani 0.49 1 c R

loop_
_atom_site_aniso_label
_atom_site_aniso_U_11
_atom_site_aniso_U_22
_atom_site_aniso_U_33
_atom_site_aniso_U_12
_atom_site_aniso_U_13
_atom_site_aniso_U_23
O(1) 0.039(4) 0.039(3) 0.057(4) 0.007(2) 0.004(3) 0.013(3)
O(2) 0.037(3) 0.041(3) 0.034(3) 0.002(2) 0.008(2) 0.009(2)
O(3) 0.040(3) 0.027(2) 0.033(3) 0.013(2) 0.004(2) 0.003(2)
O(4) 0.060(5) 0.054(4) 0.044(4) -0.020(3) 0.013(3) -0.004(3)
O(5) 0.037(4) 0.047(3) 0.057(4) 0.015(2) -0.010(3) -0.022(3)
O(6) 0.027(3) 0.025(2) 0.036(3) 0.003(2) -0.003(2) -0.007(2)
O(7) 0.032(3) 0.025(2) 0.040(3) 0.006(2) 0.001(2) 0.003(2)
O(8) 0.056(4) 0.058(4) 0.042(3) -0.027(3) -0.018(3) 0.020(3)
N(1) 0.054(6) 0.035(4) 0.045(4) 0.001(3) -0.003(3) -0.008(3)
N(2) 0.042(5) 0.049(4) 0.050(5) 0.002(3) -0.003(3) 0.009(3)
C(1) 0.027(4) 0.049(5) 0.021(3) -0.006(3) 0.001(3) -0.012(3)
C(2) 0.019(4) 0.054(5) 0.033(4) 0.009(3) 0.001(3) -0.002(3)
C(3) 0.038(5) 0.038(4) 0.032(4) -0.006(3) 0.002(3) 0.004(3)
C(4) 0.038(5) 0.037(4) 0.026(4) 0.004(3) -0.002(3) 0.007(3)
C(5) 0.047(5) 0.021(3) 0.028(4) 0.001(3) -0.000(3) -0.011(3)
C(6) 0.046(5) 0.024(4) 0.052(5) 0.007(3) -0.002(4) -0.008(3)
C(7) 0.044(5) 0.032(4) 0.044(5) 0.009(3) -0.000(4) -0.001(3)
C(8) 0.028(4) 0.019(3) 0.025(3) 0.004(2) 0.005(3) 0.004(2)
C(9) 0.029(4) 0.030(3) 0.021(3) -0.001(3) 0.003(3) 0.001(3)
C(10) 0.028(4) 0.039(4) 0.028(4) -0.003(3) 0.003(3) -0.005(3)
C(11) 0.035(5) 0.052(5) 0.019(3) -0.014(4) 0.003(3) 0.000(3)
C(12) 0.031(4) 0.038(4) 0.027(4) -0.006(3) 0.005(3) -0.011(3)
C(13) 0.029(4) 0.028(4) 0.030(4) -0.000(3) 0.007(3) 0.002(3)
C(14) 0.027(4) 0.024(3) 0.033(4) 0.004(3) 0.008(3) 0.002(3)
C(15) 0.036(5) 0.049(5) 0.030(4) 0.018(4) 0.003(3) 0.001(3)
C(16) 0.042(5) 0.041(5) 0.033(4) 0.012(4) -0.007(3) -0.003(3)
C(17) 0.029(5) 0.034(4) 0.037(4) -0.011(3) 0.009(3) -0.004(3)
C(18) 0.070(7) 0.030(4) 0.025(4) -0.014(4) 0.002(4) 0.010(3)
C(19) 0.073(7) 0.039(5) 0.038(5) -0.027(4) 0.007(4) -0.015(4)
C(20) 0.047(5) 0.030(4) 0.018(3) -0.011(3) -0.000(3) 0.003(3)
C(21) 0.035(5) 0.051(5) 0.023(4) -0.001(3) -0.000(3) -0.006(3)
C(22) 0.045(5) 0.024(3) 0.030(4) -0.008(3) 0.006(3) 0.004(3)
C(23) 0.060(6) 0.021(3) 0.035(4) -0.007(3) -0.010(4) 0.009(3)
C(24) 0.053(6) 0.011(3) 0.043(5) -0.008(3) 0.010(4) 0.003(3)
C(25) 0.029(5) 0.048(5) 0.033(4) -0.003(3) -0.003(3) 0.005(3)
C(26) 0.028(5) 0.049(5) 0.041(5) 0.006(3) 0.001(3) 0.002(3)
C(27) 0.021(4) 0.054(5) 0.027(4) 0.010(3) -0.000(3) 0.006(3)
C(28) 0.028(4) 0.031(4) 0.037(4) -0.010(3) -0.011(3) 0.008(3)
C(29) 0.033(5) 0.033(4) 0.029(4) 0.004(3) -0.004(3) 0.010(3)
C(30) 0.032(5) 0.036(4) 0.029(4) 0.012(3) -0.010(3) 0.003(3)
C(31) 0.030(4) 0.025(3) 0.035(4) 0.003(3) 0.003(3) -0.004(3)
C(32) 0.029(4) 0.018(3) 0.026(3) -0.002(3) 0.002(3) -0.002(2)
C(33) 0.032(4) 0.023(3) 0.027(4) -0.008(3) 0.005(3) -0.001(3)
C(34) 0.028(4) 0.035(4) 0.034(4) -0.009(3) -0.005(3) 0.014(3)
C(35) 0.020(4) 0.032(4) 0.036(4) 0.001(3) -0.010(3) 0.000(3)
C(36) 0.030(4) 0.022(3) 0.038(4) -0.005(3) -0.001(3) -0.007(3)
C(37) 0.027(4) 0.017(3) 0.026(3) -0.006(2) -0.003(3) -0.003(2)
C(38) 0.020(4) 0.031(4) 0.027(4) -0.002(3) -0.003(3) 0.002(3)
C(39) 0.034(5) 0.031(4) 0.035(4) 0.006(3) -0.007(3) -0.002(3)
C(40) 0.040(5) 0.051(5) 0.021(4) 0.003(4) 0.014(3) 0.001(3)
C(41) 0.024(4) 0.025(3) 0.039(4) 0.005(3) 0.003(3) -0.003(3)
C(42) 0.049(5) 0.020(3) 0.038(4) -0.011(3) -0.011(4) -0.010(3)
C(43) 0.046(6) 0.036(4) 0.045(5) -0.012(4) 0.006(4) 0.008(3)
C(44) 0.037(4) 0.025(3) 0.025(4) -0.012(3) -0.005(3) 0.006(3)
C(45) 0.050(6) 0.051(5) 0.037(5) 0.001(4) -0.006(4) -0.004(4)
C(46) 0.053(6) 0.030(4) 0.032(4) -0.008(4) 0.003(3) -0.004(3)
C(47) 0.060(6) 0.032(4) 0.044(5) -0.012(4) 0.001(4) 0.004(4)
C(48) 0.057(7) 0.026(4) 0.039(5) -0.015(3) 0.006(4) -0.001(3)
H(1) 0.0393 0.0393 0.0393 0.0000 0.0000 0.0000
H(2) 0.0393 0.0393 0.0393 0.0000 0.0000 0.0000
H(3) 0.0417 0.0417 0.0417 0.0000 0.0000 0.0000
H(4) 0.0417 0.0417 0.0417 0.0000 0.0000 0.0000
H(5) 0.0429 0.0429 0.0429 0.0000 0.0000 0.0000
H(6) 0.0387 0.0387 0.0387 0.0000 0.0000 0.0000
H(7) 0.0387 0.0387 0.0387 0.0000 0.0000 0.0000
H(8) 0.0382 0.0382 0.0382 0.0000 0.0000 0.0000
H(9) 0.0457 0.0457 0.0457 0.0000 0.0000 0.0000
H(10) 0.0457 0.0457 0.0457 0.0000 0.0000 0.0000
H(11) 0.0451 0.0451 0.0451 0.0000 0.0000 0.0000
H(12) 0.0317 0.0317 0.0317 0.0000 0.0000 0.0000
H(13) 0.0319 0.0319 0.0319 0.0000 0.0000 0.0000
H(14) 0.0404 0.0404 0.0404 0.0000 0.0000 0.0000
H(15) 0.0404 0.0404 0.0404 0.0000 0.0000 0.0000
H(16) 0.0369 0.0369 0.0369 0.0000 0.0000 0.0000
H(17) 0.0349 0.0349 0.0349 0.0000 0.0000 0.0000
H(18) 0.0473 0.0473 0.0473 0.0000 0.0000 0.0000
H(19) 0.0473 0.0473 0.0473 0.0000 0.0000 0.0000
H(20) 0.0454 0.0454 0.0454 0.0000 0.0000 0.0000
H(21) 0.0454 0.0454 0.0454 0.0000 0.0000 0.0000
H(22) 0.0391 0.0391 0.0391 0.0000 0.0000 0.0000
H(23) 0.0658 0.0658 0.0658 0.0000 0.0000 0.0000
H(24) 0.0658 0.0658 0.0658 0.0000 0.0000 0.0000
H(25) 0.0658 0.0658 0.0658 0.0000 0.0000 0.0000
H(26) 0.0720 0.0720 0.0720 0.0000 0.0000 0.0000
H(27) 0.0720 0.0720 0.0720 0.0000 0.0000 0.0000
H(28) 0.0720 0.0720 0.0720 0.0000 0.0000 0.0000
H(29) 0.0356 0.0356 0.0356 0.0000 0.0000 0.0000
H(30) 0.0559 0.0559 0.0559 0.0000 0.0000 0.0000
H(31) 0.0559 0.0559 0.0559 0.0000 0.0000 0.0000
H(32) 0.0559 0.0559 0.0559 0.0000 0.0000 0.0000
H(33) 0.0380 0.0380 0.0380 0.0000 0.0000 0.0000
H(34) 0.0380 0.0380 0.0380 0.0000 0.0000 0.0000
H(35) 0.0482 0.0482 0.0482 0.0000 0.0000 0.0000
H(36) 0.0482 0.0482 0.0482 0.0000 0.0000 0.0000
H(37) 0.0675 0.0675 0.0675 0.0000 0.0000 0.0000
H(38) 0.0594 0.0594 0.0594 0.0000 0.0000 0.0000
H(39) 0.0517 0.0517 0.0517 0.0000 0.0000 0.0000
H(40) 0.0543 0.0543 0.0543 0.0000 0.0000 0.0000
H(41) 0.0543 0.0543 0.0543 0.0000 0.0000 0.0000
H(42) 0.0452 0.0452 0.0452 0.0000 0.0000 0.0000
H(43) 0.0452 0.0452 0.0452 0.0000 0.0000 0.0000
H(44) 0.0416 0.0416 0.0416 0.0000 0.0000 0.0000
H(45) 0.0416 0.0416 0.0416 0.0000 0.0000 0.0000
H(46) 0.0422 0.0422 0.0422 0.0000 0.0000 0.0000
H(47) 0.0386 0.0386 0.0386 0.0000 0.0000 0.0000
H(48) 0.0386 0.0386 0.0386 0.0000 0.0000 0.0000
H(49) 0.0385 0.0385 0.0385 0.0000 0.0000 0.0000
H(50) 0.0375 0.0375 0.0375 0.0000 0.0000 0.0000
H(51) 0.0375 0.0375 0.0375 0.0000 0.0000 0.0000
H(52) 0.0362 0.0362 0.0362 0.0000 0.0000 0.0000
H(53) 0.0294 0.0294 0.0294 0.0000 0.0000 0.0000
H(54) 0.0316 0.0316 0.0316 0.0000 0.0000 0.0000
H(55) 0.0359 0.0359 0.0359 0.0000 0.0000 0.0000
H(56) 0.0359 0.0359 0.0359 0.0000 0.0000 0.0000
H(57) 0.0341 0.0341 0.0341 0.0000 0.0000 0.0000
H(58) 0.0304 0.0304 0.0304 0.0000 0.0000 0.0000
H(59) 0.0396 0.0396 0.0396 0.0000 0.0000 0.0000
H(60) 0.0396 0.0396 0.0396 0.0000 0.0000 0.0000
H(61) 0.0476 0.0476 0.0476 0.0000 0.0000 0.0000
H(62) 0.0476 0.0476 0.0476 0.0000 0.0000 0.0000
H(63) 0.0336 0.0336 0.0336 0.0000 0.0000 0.0000
H(64) 0.0519 0.0519 0.0519 0.0000 0.0000 0.0000
H(65) 0.0519 0.0519 0.0519 0.0000 0.0000 0.0000
H(66) 0.0519 0.0519 0.0519 0.0000 0.0000 0.0000
H(67) 0.0638 0.0638 0.0638 0.0000 0.0000 0.0000
H(68) 0.0638 0.0638 0.0638 0.0000 0.0000 0.0000
H(69) 0.0638 0.0638 0.0638 0.0000 0.0000 0.0000
H(70) 0.0357 0.0357 0.0357 0.0000 0.0000 0.0000
H(71) 0.0753 0.0753 0.0753 0.0000 0.0000 0.0000
H(72) 0.0753 0.0753 0.0753 0.0000 0.0000 0.0000
H(73) 0.0753 0.0753 0.0753 0.0000 0.0000 0.0000
H(74) 0.0446 0.0446 0.0446 0.0000 0.0000 0.0000
H(75) 0.0446 0.0446 0.0446 0.0000 0.0000 0.0000
H(76) 0.0530 0.0530 0.0530 0.0000 0.0000 0.0000
H(77) 0.0530 0.0530 0.0530 0.0000 0.0000 0.0000
H(78) 0.0678 0.0678 0.0678 0.0000 0.0000 0.0000
H(79) 0.0429 0.0429 0.0429 0.0000 0.0000 0.0000
H(80) 0.0492 0.0492 0.0492 0.0000 0.0000 0.0000
H(81) 0.0533 0.0533 0.0533 0.0000 0.0000 0.0000
H(82) 0.0533 0.0533 0.0533 0.0000 0.0000 0.0000
H(83A) 0.0557 0.0557 0.0557 0.0000 0.0000 0.0000
H(84A) 0.7280 0.7280 0.7280 0.0000 0.0000 0.0000
H(85A) 0.0300 0.0300 0.0300 0.0000 0.0000 0.0000
H(86A) 0.1328 0.1328 0.1328 0.0000 0.0000 0.0000
H(87A) 0.0072 0.0072 0.0072 0.0000 0.0000 0.0000
H(88A) 0.0072 0.0072 0.0072 0.0000 0.0000 0.0000
H(89A) 0.0072 0.0072 0.0072 0.0000 0.0000 0.0000
H(83B) 0.1328 0.1328 0.1328 0.0000 0.0000 0.0000
H(84B) 0.0300 0.0300 0.0300 0.0000 0.0000 0.0000
H(85B) 0.7280 0.7280 0.7280 0.0000 0.0000 0.0000
H(86B) 0.0557 0.0557 0.0557 0.0000 0.0000 0.0000
H(87B) 0.0072 0.0072 0.0072 0.0000 0.0000 0.0000
H(88B) 0.0072 0.0072 0.0072 0.0000 0.0000 0.0000
H(89B) 0.0072 0.0072 0.0072 0.0000 0.0000 0.0000

loop_
_atom_type_symbol
_atom_type_description
_atom_type_scat_dispersion_real
_atom_type_scat_dispersion_imag
_atom_type_scat_source
C C 0.018 0.009
;
International Tables for Crystallography
(1992, Vol. C, Tables 4.2.6.8 and 6.1.1.4)
;
H H 0.000 0.000
;
International Tables for Crystallography
(1992, Vol. C, Table 6.1.1.4)
;
O O 0.049 0.032
;
International Tables for Crystallography
(1992, Vol. C, Tables 4.2.6.8 and 6.1.1.4)
;
N N 0.031 0.018
;
International Tables for Crystallography
(1992, Vol. C, Tables 4.2.6.8 and 6.1.1.4)
;
Br Br -0.676 1.280
;
International Tables for Crystallography
(1992, Vol. C, Tables 4.2.6.8 and 6.1.1.4)
;

loop_
_geom_angle_atom_site_label_1
_geom_angle_atom_site_label_2
_geom_angle_atom_site_label_3
_geom_angle
_geom_angle_publ_flag
C(2) C(1) C(10) 113.8(7) yes
C(1) C(2) C(3) 112.2(7) yes
O(1) C(3) C(2) 109.7(7) yes
O(1) C(3) C(4) 109.8(7) yes
C(2) C(3) C(4) 110.9(7) yes
C(3) C(4) C(5) 113.8(7) yes
C(4) C(5) C(6) 111.3(7) yes
C(4) C(5) C(10) 109.7(6) yes
C(6) C(5) C(10) 113.9(7) yes
C(5) C(6) C(7) 116.0(7) yes
O(2) C(7) C(6) 106.1(7) yes
O(2) C(7) C(8) 111.4(7) yes
C(6) C(7) C(8) 111.5(7) yes
C(7) C(8) C(9) 112.4(6) yes
C(7) C(8) C(14) 110.0(6) yes
C(9) C(8) C(14) 111.2(6) yes
C(8) C(9) C(10) 115.7(6) yes
C(8) C(9) C(11) 109.5(6) yes
C(10) C(9) C(11) 114.2(6) yes
C(1) C(10) C(5) 110.4(6) yes
C(1) C(10) C(9) 113.3(6) yes
C(1) C(10) C(19) 107.2(7) yes
C(5) C(10) C(9) 107.6(6) yes
C(5) C(10) C(19) 108.4(7) yes
C(9) C(10) C(19) 109.8(6) yes
C(9) C(11) C(12) 113.4(7) yes
O(3) C(12) C(11) 110.3(6) yes
O(3) C(12) C(13) 110.0(6) yes
C(11) C(12) C(13) 111.6(7) yes
C(12) C(13) C(14) 106.4(6) yes
C(12) C(13) C(17) 117.7(6) yes
C(12) C(13) C(18) 109.9(7) yes
C(14) C(13) C(17) 98.1(6) yes
C(14) C(13) C(18) 111.7(6) yes
C(17) C(13) C(18) 112.4(6) yes
C(8) C(14) C(13) 114.4(6) yes
C(8) C(14) C(15) 119.8(6) yes
C(13) C(14) C(15) 102.9(6) yes
C(14) C(15) C(16) 103.7(7) yes
C(15) C(16) C(17) 107.2(7) yes
C(13) C(17) C(16) 103.9(6) yes
C(13) C(17) C(20) 117.6(7) yes
C(16) C(17) C(20) 110.4(7) yes
C(17) C(20) C(21) 113.1(6) yes
C(17) C(20) C(22) 109.6(7) yes
C(21) C(20) C(22) 111.2(6) yes
C(20) C(22) C(23) 114.3(7) yes
C(22) C(23) C(24) 111.3(7) yes
O(4) C(24) N(1) 121.0(9) yes
O(4) C(24) C(23) 122.9(9) yes
N(1) C(24) C(23) 116.1(8) yes
C(26) C(25) C(34) 115.4(7) yes
C(25) C(26) C(27) 107.7(7) yes
O(5) C(27) C(26) 106.5(7) yes
O(5) C(27) C(28) 112.1(7) yes
C(26) C(27) C(28) 111.4(7) yes
C(27) C(28) C(29) 115.3(7) yes
C(28) C(29) C(30) 113.5(7) yes
C(28) C(29) C(34) 111.6(6) yes
C(30) C(29) C(34) 113.5(6) yes
C(29) C(30) C(31) 112.2(7) yes
O(6) C(31) C(30) 105.7(6) yes
O(6) C(31) C(32) 114.1(6) yes
C(30) C(31) C(32) 113.4(6) yes
C(31) C(32) C(33) 113.0(6) yes
C(31) C(32) C(38) 111.7(6) yes
C(33) C(32) C(38) 107.3(6) yes
C(32) C(33) C(34) 111.1(6) yes
C(32) C(33) C(35) 112.9(6) yes
C(34) C(33) C(35) 114.7(6) yes
C(25) C(34) C(29) 107.5(6) yes
C(25) C(34) C(33) 112.1(7) yes
C(25) C(34) C(43) 108.2(7) yes
C(29) C(34) C(33) 108.4(6) yes
C(29) C(34) C(43) 110.4(7) yes
C(33) C(34) C(43) 110.3(7) yes
C(33) C(35) C(36) 114.3(6) yes
O(7) C(36) C(35) 108.3(6) yes
O(7) C(36) C(37) 110.2(6) yes
C(35) C(36) C(37) 111.4(6) yes
C(36) C(37) C(38) 106.8(6) yes
C(36) C(37) C(41) 117.8(6) yes
C(36) C(37) C(42) 108.8(6) yes
C(38) C(37) C(41) 100.3(6) yes
C(38) C(37) C(42) 110.7(6) yes
C(41) C(37) C(42) 111.9(6) yes
C(32) C(38) C(37) 117.2(6) yes
C(32) C(38) C(39) 118.5(6) yes
C(37) C(38) C(39) 103.8(6) yes
C(38) C(39) C(40) 104.5(7) yes
C(39) C(40) C(41) 105.8(6) yes
C(37) C(41) C(40) 104.3(6) yes
C(37) C(41) C(44) 119.8(6) yes
C(40) C(41) C(44) 111.0(6) yes
C(41) C(44) C(45) 114.5(7) yes
C(41) C(44) C(46) 111.9(7) yes
C(45) C(44) C(46) 107.9(7) yes
C(44) C(46) C(47) 113.2(7) yes
C(46) C(47) C(48) 108.7(7) yes
O(8) C(48) N(2) 122.7(9) yes
O(8) C(48) C(47) 119.8(9) yes
N(2) C(48) C(47) 117.4(8) yes
C(49A) Br(1A) Br(1B) 63.6(11) yes
C(49A) Br(1A) C(49B) 8.7(6) yes
Br(1B) Br(1A) C(49B) 54.8(11) yes
Br(1A) C(49A) C(50A) 125.7(12) yes
Br(1A) C(49A) C(54A) 121.6(13) yes
Br(1A) C(49A) Br(1B) 23.3(5) yes
Br(1A) C(49A) C(49B) 131(3) yes
Br(1A) C(49A) C(50B) 134.5(11) yes
Br(1A) C(49A) C(54B) 122.1(14) yes
C(50A) C(49A) C(54A) 112.7(15) yes
C(50A) C(49A) Br(1B) 102.6(12) yes
C(50A) C(49A) C(49B) 8(2) yes
C(50A) C(49A) C(50B) 8.8(10) yes
C(50A) C(49A) C(54B) 112.2(16) yes
C(54A) C(49A) Br(1B) 144.4(15) yes
C(54A) C(49A) C(49B) 107(3) yes
C(54A) C(49A) C(50B) 103.9(13) yes
C(54A) C(49A) C(54B) 1.0(16) yes
Br(1B) C(49A) C(49B) 108(3) yes
Br(1B) C(49A) C(50B) 111.4(11) yes
Br(1B) C(49A) C(54B) 145.0(16) yes
C(49B) C(49A) C(50B) 6(2) yes
C(49B) C(49A) C(54B) 106(3) yes
C(50B) C(49A) C(54B) 103.4(15) yes
C(49A) C(50A) C(51A) 128.9(18) yes
C(49A) C(50A) Br(1B) 41.8(8) yes
C(49A) C(50A) C(49B) 3.4(12) yes
C(49A) C(50A) C(50B) 147(3) yes
C(49A) C(50A) C(55B) 146.3(14) yes
C(51A) C(50A) Br(1B) 170.7(16) yes
C(51A) C(50A) C(49B) 127(2) yes
C(51A) C(50A) C(50B) 19(2) yes
C(51A) C(50A) C(55B) 84.8(14) yes
Br(1B) C(50A) C(49B) 44.2(12) yes
Br(1B) C(50A) C(50B) 170(3) yes
Br(1B) C(50A) C(55B) 104.5(9) yes
C(49B) C(50A) C(50B) 145(3) yes
C(49B) C(50A) C(55B) 148.7(19) yes
C(50B) C(50A) C(55B) 66(2) yes
C(50A) C(51A) C(52A) 124(2) yes
C(50A) C(51A) C(50B) 10.2(15) yes
C(50A) C(51A) C(51B) 141(4) yes
C(50A) C(51A) C(52B) 112.6(18) yes
C(52A) C(51A) C(50B) 134(2) yes
C(52A) C(51A) C(51B) 17(3) yes
C(52A) C(51A) C(52B) 12.1(7) yes
C(50B) C(51A) C(51B) 151(5) yes
C(50B) C(51A) C(52B) 123(2) yes
C(51B) C(51A) C(52B) 29(3) yes
C(51A) C(52A) C(53A) 108.1(17) yes
C(51A) C(52A) C(51B) 10.7(19) yes
C(51A) C(52A) C(52B) 134(2) yes
C(53A) C(52A) C(51B) 119(2) yes
C(53A) C(52A) C(52B) 30(2) yes
C(51B) C(52A) C(52B) 144(3) yes
C(52A) C(53A) C(54A) 130(2) yes
C(52A) C(53A) C(52B) 14.7(10) yes
C(52A) C(53A) C(53B) 174(6) yes
C(52A) C(53A) C(54B) 123(2) yes
C(54A) C(53A) C(52B) 143(3) yes
C(54A) C(53A) C(53B) 56(5) yes
C(54A) C(53A) C(54B) 6.9(15) yes
C(52B) C(53A) C(53B) 161(6) yes
C(52B) C(53A) C(54B) 136(2) yes
C(53B) C(53A) C(54B) 63(5) yes
C(49A) C(54A) C(53A) 117(2) yes
C(49A) C(54A) C(55A) 114.1(16) yes
C(49A) C(54A) C(49B) 14.0(9) yes
C(49A) C(54A) C(53B) 133(2) yes
C(49A) C(54A) C(54B) 6(10) yes
C(53A) C(54A) C(55A) 129(2) yes
C(53A) C(54A) C(49B) 102.8(19) yes
C(53A) C(54A) C(53B) 16.6(17) yes
C(53A) C(54A) C(54B) 113(9) yes
C(55A) C(54A) C(49B) 128.0(17) yes
C(55A) C(54A) C(53B) 113(2) yes
C(55A) C(54A) C(54B) 117(8) yes
C(49B) C(54A) C(53B) 119(2) yes
C(49B) C(54A) C(54B) 13(8) yes
C(53B) C(54A) C(54B) 130(9) yes
C(54A) C(55A) C(54B) 6.1(12) yes
Br(1A) Br(1B) C(49A) 93.2(12) yes
Br(1A) Br(1B) C(50A) 128.4(12) yes
Br(1A) Br(1B) C(49B) 106.2(12) yes
C(49A) Br(1B) C(50A) 35.6(7) yes
C(49A) Br(1B) C(49B) 13.1(7) yes
C(50A) Br(1B) C(49B) 22.6(7) yes
Br(1A) C(49B) C(49A) 40(2) yes
Br(1A) C(49B) C(50A) 131.8(16) yes
Br(1A) C(49B) C(54A) 99.0(11) yes
Br(1A) C(49B) Br(1B) 19.0(4) yes
Br(1A) C(49B) C(50B) 144.0(13) yes
Br(1A) C(49B) C(54B) 97.5(12) yes
C(49A) C(49B) C(50A) 169(3) yes
C(49A) C(49B) C(54A) 59(3) yes
C(49A) C(49B) Br(1B) 59(2) yes
C(49A) C(49B) C(50B) 172(3) yes
C(49A) C(49B) C(54B) 58(3) yes
C(50A) C(49B) C(54A) 129.0(19) yes
C(50A) C(49B) Br(1B) 113.2(16) yes
C(50A) C(49B) C(50B) 12.2(13) yes
C(50A) C(49B) C(54B) 130(2) yes
C(54A) C(49B) Br(1B) 117.8(13) yes
C(54A) C(49B) C(50B) 116.9(15) yes
C(54A) C(49B) C(54B) 1.8(11) yes
Br(1B) C(49B) C(50B) 125.4(13) yes
Br(1B) C(49B) C(54B) 116.3(14) yes
C(50B) C(49B) C(54B) 118.4(16) yes
C(49A) C(50B) C(50A) 24(2) yes
C(49A) C(50B) C(51A) 128(2) yes
C(49A) C(50B) C(49B) 1.8(8) yes
C(49A) C(50B) C(51B) 117.0(16) yes
C(49A) C(50B) C(55B) 120.0(13) yes
C(50A) C(50B) C(51A) 151(4) yes
C(50A) C(50B) C(49B) 23(2) yes
C(50A) C(50B) C(51B) 141(3) yes
C(50A) C(50B) C(55B) 96(3) yes
C(51A) C(50B) C(49B) 129(2) yes
C(51A) C(50B) C(51B) 11(2) yes
C(51A) C(50B) C(55B) 112(2) yes
C(49B) C(50B) C(51B) 117.9(18) yes
C(49B) C(50B) C(55B) 119.2(15) yes
C(51B) C(50B) C(55B) 123.0(17) yes
C(51A) C(51B) C(52A) 152(5) yes
C(51A) C(51B) C(50B) 18(3) yes
C(51A) C(51B) C(52B) 140(4) yes
C(52A) C(51B) C(50B) 134(2) yes
C(52A) C(51B) C(52B) 13.3(12) yes
C(50B) C(51B) C(52B) 122(2) yes
C(51A) C(52B) C(52A) 34(2) yes
C(51A) C(52B) C(53A) 106(2) yes
C(51A) C(52B) C(51B) 11.5(13) yes
C(51A) C(52B) C(53B) 111.5(17) yes
C(52A) C(52B) C(53A) 135(3) yes
C(52A) C(52B) C(51B) 23(2) yes
C(52A) C(52B) C(53B) 141(2) yes
C(53A) C(52B) C(51B) 117(2) yes
C(53A) C(52B) C(53B) 6(2) yes
C(51B) C(52B) C(53B) 122.7(19) yes
C(53A) C(53B) C(54A) 107(6) yes
C(53A) C(53B) C(52B) 14(4) yes
C(53A) C(53B) C(54B) 101(5) yes
C(54A) C(53B) C(52B) 121(2) yes
C(54A) C(53B) C(54B) 6.4(16) yes
C(52B) C(53B) C(54B) 114(2) yes
C(49A) C(54B) C(53A) 124(2) yes
C(49A) C(54B) C(54A) 173(11) yes
C(49A) C(54B) C(55A) 119.6(16) yes
C(49A) C(54B) C(49B) 16.0(10) yes
C(49A) C(54B) C(53B) 140(2) yes
C(53A) C(54B) C(54A) 60(8) yes
C(53A) C(54B) C(55A) 116.3(18) yes
C(53A) C(54B) C(49B) 108.1(18) yes
C(53A) C(54B) C(53B) 16.1(15) yes
C(54A) C(54B) C(55A) 57(8) yes
C(54A) C(54B) C(49B) 165(9) yes
C(54A) C(54B) C(53B) 44(8) yes
C(55A) C(54B) C(49B) 135.6(16) yes
C(55A) C(54B) C(53B) 100.3(18) yes
C(49B) C(54B) C(53B) 124(2) yes
C(50A) C(55B) C(50B) 17.4(9) yes
C(3) O(1) H(37) 109.5 no
C(7) O(2) H(38) 109.5 no
C(12) O(3) H(39) 109.5 no
C(27) O(5) H(78) 109.5 no
C(31) O(6) H(79) 109.5 no
C(36) O(7) H(80) 109.5 no
C(24) N(1) H(40) 120.0 no
C(24) N(1) H(41) 120.0 no
H(40) N(1) H(41) 120.0 no
C(48) N(2) H(81) 120.0 no
C(48) N(2) H(82) 120.0 no
H(81) N(2) H(82) 120.0 no
C(2) C(1) H(1) 108.8 no
C(2) C(1) H(2) 108.8 no
C(10) C(1) H(1) 108.8 no
C(10) C(1) H(2) 108.8 no
H(1) C(1) H(2) 107.7 no
C(1) C(2) H(3) 109.2 no
C(1) C(2) H(4) 109.2 no
C(3) C(2) H(3) 109.2 no
C(3) C(2) H(4) 109.2 no
H(3) C(2) H(4) 107.9 no
O(1) C(3) H(5) 108.8 no
C(2) C(3) H(5) 108.8 no
C(4) C(3) H(5) 108.8 no
C(3) C(4) H(6) 108.8 no
C(3) C(4) H(7) 108.8 no
C(5) C(4) H(6) 108.8 no
C(5) C(4) H(7) 108.8 no
H(6) C(4) H(7) 107.7 no
C(4) C(5) H(8) 107.2 no
C(6) C(5) H(8) 107.2 no
C(10) C(5) H(8) 107.2 no
C(5) C(6) H(9) 108.3 no
C(5) C(6) H(10) 108.3 no
C(7) C(6) H(9) 108.3 no
C(7) C(6) H(10) 108.3 no
H(9) C(6) H(10) 107.4 no
O(2) C(7) H(11) 109.2 no
C(6) C(7) H(11) 109.3 no
C(8) C(7) H(11) 109.3 no
C(7) C(8) H(12) 107.7 no
C(9) C(8) H(12) 107.7 no
C(14) C(8) H(12) 107.7 no
C(8) C(9) H(13) 105.5 no
C(10) C(9) H(13) 105.5 no
C(11) C(9) H(13) 105.5 no
C(9) C(11) H(14) 108.9 no
C(9) C(11) H(15) 108.9 no
C(12) C(11) H(14) 108.9 no
C(12) C(11) H(15) 108.9 no
H(14) C(11) H(15) 107.7 no
O(3) C(12) H(16) 108.3 no
C(11) C(12) H(16) 108.3 no
C(13) C(12) H(16) 108.3 no
C(8) C(14) H(17) 106.3 no
C(13) C(14) H(17) 106.3 no
C(15) C(14) H(17) 106.3 no
C(14) C(15) H(18) 111.0 no
C(14) C(15) H(19) 111.0 no
C(16) C(15) H(18) 111.0 no
C(16) C(15) H(19) 111.0 no
H(18) C(15) H(19) 109.0 no
C(15) C(16) H(20) 110.3 no
C(15) C(16) H(21) 110.3 no
C(17) C(16) H(20) 110.3 no
C(17) C(16) H(21) 110.3 no
H(20) C(16) H(21) 108.5 no
C(13) C(17) H(22) 108.2 no
C(16) C(17) H(22) 108.2 no
C(20) C(17) H(22) 108.2 no
C(13) C(18) H(23) 109.5 no
C(13) C(18) H(24) 109.5 no
C(13) C(18) H(25) 109.5 no
H(23) C(18) H(24) 109.5 no
H(23) C(18) H(25) 109.5 no
H(24) C(18) H(25) 109.5 no
C(10) C(19) H(26) 109.5 no
C(10) C(19) H(27) 109.5 no
C(10) C(19) H(28) 109.5 no
H(26) C(19) H(27) 109.5 no
H(26) C(19) H(28) 109.5 no
H(27) C(19) H(28) 109.5 no
C(17) C(20) H(29) 107.6 no
C(21) C(20) H(29) 107.6 no
C(22) C(20) H(29) 107.6 no
C(20) C(21) H(30) 109.5 no
C(20) C(21) H(31) 109.5 no
C(20) C(21) H(32) 109.5 no
H(30) C(21) H(31) 109.5 no
H(30) C(21) H(32) 109.5 no
H(31) C(21) H(32) 109.5 no
C(20) C(22) H(33) 108.7 no
C(20) C(22) H(34) 108.7 no
C(23) C(22) H(33) 108.7 no
C(23) C(22) H(34) 108.7 no
H(33) C(22) H(34) 107.6 no
C(22) C(23) H(35) 109.4 no
C(22) C(23) H(36) 109.4 no
C(24) C(23) H(35) 109.4 no
C(24) C(23) H(36) 109.4 no
H(35) C(23) H(36) 108.0 no
C(26) C(25) H(44) 108.4 no
C(26) C(25) H(45) 108.4 no
C(34) C(25) H(44) 108.4 no
C(34) C(25) H(45) 108.4 no
H(44) C(25) H(45) 107.5 no
C(25) C(26) H(42) 110.2 no
C(25) C(26) H(43) 110.2 no
C(27) C(26) H(42) 110.2 no
C(27) C(26) H(43) 110.2 no
H(42) C(26) H(43) 108.5 no
O(5) C(27) H(46) 108.9 no
C(26) C(27) H(46) 108.9 no
C(28) C(27) H(46) 108.9 no
C(27) C(28) H(47) 108.5 no
C(27) C(28) H(48) 108.5 no
C(29) C(28) H(47) 108.4 no
C(29) C(28) H(48) 108.4 no
H(47) C(28) H(48) 107.5 no
C(28) C(29) H(49) 105.8 no
C(30) C(29) H(49) 105.8 no
C(34) C(29) H(49) 105.8 no
C(29) C(30) H(50) 109.2 no
C(29) C(30) H(51) 109.2 no
C(31) C(30) H(50) 109.2 no
C(31) C(30) H(51) 109.2 no
H(50) C(30) H(51) 107.9 no
O(6) C(31) H(52) 107.8 no
C(30) C(31) H(52) 107.8 no
C(32) C(31) H(52) 107.8 no
C(31) C(32) H(53) 108.2 no
C(33) C(32) H(53) 108.2 no
C(38) C(32) H(53) 108.2 no
C(32) C(33) H(54) 105.8 no
C(34) C(33) H(54) 105.8 no
C(35) C(33) H(54) 105.8 no
C(33) C(35) H(55) 108.7 no
C(33) C(35) H(56) 108.7 no
C(36) C(35) H(55) 108.7 no
C(36) C(35) H(56) 108.7 no
H(55) C(35) H(56) 107.6 no
O(7) C(36) H(57) 108.9 no
C(35) C(36) H(57) 108.9 no
C(37) C(36) H(57) 108.9 no
C(32) C(38) H(58) 105.4 no
C(37) C(38) H(58) 105.4 no
C(39) C(38) H(58) 105.4 no
C(38) C(39) H(59) 110.9 no
C(38) C(39) H(60) 110.9 no
C(40) C(39) H(59) 110.9 no
C(40) C(39) H(60) 110.9 no
H(59) C(39) H(60) 108.9 no
C(39) C(40) H(61) 110.6 no
C(39) C(40) H(62) 110.6 no
C(41) C(40) H(61) 110.6 no
C(41) C(40) H(62) 110.6 no
H(61) C(40) H(62) 108.7 no
C(37) C(41) H(63) 107.0 no
C(40) C(41) H(63) 107.0 no
C(44) C(41) H(63) 107.0 no
C(37) C(42) H(64) 109.5 no
C(37) C(42) H(65) 109.5 no
C(37) C(42) H(66) 109.5 no
H(64) C(42) H(65) 109.5 no
H(64) C(42) H(66) 109.5 no
H(65) C(42) H(66) 109.5 no
C(34) C(43) H(67) 109.5 no
C(34) C(43) H(68) 109.5 no
C(34) C(43) H(69) 109.5 no
H(67) C(43) H(68) 109.5 no
H(67) C(43) H(69) 109.5 no
H(68) C(43) H(69) 109.5 no
C(41) C(44) H(70) 107.4 no
C(45) C(44) H(70) 107.4 no
C(46) C(44) H(70) 107.4 no
C(44) C(45) H(71) 109.5 no
C(44) C(45) H(72) 109.5 no
C(44) C(45) H(73) 109.5 no
H(71) C(45) H(72) 109.5 no
H(71) C(45) H(73) 109.5 no
H(72) C(45) H(73) 109.5 no
C(44) C(46) H(74) 108.9 no
C(44) C(46) H(75) 108.9 no
C(47) C(46) H(74) 109.0 no
C(47) C(46) H(75) 108.9 no
H(74) C(46) H(75) 107.8 no
C(46) C(47) H(76) 110.0 no
C(46) C(47) H(77) 110.0 no
C(48) C(47) H(76) 110.0 no
C(48) C(47) H(77) 110.0 no
H(76) C(47) H(77) 108.3 no
C(49A) C(50A) H(83A) 115.5 no
C(51A) C(50A) H(83A) 115.5 no
Br(1B) C(50A) H(83A) 73.8 no
C(49B) C(50A) H(83A) 117.9 no
C(50B) C(50A) H(83A) 97.1 no
C(55B) C(50A) H(83A) 30.8 no
C(50A) C(51A) H(84A) 118.1 no
C(50A) C(51A) H(83B) 166.7 no
C(52A) C(51A) H(84A) 118.1 no
C(52A) C(51A) H(83B) 68.6 no
C(50B) C(51A) H(84A) 108.1 no
C(50B) C(51A) H(83B) 156.7 no
C(51B) C(51A) H(84A) 100.9 no
C(51B) C(51A) H(83B) 51.4 no
C(52B) C(51A) H(84A) 129.0 no
C(52B) C(51A) H(83B) 80.1 no
H(84A) C(51A) H(83B) 49.8 no
C(51A) C(52A) H(85A) 126.0 no
C(51A) C(52A) H(84B) 161.7 no
C(53A) C(52A) H(85A) 126.0 no
C(53A) C(52A) H(84B) 83.6 no
C(51B) C(52A) H(85A) 115.3 no
C(51B) C(52A) H(84B) 153.5 no
C(52B) C(52A) H(85A) 98.4 no
C(52B) C(52A) H(84B) 54.3 no
H(85A) C(52A) H(84B) 44.6 no
C(52A) C(53A) H(86A) 115.2 no
C(52A) C(53A) H(85B) 143.9 no
C(54A) C(53A) H(86A) 115.2 no
C(54A) C(53A) H(85B) 86.2 no
C(52B) C(53A) H(86A) 101.5 no
C(52B) C(53A) H(85B) 130.8 no
C(53B) C(53A) H(86A) 59.4 no
C(53B) C(53A) H(85B) 30.4 no
C(54B) C(53A) H(86A) 122.0 no
C(54B) C(53A) H(85B) 93.1 no
H(86A) C(53A) H(85B) 29.4 no
C(49A) C(54A) H(86B) 89.9 no
C(53A) C(54A) H(86B) 152.9 no
C(55A) C(54A) H(86B) 24.1 no
C(49B) C(54A) H(86B) 103.9 no
C(53B) C(54A) H(86B) 136.5 no
C(54B) C(54A) H(86B) 92.7 no
C(54A) C(55A) H(87A) 109.5 no
C(54A) C(55A) H(88A) 109.5 no
C(54A) C(55A) H(89A) 109.5 no
C(54A) C(55A) H(86B) 25.1 no
C(54B) C(55A) H(87A) 115.3 no
C(54B) C(55A) H(88A) 105.2 no
C(54B) C(55A) H(89A) 107.7 no
C(54B) C(55A) H(86B) 19.0 no
H(87A) C(55A) H(88A) 109.5 no
H(87A) C(55A) H(89A) 109.5 no
H(87A) C(55A) H(86B) 134.0 no
H(88A) C(55A) H(89A) 109.5 no
H(88A) C(55A) H(86B) 92.5 no
H(89A) C(55A) H(86B) 99.7 no
C(49A) C(50B) H(83A) 79.5 no
C(50A) C(50B) H(83A) 55.7 no
C(51A) C(50B) H(83A) 152.8 no
C(49B) C(50B) H(83A) 78.6 no
C(51B) C(50B) H(83A) 163.5 no
C(55B) C(50B) H(83A) 40.6 no
C(51A) C(51B) H(84A) 51.5 no
C(51A) C(51B) H(83B) 101.1 no
C(52A) C(51B) H(84A) 156.4 no
C(52A) C(51B) H(83B) 106.8 no
C(50B) C(51B) H(84A) 69.8 no
C(50B) C(51B) H(83B) 119.0 no
C(52B) C(51B) H(84A) 166.2 no
C(52B) C(51B) H(83B) 119.0 no
H(84A) C(51B) H(83B) 49.9 no
C(51A) C(52B) H(85A) 87.7 no
C(51A) C(52B) H(84B) 129.8 no
C(52A) C(52B) H(85A) 54.5 no
C(52A) C(52B) H(84B) 98.7 no
C(53A) C(52B) H(85A) 161.0 no
C(53A) C(52B) H(84B) 124.3 no
C(51B) C(52B) H(85A) 76.2 no
C(51B) C(52B) H(84B) 118.7 no
C(53B) C(52B) H(85A) 157.1 no
C(53B) C(52B) H(84B) 118.7 no
H(85A) C(52B) H(84B) 44.6 no
C(53A) C(53B) H(86A) 92.9 no
C(53A) C(53B) H(85B) 136.0 no
C(54A) C(53B) H(86A) 159.4 no
C(54A) C(53B) H(85B) 116.4 no
C(52B) C(53B) H(86A) 79.5 no
C(52B) C(53B) H(85B) 122.8 no
C(54B) C(53B) H(86A) 165.4 no
C(54B) C(53B) H(85B) 122.8 no
H(86A) C(53B) H(85B) 43.6 no
C(49A) C(54B) H(86B) 101.9 no
C(53A) C(54B) H(86B) 133.9 no
C(54A) C(54B) H(86B) 74.8 no
C(55A) C(54B) H(86B) 17.7 no
C(49B) C(54B) H(86B) 117.9 no
C(53B) C(54B) H(86B) 117.9 no
C(50A) C(55B) H(83A) 27.6 no
C(50A) C(55B) H(87B) 126.9 no
C(50A) C(55B) H(88B) 100.2 no
C(50A) C(55B) H(89B) 100.2 no
C(50B) C(55B) H(83A) 45.0 no
C(50B) C(55B) H(87B) 109.5 no
C(50B) C(55B) H(88B) 109.5 no
C(50B) C(55B) H(89B) 109.5 no
H(83A) C(55B) H(87B) 154.4 no
H(83A) C(55B) H(88B) 83.0 no
H(83A) C(55B) H(89B) 85.9 no
H(87B) C(55B) H(88B) 109.5 no
H(87B) C(55B) H(89B) 109.5 no
H(88B) C(55B) H(89B) 109.5 no
C(50A) H(83A) C(50B) 27.2 no
C(50A) H(83A) C(55B) 121.6 no
C(50B) H(83A) C(55B) 94.5 no
C(51A) H(84A) C(51B) 27.6 no
C(52A) H(85A) C(52B) 27.0 no
C(53A) H(86A) C(53B) 27.7 no
C(53A) H(86A) H(85B) 106.2 no
C(53B) H(86A) H(85B) 78.8 no
C(51A) H(83B) C(51B) 27.5 no
C(52A) H(84B) C(52B) 27.0 no
C(53A) H(85B) C(53B) 13.6 no
C(53A) H(85B) H(86A) 44.4 no
C(53B) H(85B) H(86A) 57.7 no
C(54A) H(86B) C(55A) 130.8 no
C(54A) H(86B) C(54B) 12.5 no
C(55A) H(86B) C(54B) 143.3 no

loop_
_geom_bond_atom_site_label_1
_geom_bond_atom_site_label_2
_geom_bond_distance
_geom_bond_publ_flag
O(1) C(3) 1.420(11) yes
O(2) C(7) 1.419(11) yes
O(3) C(12) 1.419(10) yes
O(4) C(24) 1.203(11) yes
O(5) C(27) 1.426(11) yes
O(6) C(31) 1.427(9) yes
O(7) C(36) 1.421(9) yes
O(8) C(48) 1.244(11) yes
N(1) C(24) 1.305(13) yes
N(2) C(48) 1.301(14) yes
C(1) C(2) 1.481(13) yes
C(1) C(10) 1.521(12) yes
C(2) C(3) 1.490(12) yes
C(3) C(4) 1.512(13) yes
C(4) C(5) 1.564(11) yes
C(5) C(6) 1.495(13) yes
C(5) C(10) 1.543(12) yes
C(6) C(7) 1.557(14) yes
C(7) C(8) 1.512(12) yes
C(8) C(9) 1.545(11) yes
C(8) C(14) 1.493(11) yes
C(9) C(10) 1.536(11) yes
C(9) C(11) 1.544(11) yes
C(10) C(19) 1.564(13) yes
C(11) C(12) 1.514(11) yes
C(12) C(13) 1.547(12) yes
C(13) C(14) 1.554(11) yes
C(13) C(17) 1.569(12) yes
C(13) C(18) 1.515(11) yes
C(14) C(15) 1.529(12) yes
C(15) C(16) 1.538(12) yes
C(16) C(17) 1.513(13) yes
C(17) C(20) 1.514(11) yes
C(20) C(21) 1.512(13) yes
C(20) C(22) 1.545(12) yes
C(22) C(23) 1.513(11) yes
C(23) C(24) 1.510(13) yes
C(25) C(26) 1.487(13) yes
C(25) C(34) 1.503(12) yes
C(26) C(27) 1.531(12) yes
C(27) C(28) 1.434(12) yes
C(28) C(29) 1.530(11) yes
C(29) C(30) 1.481(12) yes
C(29) C(34) 1.554(12) yes
C(30) C(31) 1.541(11) yes
C(31) C(32) 1.501(11) yes
C(32) C(33) 1.524(11) yes
C(32) C(38) 1.492(10) yes
C(33) C(34) 1.546(11) yes
C(33) C(35) 1.517(11) yes
C(34) C(43) 1.546(12) yes
C(35) C(36) 1.504(11) yes
C(36) C(37) 1.523(11) yes
C(37) C(38) 1.564(10) yes
C(37) C(41) 1.493(11) yes
C(37) C(42) 1.532(10) yes
C(38) C(39) 1.468(11) yes
C(39) C(40) 1.554(12) yes
C(40) C(41) 1.535(12) yes
C(41) C(44) 1.543(11) yes
C(44) C(45) 1.521(13) yes
C(44) C(46) 1.529(12) yes
C(46) C(47) 1.536(12) yes
C(47) C(48) 1.503(14) yes
Br(1A) C(49A) 1.745(18) yes
Br(1A) Br(1B) 0.690(14) yes
Br(1A) C(49B) 2.041(19) yes
C(49A) C(50A) 1.37(2) yes
C(49A) C(54A) 1.47(3) yes
C(49A) Br(1B) 1.565(18) yes
C(49A) C(49B) 0.41(2) yes
C(49A) C(50B) 1.83(2) yes
C(49A) C(54B) 1.26(2) yes
C(50A) C(51A) 1.41(3) yes
C(50A) Br(1B) 2.29(2) yes
C(50A) C(49B) 0.96(2) yes
C(50A) C(50B) 0.52(2) yes
C(50A) C(55B) 1.73(2) yes
C(51A) C(52A) 1.40(3) yes
C(51A) C(50B) 0.93(3) yes
C(51A) C(51B) 0.56(3) yes
C(51A) C(52B) 1.81(3) yes
C(52A) C(53A) 1.46(2) yes
C(52A) C(51B) 0.89(3) yes
C(52A) C(52B) 0.525(19) yes
C(53A) C(54A) 1.46(3) yes
C(53A) C(52B) 1.04(2) yes
C(53A) C(53B) 0.44(3) yes
C(53A) C(54B) 1.55(3) yes
C(54A) C(55A) 1.62(2) yes
C(54A) C(49B) 1.63(3) yes
C(54A) C(53B) 1.27(3) yes
C(54A) C(54B) 0.20(3) yes
C(55A) C(54B) 1.72(2) yes
Br(1B) C(49B) 1.737(19) yes
C(49B) C(50B) 1.42(2) yes
C(49B) C(54B) 1.44(2) yes
C(50B) C(51B) 1.44(3) yes
C(50B) C(55B) 1.59(2) yes
C(51B) C(52B) 1.35(3) yes
C(52B) C(53B) 1.46(2) yes
C(53B) C(54B) 1.41(3) yes
O(1) H(37) 0.830 no
O(2) H(38) 0.830 no
O(3) H(39) 0.830 no
O(5) H(78) 0.830 no
O(6) H(79) 0.830 no
O(7) H(80) 0.830 no
N(1) H(40) 0.870 no
N(1) H(41) 0.870 no
N(2) H(81) 0.870 no
N(2) H(82) 0.870 no
C(1) H(1) 0.980 no
C(1) H(2) 0.980 no
C(2) H(3) 0.980 no
C(2) H(4) 0.980 no
C(3) H(5) 0.990 no
C(4) H(6) 0.980 no
C(4) H(7) 0.980 no
C(5) H(8) 0.990 no
C(6) H(9) 0.980 no
C(6) H(10) 0.980 no
C(7) H(11) 0.990 no
C(8) H(12) 0.990 no
C(9) H(13) 0.990 no
C(11) H(14) 0.980 no
C(11) H(15) 0.980 no
C(12) H(16) 0.990 no
C(14) H(17) 0.990 no
C(15) H(18) 0.980 no
C(15) H(19) 0.980 no
C(16) H(20) 0.980 no
C(16) H(21) 0.980 no
C(17) H(22) 0.990 no
C(18) H(23) 0.970 no
C(18) H(24) 0.970 no
C(18) H(25) 0.970 no
C(19) H(26) 0.970 no
C(19) H(27) 0.970 no
C(19) H(28) 0.970 no
C(20) H(29) 0.990 no
C(21) H(30) 0.970 no
C(21) H(31) 0.970 no
C(21) H(32) 0.970 no
C(22) H(33) 0.980 no
C(22) H(34) 0.980 no
C(23) H(35) 0.980 no
C(23) H(36) 0.980 no
C(25) H(44) 0.980 no
C(25) H(45) 0.980 no
C(26) H(42) 0.980 no
C(26) H(43) 0.980 no
C(27) H(46) 0.990 no
C(28) H(47) 0.980 no
C(28) H(48) 0.980 no
C(29) H(49) 0.990 no
C(30) H(50) 0.980 no
C(30) H(51) 0.980 no
C(31) H(52) 0.990 no
C(32) H(53) 0.990 no
C(33) H(54) 0.990 no
C(35) H(55) 0.980 no
C(35) H(56) 0.980 no
C(36) H(57) 0.990 no
C(38) H(58) 0.990 no
C(39) H(59) 0.980 no
C(39) H(60) 0.980 no
C(40) H(61) 0.980 no
C(40) H(62) 0.980 no
C(41) H(63) 0.990 no
C(42) H(64) 0.970 no
C(42) H(65) 0.970 no
C(42) H(66) 0.970 no
C(43) H(67) 0.970 no
C(43) H(68) 0.970 no
C(43) H(69) 0.970 no
C(44) H(70) 0.990 no
C(45) H(71) 0.970 no
C(45) H(72) 0.970 no
C(45) H(73) 0.970 no
C(46) H(74) 0.980 no
C(46) H(75) 0.980 no
C(47) H(76) 0.980 no
C(47) H(77) 0.980 no
C(50A) H(83A) 0.940 no
C(51A) H(84A) 0.940 no
C(51A) H(83B) 1.180 no
C(52A) H(85A) 0.940 no
C(52A) H(84B) 1.144 no
C(53A) H(86A) 0.940 no
C(53A) H(85B) 1.291 no
C(54A) H(86B) 0.908 no
C(55A) H(87A) 0.970 no
C(55A) H(88A) 0.970 no
C(55A) H(89A) 0.970 no
C(55A) H(86B) 0.877 no
C(50B) H(83A) 1.129 no
C(51B) H(84A) 1.179 no
C(51B) H(83B) 0.940 no
C(52B) H(85A) 1.142 no
C(52B) H(84B) 0.940 no
C(53B) H(86A) 0.810 no
C(53B) H(85B) 0.940 no
C(54B) H(86B) 0.940 no
C(55B) H(83A) 1.038 no
C(55B) H(87B) 0.970 no
C(55B) H(88B) 0.970 no
C(55B) H(89B) 0.970 no
H(86A) H(85B) 0.660 no

loop_
_geom_contact_atom_site_label_1
_geom_contact_atom_site_label_2
_geom_contact_distance
_geom_contact_site_symmetry_2
O(1) O(4) 2.666(10) 1_554
O(1) O(7) 2.725(9) 1_454
O(1) C(2) 2.380(11) .
O(1) C(4) 2.399(10) .
O(1) C(36) 3.455(10) 1_454
O(2) O(8) 3.085(9) 1_554
O(2) N(2) 3.494(10) 1_554
O(2) C(1) 3.331(10) 1_655
O(2) C(4) 2.998(10) .
O(2) C(5) 3.082(10) .
O(2) C(6) 2.380(11) .
O(2) C(8) 2.422(9) .
O(2) C(9) 3.087(10) .
O(2) C(14) 2.806(10) .
O(2) C(15) 3.349(10) .
O(2) C(47) 3.405(11) 1_554
O(2) C(48) 3.045(10) 1_554
O(3) O(5) 2.707(9) 1_455
O(3) N(2) 2.907(10) 1_554
O(3) C(8) 3.543(9) .
O(3) C(9) 3.009(9) .
O(3) C(11) 2.408(11) .
O(3) C(13) 2.431(9) .
O(3) C(14) 2.920(9) .
O(3) C(17) 2.928(10) .
O(3) C(21) 3.592(10) .
O(3) C(27) 3.596(10) 1_455
O(4) O(1) 2.666(10) 1_556
O(4) O(6) 3.089(9) .
O(4) N(1) 2.183(11) .
O(4) C(3) 3.373(12) 1_556
O(4) C(4) 3.530(11) 1_556
O(4) C(22) 3.173(11) .
O(4) C(23) 2.387(11) .
O(4) C(38) 3.393(11) .
O(5) O(3) 2.707(9) 1_655
O(5) O(8) 2.694(10) 1_554
O(5) C(12) 3.396(11) 1_655
O(5) C(26) 2.370(11) .
O(5) C(28) 2.373(10) .
O(6) O(4) 3.089(9) .
O(6) N(1) 3.476(9) .
O(6) C(23) 3.311(9) .
O(6) C(24) 2.990(9) .
O(6) C(25) 3.402(10) 1_455
O(6) C(28) 2.971(10) .
O(6) C(29) 3.015(10) .
O(6) C(30) 2.366(10) .
O(6) C(32) 2.458(9) .
O(6) C(33) 3.109(10) .
O(6) C(38) 2.872(9) .
O(6) C(39) 3.339(10) .
O(7) O(1) 2.725(9) 1_656
O(7) N(1) 2.939(10) .
O(7) C(3) 3.484(11) 1_656
O(7) C(32) 3.587(9) .
O(7) C(33) 2.981(9) .
O(7) C(35) 2.372(10) .
O(7) C(37) 2.415(9) .
O(7) C(38) 2.930(9) .
O(7) C(41) 2.888(10) .
O(8) O(2) 3.085(9) 1_556
O(8) O(5) 2.694(10) 1_556
O(8) N(2) 2.234(11) .
O(8) C(14) 3.395(10) 1_556
O(8) C(27) 3.426(11) 1_556
O(8) C(28) 3.589(11) 1_556
O(8) C(46) 3.206(11) .
O(8) C(47) 2.380(12) .
N(1) O(4) 2.183(11) .
N(1) O(6) 3.476(9) .
N(1) O(7) 2.939(10) .
N(1) C(22) 3.241(12) .
N(1) C(23) 2.391(13) .
N(2) O(2) 3.494(10) 1_556
N(2) O(3) 2.907(10) 1_556
N(2) O(8) 2.234(11) .
N(2) C(46) 3.170(13) .
N(2) C(47) 2.398(14) .
C(1) O(2) 3.331(10) 1_455
C(1) C(3) 2.466(12) .
C(1) C(4) 2.885(12) .
C(1) C(5) 2.516(12) .
C(1) C(9) 2.554(11) .
C(1) C(11) 3.059(11) .
C(1) C(19) 2.484(13) .
C(2) O(1) 2.380(11) .
C(2) C(4) 2.473(12) .
C(2) C(5) 2.958(12) .
C(2) C(9) 3.112(12) .
C(2) C(10) 2.515(12) .
C(3) O(4) 3.373(12) 1_554
C(3) O(7) 3.484(11) 1_454
C(3) C(1) 2.466(12) .
C(3) C(5) 2.577(12) .
C(3) C(10) 2.968(12) .
C(4) O(1) 2.399(10) .
C(4) O(2) 2.998(10) .
C(4) O(4) 3.530(11) 1_554
C(4) C(1) 2.885(12) .
C(4) C(2) 2.473(12) .
C(4) C(6) 2.526(12) .
C(4) C(7) 3.234(12) .
C(4) C(9) 3.081(11) .
C(4) C(10) 2.542(12) .
C(5) O(2) 3.082(10) .
C(5) C(1) 2.516(12) .
C(5) C(2) 2.958(12) .
C(5) C(3) 2.577(12) .
C(5) C(7) 2.588(13) .
C(5) C(8) 2.973(11) .
C(5) C(9) 2.485(11) .
C(5) C(19) 2.521(13) .
C(6) O(2) 2.380(11) .
C(6) C(4) 2.526(12) .
C(6) C(8) 2.538(12) .
C(6) C(9) 2.897(12) .
C(6) C(10) 2.547(13) .
C(6) C(19) 3.071(15) .
C(7) C(4) 3.234(12) .
C(7) C(5) 2.588(13) .
C(7) C(9) 2.541(13) .
C(7) C(10) 3.054(13) .
C(7) C(14) 2.462(12) .
C(7) C(15) 3.041(13) .
C(8) O(2) 2.422(9) .
C(8) O(3) 3.543(9) .
C(8) C(5) 2.973(11) .
C(8) C(6) 2.538(12) .
C(8) C(10) 2.609(11) .
C(8) C(11) 2.522(12) .
C(8) C(12) 2.951(11) .
C(8) C(13) 2.561(11) .
C(8) C(15) 2.614(11) .
C(8) C(18) 3.078(12) .
C(8) C(19) 3.126(13) .
C(9) O(2) 3.087(10) .
C(9) O(3) 3.009(9) .
C(9) C(1) 2.554(11) .
C(9) C(2) 3.112(12) .
C(9) C(4) 3.081(11) .
C(9) C(5) 2.485(11) .
C(9) C(6) 2.897(12) .
C(9) C(7) 2.541(13) .
C(9) C(12) 2.555(11) .
C(9) C(13) 3.026(10) .
C(9) C(14) 2.507(11) .
C(9) C(19) 2.537(12) .
C(10) C(2) 2.515(12) .
C(10) C(3) 2.968(12) .
C(10) C(4) 2.542(12) .
C(10) C(6) 2.547(13) .
C(10) C(7) 3.054(13) .
C(10) C(8) 2.609(11) .
C(10) C(11) 2.585(11) .
C(11) O(3) 2.408(11) .
C(11) C(1) 3.059(11) .
C(11) C(8) 2.522(12) .
C(11) C(10) 2.585(11) .
C(11) C(13) 2.532(11) .
C(11) C(14) 2.887(12) .
C(11) C(18) 3.029(12) .
C(11) C(19) 3.109(13) .
C(12) O(5) 3.396(11) 1_455
C(12) C(8) 2.951(11) .
C(12) C(9) 2.555(11) .
C(12) C(14) 2.483(12) .
C(12) C(17) 2.667(12) .
C(12) C(18) 2.507(12) .
C(12) C(20) 3.478(11) .
C(12) C(21) 3.312(11) .
C(13) O(3) 2.431(9) .
C(13) C(8) 2.561(11) .
C(13) C(9) 3.026(10) .
C(13) C(11) 2.532(11) .
C(13) C(15) 2.410(12) .
C(13) C(16) 2.427(12) .
C(13) C(20) 2.638(11) .
C(13) C(21) 3.149(11) .
C(14) O(2) 2.806(10) .
C(14) O(3) 2.920(9) .
C(14) O(8) 3.395(10) 1_554
C(14) C(7) 2.462(12) .
C(14) C(9) 2.507(11) .
C(14) C(11) 2.887(12) .
C(14) C(12) 2.483(12) .
C(14) C(16) 2.412(12) .
C(14) C(17) 2.358(12) .
C(14) C(18) 2.539(12) .
C(15) O(2) 3.349(10) .
C(15) C(7) 3.041(13) .
C(15) C(8) 2.614(11) .
C(15) C(13) 2.410(12) .
C(15) C(17) 2.456(12) .
C(15) C(18) 2.961(14) .
C(16) C(13) 2.427(12) .
C(16) C(14) 2.412(12) .
C(16) C(18) 3.058(14) .
C(16) C(20) 2.485(13) .
C(16) C(22) 2.905(12) .
C(16) C(23) 3.459(12) .
C(17) O(3) 2.928(10) .
C(17) C(12) 2.667(12) .
C(17) C(14) 2.358(12) .
C(17) C(15) 2.456(12) .
C(17) C(18) 2.563(12) .
C(17) C(21) 2.524(12) .
C(17) C(22) 2.499(12) .
C(17) C(23) 2.981(12) .
C(18) C(8) 3.078(12) .
C(18) C(11) 3.029(12) .
C(18) C(12) 2.507(12) .
C(18) C(14) 2.539(12) .
C(18) C(15) 2.961(14) .
C(18) C(16) 3.058(14) .
C(18) C(17) 2.563(12) .
C(18) C(20) 3.054(12) .
C(18) C(21) 3.565(12) .
C(19) C(1) 2.484(13) .
C(19) C(5) 2.521(13) .
C(19) C(6) 3.071(15) .
C(19) C(8) 3.126(13) .
C(19) C(9) 2.537(12) .
C(19) C(11) 3.109(13) .
C(20) C(12) 3.478(11) .
C(20) C(13) 2.638(11) .
C(20) C(16) 2.485(13) .
C(20) C(18) 3.054(12) .
C(20) C(23) 2.569(12) .
C(21) O(3) 3.592(10) .
C(21) C(12) 3.312(11) .
C(21) C(13) 3.149(11) .
C(21) C(17) 2.524(12) .
C(21) C(18) 3.565(12) .
C(21) C(22) 2.523(13) .
C(21) C(23) 3.148(13) .
C(22) O(4) 3.173(11) .
C(22) N(1) 3.241(12) .
C(22) C(16) 2.905(12) .
C(22) C(17) 2.499(12) .
C(22) C(21) 2.523(13) .
C(22) C(24) 2.495(11) .
C(23) O(4) 2.387(11) .
C(23) O(6) 3.311(9) .
C(23) N(1) 2.391(13) .
C(23) C(16) 3.459(12) .
C(23) C(17) 2.981(12) .
C(23) C(20) 2.569(12) .
C(23) C(21) 3.148(13) .
C(24) O(6) 2.990(9) .
C(24) C(22) 2.495(11) .
C(25) O(6) 3.402(10) 1_655
C(25) C(27) 2.438(13) .
C(25) C(28) 2.824(12) .
C(25) C(29) 2.466(12) .
C(25) C(33) 2.529(12) .
C(25) C(35) 3.036(12) .
C(25) C(43) 2.469(13) .
C(26) O(5) 2.370(11) .
C(26) C(28) 2.451(12) .
C(26) C(29) 2.940(12) .
C(26) C(33) 3.076(12) .
C(26) C(34) 2.528(12) .
C(27) O(3) 3.596(10) 1_655
C(27) O(8) 3.426(11) 1_554
C(27) C(25) 2.438(13) .
C(27) C(29) 2.505(12) .
C(27) C(34) 2.962(12) .
C(28) O(5) 2.373(10) .
C(28) O(6) 2.971(10) .
C(28) O(8) 3.589(11) 1_554
C(28) C(25) 2.824(12) .
C(28) C(26) 2.451(12) .
C(28) C(30) 2.518(12) .
C(28) C(31) 3.188(12) .
C(28) C(33) 3.121(11) .
C(28) C(34) 2.551(12) .
C(29) O(6) 3.015(10) .
C(29) C(25) 2.466(12) .
C(29) C(26) 2.940(12) .
C(29) C(27) 2.505(12) .
C(29) C(31) 2.508(12) .
C(29) C(32) 2.924(11) .
C(29) C(33) 2.515(11) .
C(29) C(43) 2.546(13) .
C(30) O(6) 2.366(10) .
C(30) C(28) 2.518(12) .
C(30) C(32) 2.542(11) .
C(30) C(33) 2.958(11) .
C(30) C(34) 2.539(12) .
C(30) C(43) 3.071(13) .
C(31) C(28) 3.188(12) .
C(31) C(29) 2.508(12) .
C(31) C(33) 2.523(12) .
C(31) C(34) 2.968(12) .
C(31) C(38) 2.477(11) .
C(31) C(39) 3.006(12) .
C(32) O(6) 2.458(9) .
C(32) O(7) 3.587(9) .
C(32) C(29) 2.924(11) .
C(32) C(30) 2.542(11) .
C(32) C(34) 2.532(11) .
C(32) C(35) 2.534(11) .
C(32) C(36) 3.003(11) .
C(32) C(37) 2.609(10) .
C(32) C(39) 2.544(11) .
C(32) C(42) 3.121(12) .
C(32) C(43) 3.048(12) .
C(33) O(6) 3.109(10) .
C(33) O(7) 2.981(9) .
C(33) C(25) 2.529(12) .
C(33) C(26) 3.076(12) .
C(33) C(28) 3.121(11) .
C(33) C(29) 2.515(11) .
C(33) C(30) 2.958(11) .
C(33) C(31) 2.523(12) .
C(33) C(36) 2.538(11) .
C(33) C(37) 2.977(10) .
C(33) C(38) 2.430(11) .
C(33) C(43) 2.536(12) .
C(34) C(26) 2.528(12) .
C(34) C(27) 2.962(12) .
C(34) C(28) 2.551(12) .
C(34) C(30) 2.539(12) .
C(34) C(31) 2.968(12) .
C(34) C(32) 2.532(11) .
C(34) C(35) 2.579(11) .
C(35) O(7) 2.372(10) .
C(35) C(25) 3.036(12) .
C(35) C(32) 2.534(11) .
C(35) C(34) 2.579(11) .
C(35) C(37) 2.501(11) .
C(35) C(38) 2.834(11) .
C(35) C(42) 3.009(12) .
C(35) C(43) 3.108(13) .
C(36) O(1) 3.455(10) 1_656
C(36) C(32) 3.003(11) .
C(36) C(33) 2.538(11) .
C(36) C(38) 2.479(11) .
C(36) C(41) 2.583(12) .
C(36) C(42) 2.485(11) .
C(36) C(44) 3.431(11) .
C(36) C(45) 3.348(13) .
C(37) O(7) 2.415(9) .
C(37) C(32) 2.609(10) .
C(37) C(33) 2.977(10) .
C(37) C(35) 2.501(11) .
C(37) C(39) 2.387(12) .
C(37) C(40) 2.390(12) .
C(37) C(44) 2.626(10) .
C(37) C(45) 3.217(12) .
C(38) O(4) 3.393(11) .
C(38) O(6) 2.872(9) .
C(38) O(7) 2.930(9) .
C(38) C(31) 2.477(11) .
C(38) C(33) 2.430(11) .
C(38) C(35) 2.834(11) .
C(38) C(36) 2.479(11) .
C(38) C(40) 2.389(11) .
C(38) C(41) 2.348(11) .
C(38) C(42) 2.547(12) .
C(39) O(6) 3.339(10) .
C(39) C(31) 3.006(12) .
C(39) C(32) 2.544(11) .
C(39) C(37) 2.387(12) .
C(39) C(41) 2.463(12) .
C(39) C(42) 2.972(13) .
C(40) C(37) 2.390(12) .
C(40) C(38) 2.389(11) .
C(40) C(42) 3.043(13) .
C(40) C(44) 2.537(12) .
C(40) C(46) 2.967(12) .
C(40) C(47) 3.514(13) .
C(41) O(7) 2.888(10) .
C(41) C(36) 2.583(12) .
C(41) C(38) 2.348(11) .
C(41) C(39) 2.463(12) .
C(41) C(42) 2.506(11) .
C(41) C(45) 2.578(13) .
C(41) C(46) 2.546(12) .
C(41) C(47) 3.033(12) .
C(42) C(32) 3.121(12) .
C(42) C(35) 3.009(12) .
C(42) C(36) 2.485(11) .
C(42) C(38) 2.547(12) .
C(42) C(39) 2.972(13) .
C(42) C(40) 3.043(13) .
C(42) C(41) 2.506(11) .
C(42) C(44) 3.043(11) .
C(42) C(50A) 3.58(2) 2_657
C(43) C(25) 2.469(13) .
C(43) C(29) 2.546(13) .
C(43) C(30) 3.071(13) .
C(43) C(32) 3.048(12) .
C(43) C(33) 2.536(12) .
C(43) C(35) 3.108(13) .
C(44) C(36) 3.431(11) .
C(44) C(37) 2.626(10) .
C(44) C(40) 2.537(12) .
C(44) C(42) 3.043(11) .
C(44) C(47) 2.559(12) .
C(45) C(36) 3.348(13) .
C(45) C(37) 3.217(12) .
C(45) C(41) 2.578(13) .
C(45) C(46) 2.466(14) .
C(45) C(47) 3.071(15) .
C(46) O(8) 3.206(11) .
C(46) N(2) 3.170(13) .
C(46) C(40) 2.967(12) .
C(46) C(41) 2.546(12) .
C(46) C(45) 2.466(14) .
C(46) C(48) 2.469(13) .
C(47) O(2) 3.405(11) 1_556
C(47) O(8) 2.380(12) .
C(47) N(2) 2.398(14) .
C(47) C(40) 3.514(13) .
C(47) C(41) 3.033(12) .
C(47) C(44) 2.559(12) .
C(47) C(45) 3.071(15) .
C(48) O(2) 3.045(10) 1_556
C(48) C(46) 2.469(13) .
Br(1A) C(50A) 2.77(2) .
Br(1A) C(54A) 2.81(3) .
Br(1A) C(55A) 3.045(13) .
Br(1A) C(50B) 3.29(2) .
Br(1A) C(54B) 2.64(2) .
C(49A) C(51A) 2.51(2) .
C(49A) C(52A) 3.05(2) .
C(49A) C(53A) 2.49(3) .
C(49A) C(55A) 2.594(18) .
C(49A) C(51B) 2.79(2) .
C(49A) C(52B) 3.02(2) .
C(49A) C(53B) 2.51(3) .
C(49A) C(55B) 2.963(18) .
C(50A) C(42) 3.58(2) 2_647
C(50A) Br(1A) 2.77(2) .
C(50A) C(52A) 2.48(2) .
C(50A) C(53A) 2.65(3) .
C(50A) C(54A) 2.36(3) .
C(50A) C(51B) 1.88(3) .
C(50A) C(52B) 2.69(2) .
C(50A) C(53B) 2.88(3) .
C(50A) C(54B) 2.18(2) .
C(51A) C(49A) 2.51(2) .
C(51A) C(53A) 2.31(3) .
C(51A) C(54A) 2.83(3) .
C(51A) C(49B) 2.13(3) .
C(51A) C(53B) 2.70(4) .
C(51A) C(54B) 2.73(3) .
C(51A) C(55B) 2.13(2) .
C(52A) C(49A) 3.05(2) .
C(52A) C(50A) 2.48(2) .
C(52A) C(54A) 2.64(2) .
C(52A) C(49B) 2.79(2) .
C(52A) C(50B) 2.16(2) .
C(52A) C(53B) 1.89(2) .
C(52A) C(54B) 2.64(2) .
C(52A) C(55B) 3.529(16) .
C(53A) C(49A) 2.49(3) .
C(53A) C(50A) 2.65(3) .
C(53A) C(51A) 2.31(3) .
C(53A) C(55A) 2.78(2) .
C(53A) C(49B) 2.42(3) .
C(53A) C(50B) 2.60(3) .
C(53A) C(51B) 2.04(3) .
C(54A) Br(1A) 2.81(3) .
C(54A) C(50A) 2.36(3) .
C(54A) C(51A) 2.83(3) .
C(54A) C(52A) 2.64(2) .
C(54A) Br(1B) 2.89(3) .
C(54A) C(50B) 2.60(3) .
C(54A) C(51B) 2.84(3) .
C(54A) C(52B) 2.37(2) .
C(55A) Br(1A) 3.045(13) .
C(55A) C(49A) 2.594(18) .
C(55A) C(53A) 2.78(2) .
C(55A) Br(1B) 3.455(13) .
C(55A) C(49B) 2.928(19) .
C(55A) C(53B) 2.41(2) .
Br(1B) C(54A) 2.89(3) .
Br(1B) C(55A) 3.455(13) .
Br(1B) C(50B) 2.81(2) .
Br(1B) C(54B) 2.70(2) .
Br(1B) C(55B) 3.197(15) .
C(49B) C(51A) 2.13(3) .
C(49B) C(52A) 2.79(2) .
C(49B) C(53A) 2.42(3) .
C(49B) C(55A) 2.928(19) .
C(49B) C(51B) 2.45(3) .
C(49B) C(52B) 2.82(2) .
C(49B) C(53B) 2.51(3) .
C(49B) C(55B) 2.595(19) .
C(50B) Br(1A) 3.29(2) .
C(50B) C(52A) 2.16(2) .
C(50B) C(53A) 2.60(3) .
C(50B) C(54A) 2.60(3) .
C(50B) Br(1B) 2.81(2) .
C(50B) C(52B) 2.44(2) .
C(50B) C(53B) 2.90(3) .
C(50B) C(54B) 2.45(3) .
C(51B) C(49A) 2.79(2) .
C(51B) C(50A) 1.88(3) .
C(51B) C(53A) 2.04(3) .
C(51B) C(54A) 2.84(3) .
C(51B) C(49B) 2.45(3) .
C(51B) C(53B) 2.46(3) .
C(51B) C(54B) 2.77(3) .
C(51B) C(55B) 2.67(2) .
C(52B) C(49A) 3.02(2) .
C(52B) C(50A) 2.69(2) .
C(52B) C(54A) 2.37(2) .
C(52B) C(49B) 2.82(2) .
C(52B) C(50B) 2.44(2) .
C(52B) C(54B) 2.41(2) .
C(53B) C(49A) 2.51(3) .
C(53B) C(50A) 2.88(3) .
C(53B) C(51A) 2.70(4) .
C(53B) C(52A) 1.89(2) .
C(53B) C(55A) 2.41(2) .
C(53B) C(49B) 2.51(3) .
C(53B) C(50B) 2.90(3) .
C(53B) C(51B) 2.46(3) .
C(54B) Br(1A) 2.64(2) .
C(54B) C(50A) 2.18(2) .
C(54B) C(51A) 2.73(3) .
C(54B) C(52A) 2.64(2) .
C(54B) Br(1B) 2.70(2) .
C(54B) C(50B) 2.45(3) .
C(54B) C(51B) 2.77(3) .
C(54B) C(52B) 2.41(2) .
C(55B) C(49A) 2.963(18) .
C(55B) C(51A) 2.13(2) .
C(55B) C(52A) 3.529(16) .
C(55B) Br(1B) 3.197(15) .
C(55B) C(49B) 2.595(19) .
C(55B) C(51B) 2.67(2) .
O(1) H(3) 2.602 .
O(1) H(4) 2.541 .
O(1) H(5) 1.975 .
O(1) H(6) 2.546 .
O(1) H(7) 2.624 .
O(1) H(57) 3.101 1_454
O(1) H(62) 3.151 1_554
O(1) H(72) 3.526 1_454
O(1) H(73) 2.991 1_454
O(1) H(76) 3.503 1_554
O(1) H(80) 2.430 1_454
O(1) H(82) 3.204 1_554
O(2) H(2) 2.382 1_655
O(2) H(6) 2.349 .
O(2) H(7) 3.207 .
O(2) H(9) 2.469 .
O(2) H(10) 3.202 .
O(2) H(11) 1.980 .
O(2) H(12) 3.242 .
O(2) H(13) 2.765 .
O(2) H(15) 2.740 1_655
O(2) H(17) 2.480 .
O(2) H(18) 2.936 .
O(2) H(76) 3.385 1_554
O(2) H(77) 3.175 1_554
O(3) H(13) 2.651 .
O(3) H(14) 3.238 .
O(3) H(15) 2.581 .
O(3) H(16) 1.969 .
O(3) H(17) 2.521 .
O(3) H(22) 2.501 .
O(3) H(31) 3.528 .
O(3) H(32) 3.029 .
O(3) H(43) 3.245 1_455
O(3) H(46) 3.583 1_455
O(3) H(78) 3.080 1_455
O(3) H(81) 2.061 1_554
O(3) H(82) 3.448 1_554
O(4) H(5) 3.347 1_556
O(4) H(7) 2.892 1_556
O(4) H(33) 2.950 .
O(4) H(34) 3.501 .
O(4) H(35) 3.123 .
O(4) H(36) 2.562 .
O(4) H(37) 1.891 1_556
O(4) H(40) 2.375 .
O(4) H(41) 2.958 .
O(4) H(58) 2.452 .
O(4) H(59) 3.313 .
O(4) H(62) 3.563 .
O(4) H(63) 3.247 .
O(4) H(79) 2.323 .
O(5) H(16) 3.007 1_655
O(5) H(21) 3.451 .
O(5) H(32) 2.828 1_655
O(5) H(35) 3.460 .
O(5) H(39) 2.000 1_655
O(5) H(41) 3.185 .
O(5) H(42) 2.563 .
O(5) H(43) 2.582 .
O(5) H(46) 1.982 .
O(5) H(47) 2.507 .
O(5) H(48) 2.602 .
O(6) H(35) 3.364 .
O(6) H(36) 2.982 .
O(6) H(43) 3.398 1_455
O(6) H(44) 2.510 1_455
O(6) H(47) 2.329 .
O(6) H(48) 3.184 .
O(6) H(50) 2.444 .
O(6) H(51) 3.196 .
O(6) H(52) 1.970 .
O(6) H(53) 3.274 .
O(6) H(54) 2.769 .
O(6) H(55) 2.829 1_455
O(6) H(58) 2.528 .
O(6) H(59) 2.888 .
O(7) H(3) 3.044 1_656
O(7) H(5) 3.455 1_656
O(7) H(37) 3.200 1_656
O(7) H(40) 2.107 .
O(7) H(41) 3.475 .
O(7) H(54) 2.638 .
O(7) H(55) 2.525 .
O(7) H(56) 3.208 .
O(7) H(57) 1.978 .
O(7) H(58) 2.529 .
O(7) H(63) 2.438 .
O(7) H(72) 3.412 .
O(7) H(73) 3.211 .
O(8) H(17) 2.452 1_556
O(8) H(18) 3.401 1_556
O(8) H(21) 3.584 1_556
O(8) H(22) 3.229 1_556
O(8) H(38) 2.406 1_556
O(8) H(39) 3.361 1_656
O(8) H(46) 3.437 1_556
O(8) H(48) 2.960 1_556
O(8) H(74) 3.021 .
O(8) H(75) 3.511 .
O(8) H(76) 3.115 .
O(8) H(77) 2.506 .
O(8) H(78) 1.892 1_556
O(8) H(81) 2.427 .
O(8) H(82) 3.007 .
N(1) H(30) 3.160 1_655
N(1) H(32) 3.497 1_655
N(1) H(33) 3.561 .
N(1) H(34) 3.057 .
N(1) H(35) 2.471 .
N(1) H(36) 3.132 .
N(1) H(42) 3.200 .
N(1) H(47) 3.013 .
N(1) H(54) 2.808 .
N(1) H(58) 3.033 .
N(1) H(79) 2.937 .
N(1) H(80) 3.238 .
N(1) H(89B) 3.542 .
N(2) H(4) 3.277 1_556
N(2) H(6) 3.013 1_556
N(2) H(13) 2.830 1_556
N(2) H(17) 3.045 1_556
N(2) H(38) 2.770 1_556
N(2) H(39) 3.181 1_556
N(2) H(71) 3.322 1_455
N(2) H(73) 3.441 1_455
N(2) H(74) 3.524 .
N(2) H(75) 2.925 .
N(2) H(76) 2.516 .
N(2) H(77) 3.162 .
C(1) H(3) 2.026 .
C(1) H(4) 2.027 .
C(1) H(5) 2.701 .
C(1) H(6) 3.262 .
C(1) H(8) 2.719 .
C(1) H(9) 3.305 1_455
C(1) H(13) 2.705 .
C(1) H(14) 3.377 .
C(1) H(15) 2.680 .
C(1) H(26) 3.327 .
C(1) H(27) 2.667 .
C(1) H(28) 2.656 .
C(1) H(88B) 3.444 1_454
C(2) H(1) 2.022 .
C(2) H(2) 2.022 .
C(2) H(5) 2.037 .
C(2) H(6) 2.723 .
C(2) H(7) 3.307 .
C(2) H(8) 3.280 .
C(2) H(13) 2.749 .
C(2) H(15) 3.223 .
C(2) H(37) 3.088 .
C(2) H(73) 3.105 1_454
C(2) H(77) 3.205 1_454
C(2) H(80) 3.006 1_454
C(3) H(1) 2.691 .
C(3) H(2) 3.300 .
C(3) H(3) 2.034 .
C(3) H(4) 2.034 .
C(3) H(6) 2.049 .
C(3) H(7) 2.049 .
C(3) H(8) 2.785 .
C(3) H(13) 3.220 .
C(3) H(33) 3.230 1_554
C(3) H(37) 1.868 .
C(3) H(80) 3.067 1_454
C(4) H(1) 3.226 .
C(4) H(3) 3.314 .
C(4) H(4) 2.712 .
C(4) H(5) 2.056 .
C(4) H(8) 2.084 .
C(4) H(9) 2.610 .
C(4) H(10) 3.351 .
C(4) H(13) 2.673 .
C(4) H(33) 3.383 1_554
C(4) H(37) 2.427 .
C(4) H(38) 3.156 .
C(5) H(1) 2.741 .
C(5) H(2) 3.357 .
C(5) H(4) 3.304 .
C(5) H(5) 2.814 .
C(5) H(6) 2.097 .
C(5) H(7) 2.097 .
C(5) H(9) 2.029 .
C(5) H(10) 2.029 .
C(5) H(11) 3.402 .
C(5) H(12) 3.336 .
C(5) H(13) 2.626 .
C(5) H(26) 2.710 .
C(5) H(27) 2.687 .
C(5) H(28) 3.361 .
C(5) H(38) 3.380 .
C(6) H(2) 3.377 1_655
C(6) H(6) 2.698 .
C(6) H(7) 2.714 .
C(6) H(8) 2.023 .
C(6) H(11) 2.103 .
C(6) H(12) 2.805 .
C(6) H(13) 3.142 .
C(6) H(26) 2.746 .
C(6) H(27) 3.365 .
C(6) H(38) 2.951 .
C(6) H(88B) 3.485 1_554
C(7) H(2) 3.062 1_655
C(7) H(6) 2.899 .
C(7) H(7) 3.576 .
C(7) H(8) 3.400 .
C(7) H(9) 2.084 .
C(7) H(10) 2.084 .
C(7) H(12) 2.043 .
C(7) H(13) 2.712 .
C(7) H(15) 3.485 1_655
C(7) H(17) 2.657 .
C(7) H(18) 2.914 .
C(7) H(19) 3.194 .
C(7) H(26) 3.223 .
C(7) H(38) 1.868 .
C(7) H(69) 3.480 2_646
C(8) H(6) 3.348 .
C(8) H(9) 3.356 .
C(8) H(10) 2.835 .
C(8) H(11) 2.063 .
C(8) H(13) 2.046 .
C(8) H(14) 2.759 .
C(8) H(15) 3.364 .
C(8) H(17) 2.009 .
C(8) H(18) 2.971 .
C(8) H(19) 2.779 .
C(8) H(23) 3.410 .
C(8) H(24) 2.728 .
C(8) H(26) 2.755 .
C(8) H(28) 3.475 .
C(8) H(38) 2.333 .
C(9) H(1) 3.380 .
C(9) H(2) 2.713 .
C(9) H(4) 2.813 .
C(9) H(6) 2.804 .
C(9) H(8) 3.326 .
C(9) H(10) 3.310 .
C(9) H(11) 3.377 .
C(9) H(12) 2.073 .
C(9) H(14) 2.079 .
C(9) H(15) 2.079 .
C(9) H(16) 3.389 .
C(9) H(17) 2.646 .
C(9) H(24) 3.230 .
C(9) H(26) 2.690 .
C(9) H(27) 3.371 .
C(9) H(28) 2.753 .
C(9) H(38) 2.832 .
C(9) H(39) 3.485 .
C(9) H(81) 3.464 1_554
C(10) H(1) 2.057 .
C(10) H(2) 2.057 .
C(10) H(3) 3.348 .
C(10) H(4) 2.742 .
C(10) H(5) 3.322 .
C(10) H(6) 2.792 .
C(10) H(7) 3.379 .
C(10) H(8) 2.065 .
C(10) H(9) 3.370 .
C(10) H(10) 2.808 .
C(10) H(12) 2.832 .
C(10) H(13) 2.038 .
C(10) H(14) 2.804 .
C(10) H(15) 2.736 .
C(10) H(26) 2.097 .
C(10) H(27) 2.098 .
C(10) H(28) 2.097 .
C(11) H(2) 2.679 .
C(11) H(4) 3.270 .
C(11) H(11) 3.595 1_455
C(11) H(12) 2.727 .
C(11) H(13) 2.045 .
C(11) H(16) 2.052 .
C(11) H(17) 3.129 .
C(11) H(18) 3.014 1_455
C(11) H(24) 2.687 .
C(11) H(25) 3.338 .
C(11) H(26) 3.367 .
C(11) H(28) 2.801 .
C(11) H(39) 2.695 .
C(12) H(12) 3.269 .
C(12) H(13) 2.703 .
C(12) H(14) 2.053 .
C(12) H(15) 2.053 .
C(12) H(17) 2.606 .
C(12) H(18) 3.218 1_455
C(12) H(22) 2.749 .
C(12) H(23) 3.348 .
C(12) H(24) 2.693 .
C(12) H(25) 2.679 .
C(12) H(31) 2.932 .
C(12) H(32) 3.121 .
C(12) H(39) 1.868 .
C(12) H(78) 3.594 1_455
C(12) H(81) 3.280 1_554
C(13) H(12) 2.735 .
C(13) H(13) 3.299 .
C(13) H(14) 2.743 .
C(13) H(15) 3.371 .
C(13) H(16) 2.082 .
C(13) H(17) 2.063 .
C(13) H(18) 3.258 .
C(13) H(19) 2.784 .
C(13) H(20) 2.924 .
C(13) H(21) 3.214 .
C(13) H(22) 2.100 .
C(13) H(23) 2.053 .
C(13) H(24) 2.053 .
C(13) H(25) 2.053 .
C(13) H(29) 2.819 .
C(13) H(31) 2.946 .
C(13) H(32) 3.257 .
C(13) H(39) 3.119 .
C(14) H(11) 2.724 .
C(14) H(12) 2.026 .
C(14) H(13) 2.660 .
C(14) H(14) 3.246 .
C(14) H(16) 3.342 .
C(14) H(18) 2.092 .
C(14) H(19) 2.091 .
C(14) H(20) 3.128 .
C(14) H(21) 3.009 .
C(14) H(22) 2.601 .
C(14) H(23) 2.747 .
C(14) H(24) 2.701 .
C(14) H(25) 3.373 .
C(14) H(38) 2.404 .
C(14) H(81) 3.566 1_554
C(15) H(11) 2.788 .
C(15) H(12) 2.833 .
C(15) H(14) 3.580 1_655
C(15) H(16) 3.372 1_655
C(15) H(17) 2.042 .
C(15) H(20) 2.091 .
C(15) H(21) 2.091 .
C(15) H(22) 2.895 .
C(15) H(23) 2.633 .
C(15) H(24) 3.319 .
C(15) H(38) 3.138 .
C(15) H(68) 3.304 2_646
C(16) H(17) 2.669 .
C(16) H(18) 2.100 .
C(16) H(19) 2.100 .
C(16) H(22) 2.050 .
C(16) H(23) 2.683 .
C(16) H(29) 2.648 .
C(16) H(34) 2.580 .
C(16) H(35) 2.978 .
C(17) H(16) 2.980 .
C(17) H(17) 2.488 .
C(17) H(18) 3.166 .
C(17) H(19) 3.051 .
C(17) H(20) 2.068 .
C(17) H(21) 2.068 .
C(17) H(23) 2.652 .
C(17) H(24) 3.384 .
C(17) H(25) 2.854 .
C(17) H(29) 2.044 .
C(17) H(30) 3.339 .
C(17) H(31) 2.821 .
C(17) H(32) 2.630 .
C(17) H(33) 3.338 .
C(17) H(34) 2.720 .
C(17) H(35) 2.661 .
C(17) H(36) 3.228 .
C(17) H(39) 3.581 .
C(18) H(12) 2.722 .
C(18) H(14) 2.708 .
C(18) H(16) 2.642 .
C(18) H(17) 3.358 .
C(18) H(19) 2.813 .
C(18) H(20) 3.095 .
C(18) H(22) 3.387 .
C(18) H(29) 2.718 .
C(18) H(31) 3.091 .
C(18) H(51) 3.354 2_546
C(18) H(85A) 3.010 1_455
C(18) H(88A) 3.294 .
C(18) H(83B) 3.342 1_455
C(18) H(84B) 3.280 1_455
C(19) H(1) 2.581 .
C(19) H(2) 2.689 .
C(19) H(8) 2.607 .
C(19) H(10) 2.793 .
C(19) H(12) 2.812 .
C(19) H(13) 3.365 .
C(19) H(14) 2.792 .
C(19) H(15) 3.379 .
C(19) H(52) 3.454 2_546
C(19) H(53) 2.880 2_546
C(19) H(60) 3.217 2_546
C(19) H(65) 3.401 2_546
C(19) H(67) 3.411 2_546
C(20) H(16) 3.349 .
C(20) H(20) 2.496 .
C(20) H(21) 2.930 .
C(20) H(22) 2.051 .
C(20) H(23) 3.074 .
C(20) H(25) 2.881 .
C(20) H(30) 2.051 .
C(20) H(31) 2.051 .
C(20) H(32) 2.051 .
C(20) H(33) 2.078 .
C(20) H(34) 2.078 .
C(20) H(35) 2.783 .
C(20) H(36) 2.736 .
C(20) H(84A) 3.593 1_455
C(20) H(83B) 3.522 1_455
C(21) H(16) 2.811 .
C(21) H(22) 2.738 .
C(21) H(25) 3.077 .
C(21) H(29) 2.042 .
C(21) H(33) 2.651 .
C(21) H(34) 3.348 .
C(21) H(35) 3.533 .
C(21) H(36) 2.812 .
C(21) H(41) 3.008 1_455
C(21) H(42) 3.585 1_455
C(21) H(84A) 3.184 1_455
C(21) H(83B) 3.385 1_455
C(21) H(87B) 3.359 1_455
C(22) H(5) 3.420 1_556
C(22) H(20) 2.821 .
C(22) H(21) 2.873 .
C(22) H(22) 2.674 .
C(22) H(29) 2.072 .
C(22) H(30) 2.590 .
C(22) H(31) 3.341 .
C(22) H(32) 2.841 .
C(22) H(35) 2.057 .
C(22) H(36) 2.057 .
C(22) H(41) 3.257 .
C(22) H(89B) 3.137 .
C(23) H(21) 3.084 .
C(23) H(22) 2.611 .
C(23) H(29) 3.385 .
C(23) H(30) 3.271 .
C(23) H(32) 2.977 .
C(23) H(33) 2.049 .
C(23) H(34) 2.049 .
C(23) H(40) 3.198 .
C(23) H(41) 2.479 .
C(23) H(47) 3.385 .
C(23) H(79) 3.015 .
C(24) H(7) 3.425 1_556
C(24) H(33) 2.642 .
C(24) H(34) 2.691 .
C(24) H(35) 2.054 .
C(24) H(36) 2.054 .
C(24) H(37) 2.994 1_556
C(24) H(40) 1.896 .
C(24) H(41) 1.896 .
C(24) H(47) 3.281 .
C(24) H(54) 3.420 .
C(24) H(58) 2.925 .
C(24) H(79) 2.386 .
C(25) H(42) 2.044 .
C(25) H(43) 2.044 .
C(25) H(46) 2.652 .
C(25) H(47) 3.215 .
C(25) H(49) 2.654 .
C(25) H(50) 3.197 1_655
C(25) H(54) 2.683 .
C(25) H(55) 2.670 .
C(25) H(56) 3.328 .
C(25) H(67) 3.308 .
C(25) H(68) 2.690 .
C(25) H(69) 2.615 .
C(25) H(86A) 3.406 2_656
C(25) H(85B) 3.173 2_656
C(26) H(32) 3.198 1_655
C(26) H(36) 3.313 1_655
C(26) H(39) 3.439 1_655
C(26) H(44) 2.023 .
C(26) H(45) 2.023 .
C(26) H(46) 2.076 .
C(26) H(47) 2.683 .
C(26) H(48) 3.294 .
C(26) H(49) 3.265 .
C(26) H(54) 2.708 .
C(26) H(55) 3.139 .
C(26) H(78) 3.097 .
C(27) H(39) 2.929 1_655
C(27) H(42) 2.083 .
C(27) H(43) 2.083 .
C(27) H(44) 3.290 .
C(27) H(45) 2.610 .
C(27) H(47) 1.977 .
C(27) H(48) 1.977 .
C(27) H(49) 2.706 .
C(27) H(54) 3.214 .
C(27) H(74) 3.170 1_554
C(27) H(78) 1.874 .
C(28) H(35) 3.591 .
C(28) H(42) 2.698 .
C(28) H(43) 3.288 .
C(28) H(45) 3.109 .
C(28) H(46) 1.990 .
C(28) H(49) 2.036 .
C(28) H(50) 2.611 .
C(28) H(51) 3.336 .
C(28) H(54) 2.710 .
C(28) H(74) 3.358 1_554
C(28) H(78) 2.447 .
C(28) H(79) 3.417 .
C(29) H(42) 3.270 .
C(29) H(44) 3.319 .
C(29) H(45) 2.662 .
C(29) H(46) 2.747 .
C(29) H(47) 2.062 .
C(29) H(48) 2.062 .
C(29) H(50) 2.027 .
C(29) H(51) 2.027 .
C(29) H(52) 3.327 .
C(29) H(53) 3.287 .
C(29) H(54) 2.630 .
C(29) H(67) 2.786 .
C(29) H(68) 2.673 .
C(29) H(69) 3.378 .
C(29) H(79) 3.548 .
C(29) H(86A) 3.217 2_656
C(29) H(84B) 3.257 2_656
C(29) H(85B) 3.437 2_656
C(30) H(24) 3.426 2_556
C(30) H(44) 3.208 1_455
C(30) H(47) 2.703 .
C(30) H(48) 2.695 .
C(30) H(49) 1.993 .
C(30) H(52) 2.071 .
C(30) H(53) 2.799 .
C(30) H(54) 3.179 .
C(30) H(67) 2.808 .
C(30) H(68) 3.284 .
C(30) H(79) 3.056 .
C(30) H(84B) 3.544 2_656
C(31) H(26) 3.400 2_556
C(31) H(44) 2.955 1_455
C(31) H(47) 2.869 .
C(31) H(48) 3.541 .
C(31) H(49) 3.324 .
C(31) H(50) 2.080 .
C(31) H(51) 2.080 .
C(31) H(53) 2.040 .
C(31) H(54) 2.675 .
C(31) H(55) 3.404 1_455
C(31) H(58) 2.647 .
C(31) H(59) 2.862 .
C(31) H(60) 3.142 .
C(31) H(67) 3.179 .
C(31) H(79) 1.875 .
C(32) H(26) 3.478 2_556
C(32) H(28) 3.497 2_556
C(32) H(47) 3.362 .
C(32) H(50) 3.363 .
C(32) H(51) 2.833 .
C(32) H(52) 2.035 .
C(32) H(54) 2.031 .
C(32) H(55) 3.363 .
C(32) H(56) 2.779 .
C(32) H(58) 1.998 .
C(32) H(59) 2.889 .
C(32) H(60) 2.697 .
C(32) H(64) 3.545 .
C(32) H(65) 2.710 .
C(32) H(67) 2.651 .
C(32) H(69) 3.466 .
C(32) H(79) 2.435 .
C(33) H(40) 3.482 .
C(33) H(42) 2.756 .
C(33) H(44) 2.704 .
C(33) H(45) 3.362 .
C(33) H(47) 2.855 .
C(33) H(49) 3.343 .
C(33) H(51) 3.365 .
C(33) H(52) 3.349 .
C(33) H(53) 2.061 .
C(33) H(55) 2.053 .
C(33) H(56) 2.053 .
C(33) H(57) 3.372 .
C(33) H(58) 2.560 .
C(33) H(65) 3.206 .
C(33) H(67) 2.663 .
C(33) H(68) 3.369 .
C(33) H(69) 2.779 .
C(33) H(79) 3.056 .
C(34) H(42) 2.745 .
C(34) H(43) 3.360 .
C(34) H(44) 2.037 .
C(34) H(45) 2.037 .
C(34) H(46) 3.301 .
C(34) H(47) 2.810 .
C(34) H(48) 3.382 .
C(34) H(49) 2.058 .
C(34) H(50) 3.374 .
C(34) H(51) 2.790 .
C(34) H(53) 2.746 .
C(34) H(54) 2.050 .
C(34) H(55) 2.741 .
C(34) H(56) 2.775 .
C(34) H(67) 2.081 .
C(34) H(68) 2.081 .
C(34) H(69) 2.081 .
C(34) H(86A) 3.555 2_656
C(35) H(42) 3.191 .
C(35) H(44) 2.679 .
C(35) H(52) 3.475 1_655
C(35) H(53) 2.759 .
C(35) H(54) 2.025 .
C(35) H(57) 2.052 .
C(35) H(58) 3.064 .
C(35) H(59) 3.007 1_655
C(35) H(65) 2.744 .
C(35) H(66) 3.222 .
C(35) H(67) 3.317 .
C(35) H(69) 2.841 .
C(35) H(80) 3.097 .
C(36) H(40) 3.332 .
C(36) H(53) 3.331 .
C(36) H(54) 2.706 .
C(36) H(55) 2.042 .
C(36) H(56) 2.042 .
C(36) H(58) 2.600 .
C(36) H(59) 3.143 1_655
C(36) H(63) 2.654 .
C(36) H(64) 3.319 .
C(36) H(65) 2.742 .
C(36) H(66) 2.594 .
C(36) H(72) 2.860 .
C(36) H(73) 3.326 .
C(36) H(80) 1.869 .
C(37) H(53) 2.806 .
C(37) H(54) 3.261 .
C(37) H(55) 3.337 .
C(37) H(56) 2.733 .
C(37) H(57) 2.068 .
C(37) H(58) 2.061 .
C(37) H(59) 3.227 .
C(37) H(60) 2.786 .
C(37) H(61) 2.895 .
C(37) H(62) 3.169 .
C(37) H(63) 2.019 .
C(37) H(64) 2.069 .
C(37) H(65) 2.069 .
C(37) H(66) 2.069 .
C(37) H(70) 2.819 .
C(37) H(72) 2.963 .
C(37) H(73) 3.440 .
C(37) H(80) 2.567 .
C(38) H(40) 3.599 .
C(38) H(52) 2.730 .
C(38) H(53) 2.032 .
C(38) H(54) 2.599 .
C(38) H(56) 3.210 .
C(38) H(57) 3.343 .
C(38) H(59) 2.034 .
C(38) H(60) 2.034 .
C(38) H(61) 3.098 .
C(38) H(62) 2.991 .
C(38) H(63) 2.583 .
C(38) H(64) 2.826 .
C(38) H(65) 2.638 .
C(38) H(66) 3.374 .
C(38) H(79) 2.421 .
C(38) H(80) 3.260 .
C(39) H(27) 3.569 2_556
C(39) H(52) 2.762 .
C(39) H(53) 2.790 .
C(39) H(55) 3.550 1_455
C(39) H(57) 3.253 1_455
C(39) H(58) 1.976 .
C(39) H(61) 2.109 .
C(39) H(62) 2.109 .
C(39) H(63) 2.879 .
C(39) H(64) 2.742 .
C(39) H(65) 3.213 .
C(39) H(79) 2.918 .
C(40) H(57) 3.535 1_455
C(40) H(58) 2.652 .
C(40) H(59) 2.112 .
C(40) H(60) 2.112 .
C(40) H(63) 2.056 .
C(40) H(64) 2.670 .
C(40) H(70) 2.727 .
C(40) H(72) 3.578 1_455
C(40) H(75) 2.640 .
C(40) H(76) 3.029 .
C(40) H(89A) 3.217 2_557
C(41) H(57) 2.907 .
C(41) H(58) 2.495 .
C(41) H(59) 3.171 .
C(41) H(60) 3.063 .
C(41) H(61) 2.091 .
C(41) H(62) 2.091 .
C(41) H(64) 2.565 .
C(41) H(65) 3.305 .
C(41) H(66) 2.866 .
C(41) H(70) 2.067 .
C(41) H(71) 3.398 .
C(41) H(72) 2.803 .
C(41) H(73) 2.748 .
C(41) H(74) 3.382 .
C(41) H(75) 2.761 .
C(41) H(76) 2.681 .
C(41) H(77) 3.354 .
C(41) H(80) 2.600 .
C(42) H(27) 3.312 2_556
C(42) H(53) 2.789 .
C(42) H(56) 2.700 .
C(42) H(57) 2.613 .
C(42) H(58) 3.362 .
C(42) H(60) 2.851 .
C(42) H(61) 3.078 .
C(42) H(63) 3.333 .
C(42) H(70) 2.708 .
C(42) H(72) 3.178 .
C(42) H(83A) 3.501 2_657
C(42) H(88B) 3.077 2_657
C(43) H(11) 3.055 2_656
C(43) H(19) 3.124 2_656
C(43) H(28) 3.524 2_556
C(43) H(44) 2.646 .
C(43) H(45) 2.588 .
C(43) H(49) 2.623 .
C(43) H(51) 2.789 .
C(43) H(53) 2.714 .
C(43) H(54) 3.361 .
C(43) H(55) 3.399 .
C(43) H(56) 2.774 .
C(43) H(86A) 3.427 2_656
C(43) H(85B) 3.571 2_656
C(44) H(57) 3.299 .
C(44) H(61) 2.566 .
C(44) H(62) 2.964 .
C(44) H(63) 2.063 .
C(44) H(64) 2.969 .
C(44) H(66) 2.962 .
C(44) H(71) 2.059 .
C(44) H(72) 2.059 .
C(44) H(73) 2.059 .
C(44) H(74) 2.067 .
C(44) H(75) 2.067 .
C(44) H(76) 2.748 .
C(44) H(77) 2.775 .
C(44) H(80) 3.324 .
C(45) H(4) 3.469 1_656
C(45) H(57) 2.848 .
C(45) H(63) 2.761 .
C(45) H(66) 3.211 .
C(45) H(70) 2.048 .
C(45) H(74) 2.579 .
C(45) H(75) 3.309 .
C(45) H(76) 3.427 .
C(45) H(77) 2.766 .
C(45) H(80) 3.062 .
C(45) H(82) 3.074 1_655
C(45) H(89A) 3.452 2_657
C(46) H(46) 3.370 1_556
C(46) H(48) 3.577 1_556
C(46) H(61) 2.894 .
C(46) H(62) 2.935 .
C(46) H(63) 2.726 .
C(46) H(70) 2.055 .
C(46) H(71) 2.573 .
C(46) H(72) 3.307 .
C(46) H(73) 2.715 .
C(46) H(76) 2.085 .
C(46) H(77) 2.085 .
C(46) H(82) 3.155 .
C(46) H(89A) 3.217 2_557
C(47) H(3) 3.519 1_656
C(47) H(4) 3.596 1_656
C(47) H(6) 3.447 1_556
C(47) H(38) 3.046 1_556
C(47) H(62) 3.136 .
C(47) H(63) 2.671 .
C(47) H(70) 3.383 .
C(47) H(71) 3.289 .
C(47) H(73) 2.794 .
C(47) H(74) 2.073 .
C(47) H(75) 2.073 .
C(47) H(81) 3.202 .
C(47) H(82) 2.497 .
C(48) H(6) 3.302 1_556
C(48) H(13) 3.471 1_556
C(48) H(17) 2.948 1_556
C(48) H(38) 2.380 1_556
C(48) H(48) 3.412 1_556
C(48) H(74) 2.654 .
C(48) H(75) 2.626 .
C(48) H(76) 2.055 .
C(48) H(77) 2.055 .
C(48) H(78) 2.980 1_556
C(48) H(81) 1.893 .
C(48) H(82) 1.893 .
H(1) C(2) 2.022 .
H(1) C(3) 2.691 .
H(1) C(4) 3.226 .
H(1) C(5) 2.741 .
H(1) C(9) 3.380 .
H(1) C(10) 2.057 .
H(1) C(19) 2.581 .
H(1) H(2) 1.582 .
H(1) H(3) 2.293 .
H(1) H(4) 2.813 .
H(1) H(5) 2.554 .
H(1) H(8) 2.577 .
H(1) H(9) 2.936 1_455
H(1) H(15) 3.548 .
H(1) H(26) 3.485 .
H(1) H(27) 2.393 .
H(1) H(28) 2.820 .
H(1) C(55B) 2.901 1_454
H(1) H(87B) 2.664 1_454
H(1) H(88B) 2.518 1_454
H(1) H(89B) 3.054 1_454
H(2) O(2) 2.382 1_455
H(2) C(2) 2.022 .
H(2) C(3) 3.300 .
H(2) C(5) 3.357 .
H(2) C(6) 3.377 1_455
H(2) C(7) 3.062 1_455
H(2) C(9) 2.713 .
H(2) C(10) 2.057 .
H(2) C(11) 2.679 .
H(2) C(19) 2.689 .
H(2) H(1) 1.582 .
H(2) H(3) 2.315 .
H(2) H(4) 2.296 .
H(2) H(5) 3.581 .
H(2) H(9) 2.748 1_455
H(2) H(11) 2.942 1_455
H(2) H(13) 2.962 .
H(2) H(14) 2.916 .
H(2) H(15) 2.091 .
H(2) H(26) 3.562 .
H(2) H(27) 2.995 .
H(2) H(28) 2.494 .
H(2) H(38) 3.081 1_455
H(2) H(77) 3.476 1_454
H(3) O(1) 2.602 .
H(3) O(7) 3.044 1_454
H(3) C(1) 2.026 .
H(3) C(3) 2.034 .
H(3) C(4) 3.314 .
H(3) C(10) 3.348 .
H(3) C(47) 3.519 1_454
H(3) H(1) 2.293 .
H(3) H(2) 2.315 .
H(3) H(4) 1.584 .
H(3) H(5) 2.301 .
H(3) H(37) 3.389 .
H(3) H(40) 3.288 1_454
H(3) H(63) 3.229 1_454
H(3) H(73) 2.916 1_454
H(3) H(76) 3.246 1_454
H(3) H(77) 2.874 1_454
H(3) H(80) 2.353 1_454
H(4) O(1) 2.541 .
H(4) N(2) 3.277 1_554
H(4) C(1) 2.027 .
H(4) C(3) 2.034 .
H(4) C(4) 2.712 .
H(4) C(5) 3.304 .
H(4) C(9) 2.813 .
H(4) C(10) 2.742 .
H(4) C(11) 3.270 .
H(4) C(45) 3.469 1_454
H(4) C(47) 3.596 1_454
H(4) H(1) 2.813 .
H(4) H(2) 2.296 .
H(4) H(3) 1.584 .
H(4) H(5) 2.828 .
H(4) H(6) 2.598 .
H(4) H(13) 2.238 .
H(4) H(15) 2.781 .
H(4) H(37) 3.247 .
H(4) H(73) 2.526 1_454
H(4) H(77) 2.675 1_454
H(4) H(80) 3.235 1_454
H(4) H(81) 3.212 1_554
H(4) H(82) 2.888 1_554
H(5) O(1) 1.975 .
H(5) O(4) 3.347 1_554
H(5) O(7) 3.455 1_454
H(5) C(1) 2.701 .
H(5) C(2) 2.037 .
H(5) C(4) 2.056 .
H(5) C(5) 2.814 .
H(5) C(10) 3.322 .
H(5) C(22) 3.420 1_554
H(5) H(1) 2.554 .
H(5) H(2) 3.581 .
H(5) H(3) 2.301 .
H(5) H(4) 2.828 .
H(5) H(6) 2.840 .
H(5) H(7) 2.312 .
H(5) H(8) 2.661 .
H(5) H(30) 3.001 1_554
H(5) H(33) 2.487 1_554
H(5) H(37) 2.278 .
H(5) H(40) 3.499 1_454
H(5) H(80) 3.200 1_454
H(5) H(87B) 3.336 1_454
H(6) O(1) 2.546 .
H(6) O(2) 2.349 .
H(6) N(2) 3.013 1_554
H(6) C(1) 3.262 .
H(6) C(2) 2.723 .
H(6) C(3) 2.049 .
H(6) C(5) 2.097 .
H(6) C(6) 2.698 .
H(6) C(7) 2.899 .
H(6) C(8) 3.348 .
H(6) C(9) 2.804 .
H(6) C(10) 2.792 .
H(6) C(47) 3.447 1_554
H(6) C(48) 3.302 1_554
H(6) H(4) 2.598 .
H(6) H(5) 2.840 .
H(6) H(7) 1.582 .
H(6) H(8) 2.867 .
H(6) H(9) 2.828 .
H(6) H(13) 2.164 .
H(6) H(37) 2.574 .
H(6) H(38) 2.336 .
H(6) H(76) 2.847 1_554
H(6) H(81) 3.394 1_554
H(6) H(82) 2.841 1_554
H(7) O(1) 2.624 .
H(7) O(2) 3.207 .
H(7) O(4) 2.892 1_554
H(7) C(2) 3.307 .
H(7) C(3) 2.049 .
H(7) C(5) 2.097 .
H(7) C(6) 2.714 .
H(7) C(7) 3.576 .
H(7) C(10) 3.379 .
H(7) C(24) 3.425 1_554
H(7) H(5) 2.312 .
H(7) H(6) 1.582 .
H(7) H(8) 2.351 .
H(7) H(9) 2.431 .
H(7) H(10) 3.529 .
H(7) H(13) 3.563 .
H(7) H(33) 2.831 1_554
H(7) H(37) 2.340 .
H(7) H(38) 3.533 .
H(7) H(76) 3.562 1_554
H(7) H(89B) 3.259 1_554
H(8) C(1) 2.719 .
H(8) C(2) 3.280 .
H(8) C(3) 2.785 .
H(8) C(4) 2.084 .
H(8) C(6) 2.023 .
H(8) C(7) 3.400 .
H(8) C(9) 3.326 .
H(8) C(10) 2.065 .
H(8) C(19) 2.607 .
H(8) H(1) 2.577 .
H(8) H(5) 2.661 .
H(8) H(6) 2.867 .
H(8) H(7) 2.351 .
H(8) H(9) 2.347 .
H(8) H(10) 2.229 .
H(8) H(13) 3.545 .
H(8) H(26) 2.879 .
H(8) H(27) 2.401 .
H(8) H(28) 3.500 .
H(8) H(33) 3.342 1_554
H(8) Br(1A) 3.029 1_554
H(8) Br(1B) 2.779 1_554
H(8) H(87B) 3.495 1_454
H(9) O(2) 2.469 .
H(9) C(1) 3.305 1_655
H(9) C(4) 2.610 .
H(9) C(5) 2.029 .
H(9) C(7) 2.084 .
H(9) C(8) 3.356 .
H(9) C(10) 3.370 .
H(9) H(1) 2.936 1_655
H(9) H(2) 2.748 1_655
H(9) H(6) 2.828 .
H(9) H(7) 2.431 .
H(9) H(8) 2.347 .
H(9) H(10) 1.580 .
H(9) H(11) 2.442 .
H(9) H(28) 3.574 1_655
H(9) H(38) 3.185 .
H(9) Br(1B) 3.548 1_554
H(9) C(55B) 3.320 1_554
H(9) H(83A) 3.332 1_554
H(9) H(88B) 2.630 1_554
H(9) H(89B) 3.143 1_554
H(10) O(2) 3.202 .
H(10) C(4) 3.351 .
H(10) C(5) 2.029 .
H(10) C(7) 2.084 .
H(10) C(8) 2.835 .
H(10) C(9) 3.310 .
H(10) C(10) 2.808 .
H(10) C(19) 2.793 .
H(10) H(7) 3.529 .
H(10) H(8) 2.229 .
H(10) H(9) 1.580 .
H(10) H(11) 2.307 .
H(10) H(12) 2.751 .
H(10) H(26) 2.263 .
H(10) H(27) 2.991 .
H(10) H(56) 3.395 2_646
H(10) H(65) 3.333 2_646
H(10) H(69) 3.256 2_646
H(10) Br(1B) 3.416 1_554
H(10) H(88B) 3.516 1_554
H(11) O(2) 1.980 .
H(11) C(5) 3.402 .
H(11) C(6) 2.103 .
H(11) C(8) 2.063 .
H(11) C(9) 3.377 .
H(11) C(11) 3.595 1_655
H(11) C(14) 2.724 .
H(11) C(15) 2.788 .
H(11) C(43) 3.055 2_646
H(11) H(2) 2.942 1_655
H(11) H(9) 2.442 .
H(11) H(10) 2.307 .
H(11) H(12) 2.272 .
H(11) H(14) 3.106 1_655
H(11) H(15) 3.137 1_655
H(11) H(17) 3.082 .
H(11) H(18) 2.555 .
H(11) H(19) 2.732 .
H(11) H(26) 3.598 .
H(11) H(28) 2.915 1_655
H(11) H(38) 2.501 .
H(11) H(67) 2.735 2_646
H(11) H(68) 3.164 2_646
H(11) H(69) 2.768 2_646
H(12) O(2) 3.242 .
H(12) C(5) 3.336 .
H(12) C(6) 2.805 .
H(12) C(7) 2.043 .
H(12) C(9) 2.073 .
H(12) C(10) 2.832 .
H(12) C(11) 2.727 .
H(12) C(12) 3.269 .
H(12) C(13) 2.735 .
H(12) C(14) 2.026 .
H(12) C(15) 2.833 .
H(12) C(18) 2.722 .
H(12) C(19) 2.812 .
H(12) H(10) 2.751 .
H(12) H(11) 2.272 .
H(12) H(13) 2.838 .
H(12) H(14) 2.599 .
H(12) H(17) 2.806 .
H(12) H(18) 3.338 .
H(12) H(19) 2.656 .
H(12) H(23) 2.986 .
H(12) H(24) 2.151 .
H(12) H(25) 3.596 .
H(12) H(26) 2.225 .
H(12) H(28) 3.084 .
H(12) H(38) 3.272 .
H(12) H(51) 3.435 2_546
H(12) H(68) 3.567 2_646
H(12) H(69) 3.013 2_646
H(13) O(2) 2.765 .
H(13) O(3) 2.651 .
H(13) N(2) 2.830 1_554
H(13) C(1) 2.705 .
H(13) C(2) 2.749 .
H(13) C(3) 3.220 .
H(13) C(4) 2.673 .
H(13) C(5) 2.626 .
H(13) C(6) 3.142 .
H(13) C(7) 2.712 .
H(13) C(8) 2.046 .
H(13) C(10) 2.038 .
H(13) C(11) 2.045 .
H(13) C(12) 2.703 .
H(13) C(13) 3.299 .
H(13) C(14) 2.660 .
H(13) C(19) 3.365 .
H(13) C(48) 3.471 1_554
H(13) H(2) 2.962 .
H(13) H(4) 2.238 .
H(13) H(6) 2.164 .
H(13) H(7) 3.563 .
H(13) H(8) 3.545 .
H(13) H(12) 2.838 .
H(13) H(14) 2.839 .
H(13) H(15) 2.334 .
H(13) H(17) 2.417 .
H(13) H(26) 3.582 .
H(13) H(38) 2.348 .
H(13) H(39) 3.106 .
H(13) H(81) 2.594 1_554
H(13) H(82) 3.040 1_554
H(14) O(3) 3.238 .
H(14) C(1) 3.377 .
H(14) C(8) 2.759 .
H(14) C(9) 2.079 .
H(14) C(10) 2.804 .
H(14) C(12) 2.053 .
H(14) C(13) 2.743 .
H(14) C(14) 3.246 .
H(14) C(15) 3.580 1_455
H(14) C(18) 2.708 .
H(14) C(19) 2.792 .
H(14) H(2) 2.916 .
H(14) H(11) 3.106 1_455
H(14) H(12) 2.599 .
H(14) H(13) 2.839 .
H(14) H(15) 1.583 .
H(14) H(16) 2.310 .
H(14) H(18) 2.701 1_455
H(14) H(23) 3.590 .
H(14) H(24) 2.144 .
H(14) H(25) 2.945 .
H(14) H(26) 2.974 .
H(14) H(28) 2.276 .
H(14) H(39) 3.511 .
H(14) H(51) 3.450 2_546
H(14) H(67) 3.245 2_546
H(15) O(2) 2.740 1_455
H(15) O(3) 2.581 .
H(15) C(1) 2.680 .
H(15) C(2) 3.223 .
H(15) C(7) 3.485 1_455
H(15) C(8) 3.364 .
H(15) C(9) 2.079 .
H(15) C(10) 2.736 .
H(15) C(12) 2.053 .
H(15) C(13) 3.371 .
H(15) C(19) 3.379 .
H(15) H(1) 3.548 .
H(15) H(2) 2.091 .
H(15) H(4) 2.781 .
H(15) H(11) 3.137 1_455
H(15) H(13) 2.334 .
H(15) H(14) 1.583 .
H(15) H(16) 2.348 .
H(15) H(18) 2.728 1_455
H(15) H(24) 3.574 .
H(15) H(28) 2.985 .
H(15) H(38) 3.053 1_455
H(15) H(39) 2.573 .
H(15) H(77) 3.384 1_454
H(16) O(3) 1.969 .
H(16) O(5) 3.007 1_455
H(16) C(9) 3.389 .
H(16) C(11) 2.052 .
H(16) C(13) 2.082 .
H(16) C(14) 3.342 .
H(16) C(15) 3.372 1_455
H(16) C(17) 2.980 .
H(16) C(18) 2.642 .
H(16) C(20) 3.349 .
H(16) C(21) 2.811 .
H(16) H(14) 2.310 .
H(16) H(15) 2.348 .
H(16) H(17) 3.527 .
H(16) H(18) 2.538 1_455
H(16) H(21) 3.005 1_455
H(16) H(22) 3.143 .
H(16) H(23) 3.534 .
H(16) H(24) 2.911 .
H(16) H(25) 2.441 .
H(16) H(31) 2.240 .
H(16) H(32) 2.701 .
H(16) H(39) 2.082 .
H(16) H(78) 3.127 1_455
H(17) O(2) 2.480 .
H(17) O(3) 2.521 .
H(17) O(8) 2.452 1_554
H(17) N(2) 3.045 1_554
H(17) C(7) 2.657 .
H(17) C(8) 2.009 .
H(17) C(9) 2.646 .
H(17) C(11) 3.129 .
H(17) C(12) 2.606 .
H(17) C(13) 2.063 .
H(17) C(15) 2.042 .
H(17) C(16) 2.669 .
H(17) C(17) 2.488 .
H(17) C(18) 3.358 .
H(17) C(48) 2.948 1_554
H(17) H(11) 3.082 .
H(17) H(12) 2.806 .
H(17) H(13) 2.417 .
H(17) H(16) 3.527 .
H(17) H(18) 2.270 .
H(17) H(19) 2.843 .
H(17) H(20) 3.559 .
H(17) H(21) 2.981 .
H(17) H(22) 2.333 .
H(17) H(24) 3.581 .
H(17) H(38) 1.846 .
H(17) H(39) 3.338 .
H(17) H(81) 2.708 1_554
H(18) O(2) 2.936 .
H(18) O(8) 3.401 1_554
H(18) C(7) 2.914 .
H(18) C(8) 2.971 .
H(18) C(11) 3.014 1_655
H(18) C(12) 3.218 1_655
H(18) C(13) 3.258 .
H(18) C(14) 2.092 .
H(18) C(16) 2.100 .
H(18) C(17) 3.166 .
H(18) H(11) 2.555 .
H(18) H(12) 3.338 .
H(18) H(14) 2.701 1_655
H(18) H(15) 2.728 1_655
H(18) H(16) 2.538 1_655
H(18) H(17) 2.270 .
H(18) H(19) 1.596 .
H(18) H(20) 2.698 .
H(18) H(21) 2.234 .
H(18) H(22) 3.382 .
H(18) H(23) 3.595 .
H(18) H(38) 2.831 .
H(18) H(68) 3.450 2_646
H(19) C(7) 3.194 .
H(19) C(8) 2.779 .
H(19) C(13) 2.784 .
H(19) C(14) 2.091 .
H(19) C(16) 2.100 .
H(19) C(17) 3.051 .
H(19) C(18) 2.813 .
H(19) C(43) 3.124 2_646
H(19) H(11) 2.732 .
H(19) H(12) 2.656 .
H(19) H(17) 2.843 .
H(19) H(18) 1.596 .
H(19) H(20) 2.235 .
H(19) H(21) 2.779 .
H(19) H(23) 2.273 .
H(19) H(24) 3.047 .
H(19) H(67) 3.345 2_646
H(19) H(68) 2.404 2_646
H(19) H(69) 3.195 2_646
H(19) C(53A) 3.477 .
H(19) C(52B) 3.513 .
H(19) C(53B) 3.503 .
H(19) H(86A) 3.429 .
H(19) H(84B) 3.543 .
H(20) C(13) 2.924 .
H(20) C(14) 3.128 .
H(20) C(15) 2.091 .
H(20) C(17) 2.068 .
H(20) C(18) 3.095 .
H(20) C(20) 2.496 .
H(20) C(22) 2.821 .
H(20) H(17) 3.559 .
H(20) H(18) 2.698 .
H(20) H(19) 2.235 .
H(20) H(21) 1.591 .
H(20) H(22) 2.801 .
H(20) H(23) 2.476 .
H(20) H(25) 3.544 .
H(20) H(29) 2.323 .
H(20) H(33) 3.579 .
H(20) H(34) 2.300 .
H(20) H(35) 3.461 .
H(20) C(49A) 3.125 .
H(20) C(50A) 3.026 .
H(20) C(51A) 3.106 .
H(20) C(52A) 3.356 .
H(20) C(53A) 3.257 .
H(20) C(54A) 3.237 .
H(20) C(49B) 3.056 .
H(20) C(50B) 3.053 .
H(20) C(51B) 3.200 .
H(20) C(52B) 3.286 .
H(20) C(53B) 3.385 .
H(20) C(54B) 3.160 .
H(20) H(83A) 3.494 .
H(20) H(84A) 3.540 .
H(21) O(5) 3.451 .
H(21) O(8) 3.584 1_554
H(21) C(13) 3.214 .
H(21) C(14) 3.009 .
H(21) C(15) 2.091 .
H(21) C(17) 2.068 .
H(21) C(20) 2.930 .
H(21) C(22) 2.873 .
H(21) C(23) 3.084 .
H(21) H(16) 3.005 1_655
H(21) H(17) 2.981 .
H(21) H(18) 2.234 .
H(21) H(19) 2.779 .
H(21) H(20) 1.591 .
H(21) H(22) 2.204 .
H(21) H(29) 3.271 .
H(21) H(31) 2.899 1_655
H(21) H(34) 2.449 .
H(21) H(35) 2.456 .
H(21) H(41) 3.210 .
H(21) H(78) 3.150 .
H(22) O(3) 2.501 .
H(22) O(8) 3.229 1_554
H(22) C(12) 2.749 .
H(22) C(13) 2.100 .
H(22) C(14) 2.601 .
H(22) C(15) 2.895 .
H(22) C(16) 2.050 .
H(22) C(18) 3.387 .
H(22) C(20) 2.051 .
H(22) C(21) 2.738 .
H(22) C(22) 2.674 .
H(22) C(23) 2.611 .
H(22) H(16) 3.143 .
H(22) H(17) 2.333 .
H(22) H(18) 3.382 .
H(22) H(20) 2.801 .
H(22) H(21) 2.204 .
H(22) H(23) 3.586 .
H(22) H(29) 2.837 .
H(22) H(30) 3.541 .
H(22) H(31) 3.188 .
H(22) H(32) 2.488 .
H(22) H(33) 3.550 .
H(22) H(34) 3.025 .
H(22) H(35) 2.111 .
H(22) H(36) 2.737 .
H(22) H(39) 3.127 .
H(22) H(43) 3.448 1_455
H(22) H(81) 3.445 1_554
H(23) C(8) 3.410 .
H(23) C(12) 3.348 .
H(23) C(13) 2.053 .
H(23) C(14) 2.747 .
H(23) C(15) 2.633 .
H(23) C(16) 2.683 .
H(23) C(17) 2.652 .
H(23) C(20) 3.074 .
H(23) H(12) 2.986 .
H(23) H(14) 3.590 .
H(23) H(16) 3.534 .
H(23) H(18) 3.595 .
H(23) H(19) 2.273 .
H(23) H(20) 2.476 .
H(23) H(22) 3.586 .
H(23) H(24) 1.584 .
H(23) H(25) 1.584 .
H(23) H(29) 2.553 .
H(23) H(31) 3.599 .
H(23) H(51) 3.551 2_546
H(23) C(54A) 3.313 .
H(23) C(55A) 3.216 .
H(23) C(53B) 3.563 .
H(23) C(54B) 3.339 .
H(23) H(85A) 3.105 1_455
H(23) H(87A) 3.246 .
H(23) H(88A) 2.711 .
H(23) H(83B) 3.410 1_455
H(23) H(84B) 3.507 1_455
H(23) H(86B) 3.189 .
H(24) C(8) 2.728 .
H(24) C(9) 3.230 .
H(24) C(11) 2.687 .
H(24) C(12) 2.693 .
H(24) C(13) 2.053 .
H(24) C(14) 2.701 .
H(24) C(15) 3.319 .
H(24) C(17) 3.384 .
H(24) C(30) 3.426 2_546
H(24) H(12) 2.151 .
H(24) H(14) 2.144 .
H(24) H(15) 3.574 .
H(24) H(16) 2.911 .
H(24) H(17) 3.581 .
H(24) H(19) 3.047 .
H(24) H(23) 1.584 .
H(24) H(25) 1.584 .
H(24) H(26) 3.483 .
H(24) H(28) 3.575 .
H(24) H(50) 3.503 2_546
H(24) H(51) 2.540 2_546
H(24) H(85A) 3.200 1_455
H(24) H(84B) 3.242 1_455
H(25) C(11) 3.338 .
H(25) C(12) 2.679 .
H(25) C(13) 2.053 .
H(25) C(14) 3.373 .
H(25) C(17) 2.854 .
H(25) C(20) 2.881 .
H(25) C(21) 3.077 .
H(25) H(12) 3.596 .
H(25) H(14) 2.945 .
H(25) H(16) 2.441 .
H(25) H(20) 3.544 .
H(25) H(23) 1.584 .
H(25) H(24) 1.584 .
H(25) H(29) 2.456 .
H(25) H(31) 2.437 .
H(25) H(51) 3.567 2_546
H(25) C(51A) 3.389 1_455
H(25) C(52A) 2.901 1_455
H(25) C(51B) 3.014 1_455
H(25) C(52B) 3.114 1_455
H(25) H(84A) 3.134 1_455
H(25) H(85A) 2.303 1_455
H(25) H(88A) 3.061 .
H(25) H(83B) 2.486 1_455
H(25) H(84B) 2.626 1_455
H(26) C(1) 3.327 .
H(26) C(5) 2.710 .
H(26) C(6) 2.746 .
H(26) C(7) 3.223 .
H(26) C(8) 2.755 .
H(26) C(9) 2.690 .
H(26) C(10) 2.097 .
H(26) C(11) 3.367 .
H(26) C(31) 3.400 2_546
H(26) C(32) 3.478 2_546
H(26) H(1) 3.485 .
H(26) H(2) 3.562 .
H(26) H(8) 2.879 .
H(26) H(10) 2.263 .
H(26) H(11) 3.598 .
H(26) H(12) 2.225 .
H(26) H(13) 3.582 .
H(26) H(14) 2.974 .
H(26) H(24) 3.483 .
H(26) H(27) 1.584 .
H(26) H(28) 1.584 .
H(26) H(51) 3.271 2_546
H(26) H(52) 2.708 2_546
H(26) H(53) 2.786 2_546
H(26) H(60) 2.935 2_546
H(26) H(67) 3.522 2_546
H(27) C(1) 2.667 .
H(27) C(5) 2.687 .
H(27) C(6) 3.365 .
H(27) C(9) 3.371 .
H(27) C(10) 2.098 .
H(27) C(39) 3.569 2_546
H(27) C(42) 3.312 2_546
H(27) H(1) 2.393 .
H(27) H(2) 2.995 .
H(27) H(8) 2.401 .
H(27) H(10) 2.991 .
H(27) H(26) 1.584 .
H(27) H(28) 1.584 .
H(27) H(53) 2.812 2_546
H(27) H(60) 2.662 2_546
H(27) H(64) 2.937 2_546
H(27) H(65) 2.804 2_546
H(27) H(87B) 3.530 1_454
H(27) H(88B) 3.033 1_454
H(28) C(1) 2.656 .
H(28) C(5) 3.361 .
H(28) C(8) 3.475 .
H(28) C(9) 2.753 .
H(28) C(10) 2.097 .
H(28) C(11) 2.801 .
H(28) C(32) 3.497 2_546
H(28) C(43) 3.524 2_546
H(28) H(1) 2.820 .
H(28) H(2) 2.494 .
H(28) H(8) 3.500 .
H(28) H(9) 3.574 1_455
H(28) H(11) 2.915 1_455
H(28) H(12) 3.084 .
H(28) H(14) 2.276 .
H(28) H(15) 2.985 .
H(28) H(24) 3.575 .
H(28) H(26) 1.584 .
H(28) H(27) 1.584 .
H(28) H(51) 3.352 2_546
H(28) H(52) 3.548 2_546
H(28) H(53) 2.555 2_546
H(28) H(65) 3.168 2_546
H(28) H(67) 2.575 2_546
H(29) C(13) 2.819 .
H(29) C(16) 2.648 .
H(29) C(17) 2.044 .
H(29) C(18) 2.718 .
H(29) C(21) 2.042 .
H(29) C(22) 2.072 .
H(29) C(23) 3.385 .
H(29) H(20) 2.323 .
H(29) H(21) 3.271 .
H(29) H(22) 2.837 .
H(29) H(23) 2.553 .
H(29) H(25) 2.456 .
H(29) H(30) 2.416 .
H(29) H(31) 2.250 .
H(29) H(32) 2.820 .
H(29) H(33) 2.386 .
H(29) H(34) 2.305 .
H(29) Br(1A) 3.203 .
H(29) C(49A) 3.258 .
H(29) Br(1B) 3.311 .
H(29) C(49B) 3.410 .
H(29) H(84A) 2.987 1_455
H(29) H(88A) 3.365 .
H(29) H(83B) 2.778 1_455
H(29) H(87B) 3.568 1_455
H(30) N(1) 3.160 1_455
H(30) C(17) 3.339 .
H(30) C(20) 2.051 .
H(30) C(22) 2.590 .
H(30) C(23) 3.271 .
H(30) H(5) 3.001 1_556
H(30) H(22) 3.541 .
H(30) H(29) 2.416 .
H(30) H(31) 1.584 .
H(30) H(32) 1.584 .
H(30) H(33) 2.349 .
H(30) H(34) 3.464 .
H(30) H(36) 2.887 .
H(30) H(40) 3.186 1_455
H(30) H(41) 2.639 1_455
H(30) C(55B) 3.400 1_455
H(30) H(84A) 2.980 1_455
H(30) H(83B) 3.419 1_455
H(30) H(87B) 2.689 1_455
H(30) H(89B) 3.343 1_455
H(31) O(3) 3.528 .
H(31) C(12) 2.932 .
H(31) C(13) 2.946 .
H(31) C(17) 2.821 .
H(31) C(18) 3.091 .
H(31) C(20) 2.051 .
H(31) C(22) 3.341 .
H(31) H(16) 2.240 .
H(31) H(21) 2.899 1_455
H(31) H(22) 3.188 .
H(31) H(23) 3.599 .
H(31) H(25) 2.437 .
H(31) H(29) 2.250 .
H(31) H(30) 1.584 .
H(31) H(32) 1.584 .
H(31) H(33) 3.468 .
H(31) H(41) 3.149 1_455
H(31) C(51A) 3.290 1_455
H(31) C(51B) 3.305 1_455
H(31) H(84A) 2.708 1_455
H(31) H(83B) 2.818 1_455
H(31) H(87B) 3.266 1_455
H(32) O(3) 3.029 .
H(32) O(5) 2.828 1_455
H(32) N(1) 3.497 1_455
H(32) C(12) 3.121 .
H(32) C(13) 3.257 .
H(32) C(17) 2.630 .
H(32) C(20) 2.051 .
H(32) C(22) 2.841 .
H(32) C(23) 2.977 .
H(32) C(26) 3.198 1_455
H(32) H(16) 2.701 .
H(32) H(22) 2.488 .
H(32) H(29) 2.820 .
H(32) H(30) 1.584 .
H(32) H(31) 1.584 .
H(32) H(33) 3.092 .
H(32) H(35) 3.260 .
H(32) H(36) 2.420 .
H(32) H(39) 3.068 .
H(32) H(41) 2.753 1_455
H(32) H(42) 2.718 1_455
H(32) H(43) 2.975 1_455
H(32) H(78) 3.449 1_455
H(33) O(4) 2.950 .
H(33) N(1) 3.561 .
H(33) C(3) 3.230 1_556
H(33) C(4) 3.383 1_556
H(33) C(17) 3.338 .
H(33) C(20) 2.078 .
H(33) C(21) 2.651 .
H(33) C(23) 2.049 .
H(33) C(24) 2.642 .
H(33) H(5) 2.487 1_556
H(33) H(7) 2.831 1_556
H(33) H(8) 3.342 1_556
H(33) H(20) 3.579 .
H(33) H(22) 3.550 .
H(33) H(29) 2.386 .
H(33) H(30) 2.349 .
H(33) H(31) 3.468 .
H(33) H(32) 3.092 .
H(33) H(34) 1.582 .
H(33) H(35) 2.839 .
H(33) H(36) 2.376 .
H(33) H(37) 3.407 1_556
H(33) Br(1B) 3.550 .
H(33) H(89B) 3.123 .
H(34) O(4) 3.501 .
H(34) N(1) 3.057 .
H(34) C(16) 2.580 .
H(34) C(17) 2.720 .
H(34) C(20) 2.078 .
H(34) C(21) 3.348 .
H(34) C(23) 2.049 .
H(34) C(24) 2.691 .
H(34) H(20) 2.300 .
H(34) H(21) 2.449 .
H(34) H(22) 3.025 .
H(34) H(29) 2.305 .
H(34) H(30) 3.464 .
H(34) H(33) 1.582 .
H(34) H(35) 2.338 .
H(34) H(36) 2.839 .
H(34) H(41) 2.936 .
H(34) C(49A) 3.481 .
H(34) C(50A) 3.107 .
H(34) Br(1B) 3.526 .
H(34) C(49B) 3.364 .
H(34) C(50B) 3.233 .
H(34) C(55B) 3.107 .
H(34) H(83A) 2.903 .
H(34) H(89B) 2.324 .
H(35) O(4) 3.123 .
H(35) O(5) 3.460 .
H(35) O(6) 3.364 .
H(35) N(1) 2.471 .
H(35) C(16) 2.978 .
H(35) C(17) 2.661 .
H(35) C(20) 2.783 .
H(35) C(21) 3.533 .
H(35) C(22) 2.057 .
H(35) C(24) 2.054 .
H(35) C(28) 3.591 .
H(35) H(20) 3.461 .
H(35) H(21) 2.456 .
H(35) H(22) 2.111 .
H(35) H(32) 3.260 .
H(35) H(33) 2.839 .
H(35) H(34) 2.338 .
H(35) H(36) 1.586 .
H(35) H(40) 3.332 .
H(35) H(41) 2.238 .
H(35) H(43) 3.520 1_455
H(35) H(47) 2.815 .
H(35) H(48) 3.579 .
H(35) H(78) 3.185 .
H(35) H(79) 3.245 .
H(36) O(4) 2.562 .
H(36) O(6) 2.982 .
H(36) N(1) 3.132 .
H(36) C(17) 3.228 .
H(36) C(20) 2.736 .
H(36) C(21) 2.812 .
H(36) C(22) 2.057 .
H(36) C(24) 2.054 .
H(36) C(26) 3.313 1_455
H(36) H(22) 2.737 .
H(36) H(30) 2.887 .
H(36) H(32) 2.420 .
H(36) H(33) 2.376 .
H(36) H(34) 2.839 .
H(36) H(35) 1.586 .
H(36) H(41) 3.316 .
H(36) H(42) 2.856 1_455
H(36) H(43) 2.874 1_455
H(36) H(47) 3.571 .
H(36) H(79) 2.799 .
H(37) O(4) 1.891 1_554
H(37) O(7) 3.200 1_454
H(37) C(2) 3.088 .
H(37) C(3) 1.868 .
H(37) C(4) 2.427 .
H(37) C(24) 2.994 1_554
H(37) H(3) 3.389 .
H(37) H(4) 3.247 .
H(37) H(5) 2.278 .
H(37) H(6) 2.574 .
H(37) H(7) 2.340 .
H(37) H(33) 3.407 1_554
H(37) H(57) 3.346 1_454
H(37) H(58) 3.547 1_554
H(37) H(59) 3.411 1_554
H(37) H(62) 2.889 1_554
H(37) H(63) 3.493 1_554
H(37) H(76) 3.165 1_554
H(37) H(80) 3.074 1_454
H(37) H(82) 3.439 1_554
H(38) O(8) 2.406 1_554
H(38) N(2) 2.770 1_554
H(38) C(4) 3.156 .
H(38) C(5) 3.380 .
H(38) C(6) 2.951 .
H(38) C(7) 1.868 .
H(38) C(8) 2.333 .
H(38) C(9) 2.832 .
H(38) C(14) 2.404 .
H(38) C(15) 3.138 .
H(38) C(47) 3.046 1_554
H(38) C(48) 2.380 1_554
H(38) H(2) 3.081 1_655
H(38) H(6) 2.336 .
H(38) H(7) 3.533 .
H(38) H(9) 3.185 .
H(38) H(11) 2.501 .
H(38) H(12) 3.272 .
H(38) H(13) 2.348 .
H(38) H(15) 3.053 1_655
H(38) H(17) 1.846 .
H(38) H(18) 2.831 .
H(38) H(76) 3.135 1_554
H(38) H(77) 2.990 1_554
H(38) H(81) 2.960 1_554
H(38) H(82) 3.252 1_554
H(39) O(5) 2.000 1_455
H(39) O(8) 3.361 1_454
H(39) N(2) 3.181 1_554
H(39) C(9) 3.485 .
H(39) C(11) 2.695 .
H(39) C(12) 1.868 .
H(39) C(13) 3.119 .
H(39) C(17) 3.581 .
H(39) C(26) 3.439 1_455
H(39) C(27) 2.929 1_455
H(39) H(13) 3.106 .
H(39) H(14) 3.511 .
H(39) H(15) 2.573 .
H(39) H(16) 2.082 .
H(39) H(17) 3.338 .
H(39) H(22) 3.127 .
H(39) H(32) 3.068 .
H(39) H(43) 3.021 1_455
H(39) H(46) 2.909 1_455
H(39) H(77) 3.479 1_454
H(39) H(78) 2.301 1_455
H(39) H(81) 2.329 1_554
H(39) H(82) 3.579 1_554
H(40) O(4) 2.375 .
H(40) O(7) 2.107 .
H(40) C(23) 3.198 .
H(40) C(24) 1.896 .
H(40) C(33) 3.482 .
H(40) C(36) 3.332 .
H(40) C(38) 3.599 .
H(40) H(3) 3.288 1_656
H(40) H(5) 3.499 1_656
H(40) H(30) 3.186 1_655
H(40) H(35) 3.332 .
H(40) H(41) 1.507 .
H(40) H(42) 3.151 .
H(40) H(47) 3.439 .
H(40) H(54) 2.613 .
H(40) H(58) 2.730 .
H(40) H(63) 3.429 .
H(40) H(79) 3.174 .
H(40) H(80) 2.387 .
H(41) O(4) 2.958 .
H(41) O(5) 3.185 .
H(41) O(7) 3.475 .
H(41) C(21) 3.008 1_655
H(41) C(22) 3.257 .
H(41) C(23) 2.479 .
H(41) C(24) 1.896 .
H(41) H(21) 3.210 .
H(41) H(30) 2.639 1_655
H(41) H(31) 3.149 1_655
H(41) H(32) 2.753 1_655
H(41) H(34) 2.936 .
H(41) H(35) 2.238 .
H(41) H(36) 3.316 .
H(41) H(40) 1.507 .
H(41) H(42) 2.816 .
H(41) H(47) 2.803 .
H(41) H(54) 3.008 .
H(41) H(78) 3.465 .
H(41) H(79) 3.431 .
H(41) H(89B) 3.550 .
H(42) O(5) 2.563 .
H(42) N(1) 3.200 .
H(42) C(21) 3.585 1_655
H(42) C(25) 2.044 .
H(42) C(27) 2.083 .
H(42) C(28) 2.698 .
H(42) C(29) 3.270 .
H(42) C(33) 2.756 .
H(42) C(34) 2.745 .
H(42) C(35) 3.191 .
H(42) H(32) 2.718 1_655
H(42) H(36) 2.856 1_655
H(42) H(40) 3.151 .
H(42) H(41) 2.816 .
H(42) H(43) 1.590 .
H(42) H(44) 2.338 .
H(42) H(45) 2.824 .
H(42) H(46) 2.870 .
H(42) H(47) 2.563 .
H(42) H(48) 3.596 .
H(42) H(54) 2.175 .
H(42) H(55) 2.692 .
H(42) H(78) 3.289 .
H(43) O(3) 3.245 1_655
H(43) O(5) 2.582 .
H(43) O(6) 3.398 1_655
H(43) C(25) 2.044 .
H(43) C(27) 2.083 .
H(43) C(28) 3.288 .
H(43) C(34) 3.360 .
H(43) H(22) 3.448 1_655
H(43) H(32) 2.975 1_655
H(43) H(35) 3.520 1_655
H(43) H(36) 2.874 1_655
H(43) H(39) 3.021 1_655
H(43) H(42) 1.590 .
H(43) H(44) 2.313 .
H(43) H(45) 2.320 .
H(43) H(46) 2.358 .
H(43) H(47) 3.567 .
H(43) H(78) 3.375 .
H(43) H(81) 3.533 1_654
H(44) O(6) 2.510 1_655
H(44) C(26) 2.023 .
H(44) C(27) 3.290 .
H(44) C(29) 3.319 .
H(44) C(30) 3.208 1_655
H(44) C(31) 2.955 1_655
H(44) C(33) 2.704 .
H(44) C(34) 2.037 .
H(44) C(35) 2.679 .
H(44) C(43) 2.646 .
H(44) H(42) 2.338 .
H(44) H(43) 2.313 .
H(44) H(45) 1.580 .
H(44) H(46) 3.532 .
H(44) H(49) 3.540 .
H(44) H(50) 2.591 1_655
H(44) H(52) 2.671 1_655
H(44) H(54) 2.972 .
H(44) H(55) 2.118 .
H(44) H(56) 2.868 .
H(44) H(67) 3.506 .
H(44) H(68) 2.994 .
H(44) H(69) 2.420 .
H(44) H(79) 3.116 1_655
H(45) C(26) 2.023 .
H(45) C(27) 2.610 .
H(45) C(28) 3.109 .
H(45) C(29) 2.662 .
H(45) C(33) 3.362 .
H(45) C(34) 2.037 .
H(45) C(43) 2.588 .
H(45) H(42) 2.824 .
H(45) H(43) 2.320 .
H(45) H(44) 1.580 .
H(45) H(46) 2.442 .
H(45) H(49) 2.472 .
H(45) H(50) 2.912 1_655
H(45) H(54) 3.577 .
H(45) H(55) 3.561 .
H(45) H(67) 3.499 .
H(45) H(68) 2.441 .
H(45) H(69) 2.796 .
H(45) C(53A) 3.461 2_656
H(45) C(53B) 3.162 2_656
H(45) H(86A) 2.571 2_656
H(45) H(87A) 2.880 2_656
H(45) H(85B) 2.252 2_656
H(46) O(3) 3.583 1_655
H(46) O(5) 1.982 .
H(46) O(8) 3.437 1_554
H(46) C(25) 2.652 .
H(46) C(26) 2.076 .
H(46) C(28) 1.990 .
H(46) C(29) 2.747 .
H(46) C(34) 3.301 .
H(46) C(46) 3.370 1_554
H(46) H(39) 2.909 1_655
H(46) H(42) 2.870 .
H(46) H(43) 2.358 .
H(46) H(44) 3.532 .
H(46) H(45) 2.442 .
H(46) H(47) 2.781 .
H(46) H(48) 2.242 .
H(46) H(49) 2.576 .
H(46) H(71) 3.000 1_554
H(46) H(74) 2.425 1_554
H(46) H(78) 2.274 .
H(46) H(86A) 3.198 2_656
H(46) H(85B) 2.990 2_656
H(47) O(5) 2.507 .
H(47) O(6) 2.329 .
H(47) N(1) 3.013 .
H(47) C(23) 3.385 .
H(47) C(24) 3.281 .
H(47) C(25) 3.215 .
H(47) C(26) 2.683 .
H(47) C(27) 1.977 .
H(47) C(29) 2.062 .
H(47) C(30) 2.703 .
H(47) C(31) 2.869 .
H(47) C(32) 3.362 .
H(47) C(33) 2.855 .
H(47) C(34) 2.810 .
H(47) H(35) 2.815 .
H(47) H(36) 3.571 .
H(47) H(40) 3.439 .
H(47) H(41) 2.803 .
H(47) H(42) 2.563 .
H(47) H(43) 3.567 .
H(47) H(46) 2.781 .
H(47) H(48) 1.581 .
H(47) H(49) 2.826 .
H(47) H(50) 2.829 .
H(47) H(54) 2.213 .
H(47) H(78) 2.589 .
H(47) H(79) 2.620 .
H(48) O(5) 2.602 .
H(48) O(6) 3.184 .
H(48) O(8) 2.960 1_554
H(48) C(26) 3.294 .
H(48) C(27) 1.977 .
H(48) C(29) 2.062 .
H(48) C(30) 2.695 .
H(48) C(31) 3.541 .
H(48) C(34) 3.382 .
H(48) C(46) 3.577 1_554
H(48) C(48) 3.412 1_554
H(48) H(35) 3.579 .
H(48) H(42) 3.596 .
H(48) H(46) 2.242 .
H(48) H(47) 1.581 .
H(48) H(49) 2.299 .
H(48) H(50) 2.421 .
H(48) H(51) 3.502 .
H(48) H(74) 2.807 1_554
H(48) H(78) 2.358 .
H(49) C(25) 2.654 .
H(49) C(26) 3.265 .
H(49) C(27) 2.706 .
H(49) C(28) 2.036 .
H(49) C(30) 1.993 .
H(49) C(31) 3.324 .
H(49) C(33) 3.343 .
H(49) C(34) 2.058 .
H(49) C(43) 2.623 .
H(49) H(44) 3.540 .
H(49) H(45) 2.472 .
H(49) H(46) 2.576 .
H(49) H(47) 2.826 .
H(49) H(48) 2.299 .
H(49) H(50) 2.338 .
H(49) H(51) 2.206 .
H(49) H(54) 3.542 .
H(49) H(67) 2.967 .
H(49) H(68) 2.377 .
H(49) H(69) 3.488 .
H(49) H(74) 3.351 1_554
H(49) C(52A) 3.358 2_656
H(49) C(53A) 3.084 2_656
H(49) C(52B) 2.983 2_656
H(49) C(53B) 3.089 2_656
H(49) H(85A) 2.992 2_656
H(49) H(86A) 2.295 2_656
H(49) H(84B) 2.338 2_656
H(49) H(85B) 2.598 2_656
H(50) O(6) 2.444 .
H(50) C(25) 3.197 1_455
H(50) C(28) 2.611 .
H(50) C(29) 2.027 .
H(50) C(31) 2.080 .
H(50) C(32) 3.363 .
H(50) C(34) 3.374 .
H(50) H(24) 3.503 2_556
H(50) H(44) 2.591 1_455
H(50) H(45) 2.912 1_455
H(50) H(47) 2.829 .
H(50) H(48) 2.421 .
H(50) H(49) 2.338 .
H(50) H(51) 1.584 .
H(50) H(52) 2.421 .
H(50) H(79) 3.251 .
H(50) H(87A) 3.004 2_556
H(51) O(6) 3.196 .
H(51) C(18) 3.354 2_556
H(51) C(28) 3.336 .
H(51) C(29) 2.027 .
H(51) C(31) 2.080 .
H(51) C(32) 2.833 .
H(51) C(33) 3.365 .
H(51) C(34) 2.790 .
H(51) C(43) 2.789 .
H(51) H(12) 3.435 2_556
H(51) H(14) 3.450 2_556
H(51) H(23) 3.551 2_556
H(51) H(24) 2.540 2_556
H(51) H(25) 3.567 2_556
H(51) H(26) 3.271 2_556
H(51) H(28) 3.352 2_556
H(51) H(48) 3.502 .
H(51) H(49) 2.206 .
H(51) H(50) 1.584 .
H(51) H(52) 2.290 .
H(51) H(53) 2.739 .
H(51) H(67) 2.340 .
H(51) H(68) 2.888 .
H(51) H(85A) 3.563 2_656
H(51) H(84B) 3.143 2_656
H(52) O(6) 1.970 .
H(52) C(19) 3.454 2_556
H(52) C(29) 3.327 .
H(52) C(30) 2.071 .
H(52) C(32) 2.035 .
H(52) C(33) 3.349 .
H(52) C(35) 3.475 1_455
H(52) C(38) 2.730 .
H(52) C(39) 2.762 .
H(52) H(26) 2.708 2_556
H(52) H(28) 3.548 2_556
H(52) H(44) 2.671 1_455
H(52) H(50) 2.421 .
H(52) H(51) 2.290 .
H(52) H(53) 2.255 .
H(52) H(54) 3.591 .
H(52) H(55) 2.922 1_455
H(52) H(56) 3.089 1_455
H(52) H(58) 3.065 .
H(52) H(59) 2.520 .
H(52) H(60) 2.682 .
H(52) H(67) 3.541 .
H(52) H(69) 3.071 1_455
H(52) H(79) 2.372 .
H(53) O(6) 3.274 .
H(53) C(19) 2.880 2_556
H(53) C(29) 3.287 .
H(53) C(30) 2.799 .
H(53) C(31) 2.040 .
H(53) C(33) 2.061 .
H(53) C(34) 2.746 .
H(53) C(35) 2.759 .
H(53) C(36) 3.331 .
H(53) C(37) 2.806 .
H(53) C(38) 2.032 .
H(53) C(39) 2.790 .
H(53) C(42) 2.789 .
H(53) C(43) 2.714 .
H(53) H(26) 2.786 2_556
H(53) H(27) 2.812 2_556
H(53) H(28) 2.555 2_556
H(53) H(51) 2.739 .
H(53) H(52) 2.255 .
H(53) H(54) 2.829 .
H(53) H(56) 2.643 .
H(53) H(58) 2.802 .
H(53) H(59) 3.290 .
H(53) H(60) 2.596 .
H(53) H(64) 3.158 .
H(53) H(65) 2.146 .
H(53) H(67) 2.082 .
H(53) H(68) 3.542 .
H(53) H(69) 3.073 .
H(53) H(79) 3.339 .
H(54) O(6) 2.769 .
H(54) O(7) 2.638 .
H(54) N(1) 2.808 .
H(54) C(24) 3.420 .
H(54) C(25) 2.683 .
H(54) C(26) 2.708 .
H(54) C(27) 3.214 .
H(54) C(28) 2.710 .
H(54) C(29) 2.630 .
H(54) C(30) 3.179 .
H(54) C(31) 2.675 .
H(54) C(32) 2.031 .
H(54) C(34) 2.050 .
H(54) C(35) 2.025 .
H(54) C(36) 2.706 .
H(54) C(37) 3.261 .
H(54) C(38) 2.599 .
H(54) C(43) 3.361 .
H(54) H(40) 2.613 .
H(54) H(41) 3.008 .
H(54) H(42) 2.175 .
H(54) H(44) 2.972 .
H(54) H(45) 3.577 .
H(54) H(47) 2.213 .
H(54) H(49) 3.542 .
H(54) H(52) 3.591 .
H(54) H(53) 2.829 .
H(54) H(55) 2.303 .
H(54) H(56) 2.819 .
H(54) H(58) 2.335 .
H(54) H(67) 3.558 .
H(54) H(79) 2.608 .
H(54) H(80) 3.404 .
H(55) O(6) 2.829 1_655
H(55) O(7) 2.525 .
H(55) C(25) 2.670 .
H(55) C(26) 3.139 .
H(55) C(31) 3.404 1_655
H(55) C(32) 3.363 .
H(55) C(33) 2.053 .
H(55) C(34) 2.741 .
H(55) C(36) 2.042 .
H(55) C(37) 3.337 .
H(55) C(39) 3.550 1_655
H(55) C(43) 3.399 .
H(55) H(42) 2.692 .
H(55) H(44) 2.118 .
H(55) H(45) 3.561 .
H(55) H(52) 2.922 1_655
H(55) H(54) 2.303 .
H(55) H(56) 1.582 .
H(55) H(57) 2.353 .
H(55) H(59) 2.603 1_655
H(55) H(69) 3.031 .
H(55) H(79) 2.891 1_655
H(55) H(80) 3.276 .
H(56) O(7) 3.208 .
H(56) C(25) 3.328 .
H(56) C(32) 2.779 .
H(56) C(33) 2.053 .
H(56) C(34) 2.775 .
H(56) C(36) 2.042 .
H(56) C(37) 2.733 .
H(56) C(38) 3.210 .
H(56) C(42) 2.700 .
H(56) C(43) 2.774 .
H(56) H(10) 3.395 2_656
H(56) H(44) 2.868 .
H(56) H(52) 3.089 1_655
H(56) H(53) 2.643 .
H(56) H(54) 2.819 .
H(56) H(55) 1.582 .
H(56) H(57) 2.298 .
H(56) H(59) 2.847 1_655
H(56) H(60) 3.535 1_655
H(56) H(65) 2.231 .
H(56) H(66) 2.820 .
H(56) H(67) 2.908 .
H(56) H(69) 2.301 .
H(57) O(1) 3.101 1_656
H(57) O(7) 1.978 .
H(57) C(33) 3.372 .
H(57) C(35) 2.052 .
H(57) C(37) 2.068 .
H(57) C(38) 3.343 .
H(57) C(39) 3.253 1_655
H(57) C(40) 3.535 1_655
H(57) C(41) 2.907 .
H(57) C(42) 2.613 .
H(57) C(44) 3.299 .
H(57) C(45) 2.848 .
H(57) H(37) 3.346 1_656
H(57) H(55) 2.353 .
H(57) H(56) 2.298 .
H(57) H(58) 3.530 .
H(57) H(59) 2.471 1_655
H(57) H(60) 3.562 1_655
H(57) H(62) 3.033 1_655
H(57) H(63) 3.065 .
H(57) H(64) 3.469 .
H(57) H(65) 2.981 .
H(57) H(66) 2.343 .
H(57) H(70) 3.584 .
H(57) H(72) 2.162 .
H(57) H(73) 2.920 .
H(57) H(80) 2.180 .
H(58) O(4) 2.452 .
H(58) O(6) 2.528 .
H(58) O(7) 2.529 .
H(58) N(1) 3.033 .
H(58) C(24) 2.925 .
H(58) C(31) 2.647 .
H(58) C(32) 1.998 .
H(58) C(33) 2.560 .
H(58) C(35) 3.064 .
H(58) C(36) 2.600 .
H(58) C(37) 2.061 .
H(58) C(39) 1.976 .
H(58) C(40) 2.652 .
H(58) C(41) 2.495 .
H(58) C(42) 3.362 .
H(58) H(37) 3.547 1_556
H(58) H(40) 2.730 .
H(58) H(52) 3.065 .
H(58) H(53) 2.802 .
H(58) H(54) 2.335 .
H(58) H(57) 3.530 .
H(58) H(59) 2.185 .
H(58) H(60) 2.783 .
H(58) H(61) 3.539 .
H(58) H(62) 2.966 .
H(58) H(63) 2.331 .
H(58) H(65) 3.532 .
H(58) H(79) 1.872 .
H(58) H(80) 2.828 .
H(59) O(4) 3.313 .
H(59) O(6) 2.888 .
H(59) C(31) 2.862 .
H(59) C(32) 2.889 .
H(59) C(35) 3.007 1_455
H(59) C(36) 3.143 1_455
H(59) C(37) 3.227 .
H(59) C(38) 2.034 .
H(59) C(40) 2.112 .
H(59) C(41) 3.171 .
H(59) H(37) 3.411 1_556
H(59) H(52) 2.520 .
H(59) H(53) 3.290 .
H(59) H(55) 2.603 1_455
H(59) H(56) 2.847 1_455
H(59) H(57) 2.471 1_455
H(59) H(58) 2.185 .
H(59) H(60) 1.595 .
H(59) H(61) 2.716 .
H(59) H(62) 2.251 .
H(59) H(63) 3.360 .
H(59) H(79) 2.489 .
H(60) C(19) 3.217 2_556
H(60) C(31) 3.142 .
H(60) C(32) 2.697 .
H(60) C(37) 2.786 .
H(60) C(38) 2.034 .
H(60) C(40) 2.112 .
H(60) C(41) 3.063 .
H(60) C(42) 2.851 .
H(60) H(26) 2.935 2_556
H(60) H(27) 2.662 2_556
H(60) H(52) 2.682 .
H(60) H(53) 2.596 .
H(60) H(56) 3.535 1_455
H(60) H(57) 3.562 1_455
H(60) H(58) 2.783 .
H(60) H(59) 1.595 .
H(60) H(61) 2.252 .
H(60) H(62) 2.791 .
H(60) H(64) 2.436 .
H(60) H(65) 2.939 .
H(60) H(79) 3.562 .
H(60) Br(1A) 3.388 2_557
H(61) C(37) 2.895 .
H(61) C(38) 3.098 .
H(61) C(39) 2.109 .
H(61) C(41) 2.091 .
H(61) C(42) 3.078 .
H(61) C(44) 2.566 .
H(61) C(46) 2.894 .
H(61) H(58) 3.539 .
H(61) H(59) 2.716 .
H(61) H(60) 2.252 .
H(61) H(62) 1.593 .
H(61) H(63) 2.814 .
H(61) H(64) 2.434 .
H(61) H(70) 2.430 .
H(61) H(72) 3.484 1_455
H(61) H(75) 2.368 .
H(61) H(76) 3.524 .
H(61) Br(1A) 3.025 2_557
H(61) C(55A) 3.289 2_557
H(61) Br(1B) 3.550 2_557
H(61) H(88A) 3.356 2_557
H(61) H(89A) 2.457 2_557
H(61) H(86B) 3.407 2_557
H(62) O(1) 3.151 1_556
H(62) O(4) 3.563 .
H(62) C(37) 3.169 .
H(62) C(38) 2.991 .
H(62) C(39) 2.109 .
H(62) C(41) 2.091 .
H(62) C(44) 2.964 .
H(62) C(46) 2.935 .
H(62) C(47) 3.136 .
H(62) H(37) 2.889 1_556
H(62) H(57) 3.033 1_455
H(62) H(58) 2.966 .
H(62) H(59) 2.251 .
H(62) H(60) 2.791 .
H(62) H(61) 1.593 .
H(62) H(63) 2.215 .
H(62) H(70) 3.334 .
H(62) H(72) 2.909 1_455
H(62) H(75) 2.517 .
H(62) H(76) 2.523 .
H(62) H(82) 3.037 .
H(62) H(89A) 3.131 2_557
H(63) O(4) 3.247 .
H(63) O(7) 2.438 .
H(63) C(36) 2.654 .
H(63) C(37) 2.019 .
H(63) C(38) 2.583 .
H(63) C(39) 2.879 .
H(63) C(40) 2.056 .
H(63) C(42) 3.333 .
H(63) C(44) 2.063 .
H(63) C(45) 2.761 .
H(63) C(46) 2.726 .
H(63) C(47) 2.671 .
H(63) H(3) 3.229 1_656
H(63) H(37) 3.493 1_556
H(63) H(40) 3.429 .
H(63) H(57) 3.065 .
H(63) H(58) 2.331 .
H(63) H(59) 3.360 .
H(63) H(61) 2.814 .
H(63) H(62) 2.215 .
H(63) H(64) 3.512 .
H(63) H(70) 2.848 .
H(63) H(72) 3.105 .
H(63) H(73) 2.572 .
H(63) H(75) 3.069 .
H(63) H(76) 2.123 .
H(63) H(77) 2.882 .
H(63) H(80) 2.001 .
H(64) C(32) 3.545 .
H(64) C(36) 3.319 .
H(64) C(37) 2.069 .
H(64) C(38) 2.826 .
H(64) C(39) 2.742 .
H(64) C(40) 2.670 .
H(64) C(41) 2.565 .
H(64) C(44) 2.969 .
H(64) H(27) 2.937 2_556
H(64) H(53) 3.158 .
H(64) H(57) 3.469 .
H(64) H(60) 2.436 .
H(64) H(61) 2.434 .
H(64) H(63) 3.512 .
H(64) H(65) 1.584 .
H(64) H(66) 1.584 .
H(64) H(70) 2.438 .
H(64) C(50A) 3.247 2_657
H(64) C(51A) 3.425 2_657
H(64) C(49B) 3.579 2_657
H(64) C(50B) 3.189 2_657
H(64) C(55B) 3.284 2_657
H(64) H(83A) 3.203 2_657
H(64) H(84A) 3.573 2_657
H(64) H(87B) 3.507 2_657
H(64) H(88B) 2.727 2_657
H(65) C(19) 3.401 2_556
H(65) C(32) 2.710 .
H(65) C(33) 3.206 .
H(65) C(35) 2.744 .
H(65) C(36) 2.742 .
H(65) C(37) 2.069 .
H(65) C(38) 2.638 .
H(65) C(39) 3.213 .
H(65) C(41) 3.305 .
H(65) H(10) 3.333 2_656
H(65) H(27) 2.804 2_556
H(65) H(28) 3.168 2_556
H(65) H(53) 2.146 .
H(65) H(56) 2.231 .
H(65) H(57) 2.981 .
H(65) H(58) 3.532 .
H(65) H(60) 2.939 .
H(65) H(64) 1.584 .
H(65) H(66) 1.584 .
H(65) H(67) 3.341 .
H(65) H(88B) 2.961 2_657
H(66) C(35) 3.222 .
H(66) C(36) 2.594 .
H(66) C(37) 2.069 .
H(66) C(38) 3.374 .
H(66) C(41) 2.866 .
H(66) C(44) 2.962 .
H(66) C(45) 3.211 .
H(66) H(56) 2.820 .
H(66) H(57) 2.343 .
H(66) H(64) 1.584 .
H(66) H(65) 1.584 .
H(66) H(70) 2.550 .
H(66) H(72) 2.585 .
H(66) Br(1A) 3.472 2_657
H(66) C(49A) 3.075 2_657
H(66) C(50A) 3.074 2_657
H(66) Br(1B) 3.138 2_657
H(66) C(49B) 2.981 2_657
H(66) C(50B) 3.263 2_657
H(66) H(83A) 3.104 2_657
H(66) H(88B) 3.027 2_657
H(67) C(19) 3.411 2_556
H(67) C(25) 3.308 .
H(67) C(29) 2.786 .
H(67) C(30) 2.808 .
H(67) C(31) 3.179 .
H(67) C(32) 2.651 .
H(67) C(33) 2.663 .
H(67) C(34) 2.081 .
H(67) C(35) 3.317 .
H(67) H(11) 2.735 2_656
H(67) H(14) 3.245 2_556
H(67) H(19) 3.345 2_656
H(67) H(26) 3.522 2_556
H(67) H(28) 2.575 2_556
H(67) H(44) 3.506 .
H(67) H(45) 3.499 .
H(67) H(49) 2.967 .
H(67) H(51) 2.340 .
H(67) H(52) 3.541 .
H(67) H(53) 2.082 .
H(67) H(54) 3.558 .
H(67) H(56) 2.908 .
H(67) H(65) 3.341 .
H(67) H(68) 1.584 .
H(67) H(69) 1.584 .
H(68) C(15) 3.304 2_656
H(68) C(25) 2.690 .
H(68) C(29) 2.673 .
H(68) C(30) 3.284 .
H(68) C(33) 3.369 .
H(68) C(34) 2.081 .
H(68) H(11) 3.164 2_656
H(68) H(12) 3.567 2_656
H(68) H(18) 3.450 2_656
H(68) H(19) 2.404 2_656
H(68) H(44) 2.994 .
H(68) H(45) 2.441 .
H(68) H(49) 2.377 .
H(68) H(51) 2.888 .
H(68) H(53) 3.542 .
H(68) H(67) 1.584 .
H(68) H(69) 1.584 .
H(68) C(53A) 3.265 2_656
H(68) C(52B) 3.338 2_656
H(68) C(53B) 3.204 2_656
H(68) H(86A) 2.606 2_656
H(68) H(84B) 2.935 2_656
H(68) H(85B) 2.806 2_656
H(69) C(7) 3.480 2_656
H(69) C(25) 2.615 .
H(69) C(29) 3.378 .
H(69) C(32) 3.466 .
H(69) C(33) 2.779 .
H(69) C(34) 2.081 .
H(69) C(35) 2.841 .
H(69) H(10) 3.256 2_656
H(69) H(11) 2.768 2_656
H(69) H(12) 3.013 2_656
H(69) H(19) 3.195 2_656
H(69) H(44) 2.420 .
H(69) H(45) 2.796 .
H(69) H(49) 3.488 .
H(69) H(52) 3.071 1_655
H(69) H(53) 3.073 .
H(69) H(55) 3.031 .
H(69) H(56) 2.301 .
H(69) H(67) 1.584 .
H(69) H(68) 1.584 .
H(70) C(37) 2.819 .
H(70) C(40) 2.727 .
H(70) C(41) 2.067 .
H(70) C(42) 2.708 .
H(70) C(45) 2.048 .
H(70) C(46) 2.055 .
H(70) C(47) 3.383 .
H(70) H(57) 3.584 .
H(70) H(61) 2.430 .
H(70) H(62) 3.334 .
H(70) H(63) 2.848 .
H(70) H(64) 2.438 .
H(70) H(66) 2.550 .
H(70) H(71) 2.361 .
H(70) H(72) 2.307 .
H(70) H(73) 2.834 .
H(70) H(74) 2.360 .
H(70) H(75) 2.303 .
H(70) C(50A) 3.533 2_657
H(70) C(51A) 3.360 2_657
H(70) C(52A) 3.099 2_657
H(70) C(53A) 3.046 2_657
H(70) C(54A) 3.337 2_657
H(70) C(49B) 3.493 2_657
H(70) C(50B) 3.468 2_657
H(70) C(51B) 3.251 2_657
H(70) C(52B) 3.161 2_657
H(70) C(53B) 3.154 2_657
H(70) C(54B) 3.353 2_657
H(70) H(85A) 3.464 2_657
H(70) H(86A) 3.423 2_657
H(70) H(89A) 3.591 2_557
H(70) H(85B) 3.534 2_657
H(71) N(2) 3.322 1_655
H(71) C(41) 3.398 .
H(71) C(44) 2.059 .
H(71) C(46) 2.573 .
H(71) C(47) 3.289 .
H(71) H(46) 3.000 1_556
H(71) H(70) 2.361 .
H(71) H(72) 1.584 .
H(71) H(73) 1.584 .
H(71) H(74) 2.306 .
H(71) H(75) 3.440 .
H(71) H(77) 2.936 .
H(71) H(81) 3.331 1_655
H(71) H(82) 2.804 1_655
H(71) C(53A) 3.440 2_657
H(71) C(54A) 3.318 2_657
H(71) C(55A) 3.395 2_657
H(71) C(53B) 3.237 2_657
H(71) C(54B) 3.431 2_657
H(71) H(86A) 3.365 2_657
H(71) H(87A) 3.375 2_657
H(71) H(89A) 3.001 2_657
H(71) H(85B) 3.049 2_657
H(71) H(86B) 3.442 2_657
H(72) O(1) 3.526 1_656
H(72) O(7) 3.412 .
H(72) C(36) 2.860 .
H(72) C(37) 2.963 .
H(72) C(40) 3.578 1_655
H(72) C(41) 2.803 .
H(72) C(42) 3.178 .
H(72) C(44) 2.059 .
H(72) C(46) 3.307 .
H(72) H(57) 2.162 .
H(72) H(61) 3.484 1_655
H(72) H(62) 2.909 1_655
H(72) H(63) 3.105 .
H(72) H(66) 2.585 .
H(72) H(70) 2.307 .
H(72) H(71) 1.584 .
H(72) H(73) 1.584 .
H(72) H(74) 3.444 .
H(72) H(80) 3.037 .
H(72) H(82) 3.175 1_655
H(72) C(54A) 3.471 2_657
H(72) C(54B) 3.501 2_657
H(72) H(89A) 2.995 2_657
H(72) H(86B) 3.482 2_657
H(73) O(1) 2.991 1_656
H(73) O(7) 3.211 .
H(73) N(2) 3.441 1_655
H(73) C(2) 3.105 1_656
H(73) C(36) 3.326 .
H(73) C(37) 3.440 .
H(73) C(41) 2.748 .
H(73) C(44) 2.059 .
H(73) C(46) 2.715 .
H(73) C(47) 2.794 .
H(73) H(3) 2.916 1_656
H(73) H(4) 2.526 1_656
H(73) H(57) 2.920 .
H(73) H(63) 2.572 .
H(73) H(70) 2.834 .
H(73) H(71) 1.584 .
H(73) H(72) 1.584 .
H(73) H(74) 2.931 .
H(73) H(76) 3.072 .
H(73) H(77) 2.257 .
H(73) H(80) 2.520 .
H(73) H(81) 3.524 1_655
H(73) H(82) 2.742 1_655
H(74) O(8) 3.021 .
H(74) N(2) 3.524 .
H(74) C(27) 3.170 1_556
H(74) C(28) 3.358 1_556
H(74) C(41) 3.382 .
H(74) C(44) 2.067 .
H(74) C(45) 2.579 .
H(74) C(47) 2.073 .
H(74) C(48) 2.654 .
H(74) H(46) 2.425 1_556
H(74) H(48) 2.807 1_556
H(74) H(49) 3.351 1_556
H(74) H(70) 2.360 .
H(74) H(71) 2.306 .
H(74) H(72) 3.444 .
H(74) H(73) 2.931 .
H(74) H(75) 1.583 .
H(74) H(76) 2.865 .
H(74) H(77) 2.375 .
H(74) H(78) 3.325 1_556
H(74) H(86A) 3.396 2_657
H(74) H(89A) 3.553 2_557
H(74) H(85B) 3.448 2_657
H(75) O(8) 3.511 .
H(75) N(2) 2.925 .
H(75) C(40) 2.640 .
H(75) C(41) 2.761 .
H(75) C(44) 2.067 .
H(75) C(45) 3.309 .
H(75) C(47) 2.073 .
H(75) C(48) 2.626 .
H(75) H(61) 2.368 .
H(75) H(62) 2.517 .
H(75) H(63) 3.069 .
H(75) H(70) 2.303 .
H(75) H(71) 3.440 .
H(75) H(74) 1.583 .
H(75) H(76) 2.396 .
H(75) H(77) 2.864 .
H(75) H(82) 2.766 .
H(75) C(55A) 2.991 2_557
H(75) H(87A) 3.091 2_557
H(75) H(88A) 3.210 2_557
H(75) H(89A) 2.264 2_557
H(76) O(1) 3.503 1_556
H(76) O(2) 3.385 1_556
H(76) O(8) 3.115 .
H(76) N(2) 2.516 .
H(76) C(40) 3.029 .
H(76) C(41) 2.681 .
H(76) C(44) 2.748 .
H(76) C(45) 3.427 .
H(76) C(46) 2.085 .
H(76) C(48) 2.055 .
H(76) H(3) 3.246 1_656
H(76) H(6) 2.847 1_556
H(76) H(7) 3.562 1_556
H(76) H(37) 3.165 1_556
H(76) H(38) 3.135 1_556
H(76) H(61) 3.524 .
H(76) H(62) 2.523 .
H(76) H(63) 2.123 .
H(76) H(73) 3.072 .
H(76) H(74) 2.865 .
H(76) H(75) 2.396 .
H(76) H(77) 1.589 .
H(76) H(80) 3.529 .
H(76) H(81) 3.368 .
H(76) H(82) 2.317 .
H(77) O(2) 3.175 1_556
H(77) O(8) 2.506 .
H(77) N(2) 3.162 .
H(77) C(2) 3.205 1_656
H(77) C(41) 3.354 .
H(77) C(44) 2.775 .
H(77) C(45) 2.766 .
H(77) C(46) 2.085 .
H(77) C(48) 2.055 .
H(77) H(2) 3.476 1_656
H(77) H(3) 2.874 1_656
H(77) H(4) 2.675 1_656
H(77) H(15) 3.384 1_656
H(77) H(38) 2.990 1_556
H(77) H(39) 3.479 1_656
H(77) H(63) 2.882 .
H(77) H(71) 2.936 .
H(77) H(73) 2.257 .
H(77) H(74) 2.375 .
H(77) H(75) 2.864 .
H(77) H(76) 1.589 .
H(77) H(78) 3.462 1_556
H(77) H(82) 3.371 .
H(78) O(3) 3.080 1_655
H(78) O(8) 1.892 1_554
H(78) C(12) 3.594 1_655
H(78) C(26) 3.097 .
H(78) C(27) 1.874 .
H(78) C(28) 2.447 .
H(78) C(48) 2.980 1_554
H(78) H(16) 3.127 1_655
H(78) H(21) 3.150 .
H(78) H(32) 3.449 1_655
H(78) H(35) 3.185 .
H(78) H(39) 2.301 1_655
H(78) H(41) 3.465 .
H(78) H(42) 3.289 .
H(78) H(43) 3.375 .
H(78) H(46) 2.274 .
H(78) H(47) 2.589 .
H(78) H(48) 2.358 .
H(78) H(74) 3.325 1_554
H(78) H(77) 3.462 1_554
H(79) O(4) 2.323 .
H(79) N(1) 2.937 .
H(79) C(23) 3.015 .
H(79) C(24) 2.386 .
H(79) C(28) 3.417 .
H(79) C(29) 3.548 .
H(79) C(30) 3.056 .
H(79) C(31) 1.875 .
H(79) C(32) 2.435 .
H(79) C(33) 3.056 .
H(79) C(38) 2.421 .
H(79) C(39) 2.918 .
H(79) H(35) 3.245 .
H(79) H(36) 2.799 .
H(79) H(40) 3.174 .
H(79) H(41) 3.431 .
H(79) H(44) 3.116 1_455
H(79) H(47) 2.620 .
H(79) H(50) 3.251 .
H(79) H(52) 2.372 .
H(79) H(53) 3.339 .
H(79) H(54) 2.608 .
H(79) H(55) 2.891 1_455
H(79) H(58) 1.872 .
H(79) H(59) 2.489 .
H(79) H(60) 3.562 .
H(80) O(1) 2.430 1_656
H(80) N(1) 3.238 .
H(80) C(2) 3.006 1_656
H(80) C(3) 3.067 1_656
H(80) C(35) 3.097 .
H(80) C(36) 1.869 .
H(80) C(37) 2.567 .
H(80) C(38) 3.260 .
H(80) C(41) 2.600 .
H(80) C(44) 3.324 .
H(80) C(45) 3.062 .
H(80) H(3) 2.353 1_656
H(80) H(4) 3.235 1_656
H(80) H(5) 3.200 1_656
H(80) H(37) 3.074 1_656
H(80) H(40) 2.387 .
H(80) H(54) 3.404 .
H(80) H(55) 3.276 .
H(80) H(57) 2.180 .
H(80) H(58) 2.828 .
H(80) H(63) 2.001 .
H(80) H(72) 3.037 .
H(80) H(73) 2.520 .
H(80) H(76) 3.529 .
H(81) O(3) 2.061 1_556
H(81) O(8) 2.427 .
H(81) C(9) 3.464 1_556
H(81) C(12) 3.280 1_556
H(81) C(14) 3.566 1_556
H(81) C(47) 3.202 .
H(81) C(48) 1.893 .
H(81) H(4) 3.212 1_556
H(81) H(6) 3.394 1_556
H(81) H(13) 2.594 1_556
H(81) H(17) 2.708 1_556
H(81) H(22) 3.445 1_556
H(81) H(38) 2.960 1_556
H(81) H(39) 2.329 1_556
H(81) H(43) 3.533 1_456
H(81) H(71) 3.331 1_455
H(81) H(73) 3.524 1_455
H(81) H(76) 3.368 .
H(81) H(82) 1.507 .
H(82) O(1) 3.204 1_556
H(82) O(3) 3.448 1_556
H(82) O(8) 3.007 .
H(82) C(45) 3.074 1_455
H(82) C(46) 3.155 .
H(82) C(47) 2.497 .
H(82) C(48) 1.893 .
H(82) H(4) 2.888 1_556
H(82) H(6) 2.841 1_556
H(82) H(13) 3.040 1_556
H(82) H(37) 3.439 1_556
H(82) H(38) 3.252 1_556
H(82) H(39) 3.579 1_556
H(82) H(62) 3.037 .
H(82) H(71) 2.804 1_455
H(82) H(72) 3.175 1_455
H(82) H(73) 2.742 1_455
H(82) H(75) 2.766 .
H(82) H(76) 2.317 .
H(82) H(77) 3.371 .
H(82) H(81) 1.507 .
Br(1A) H(8) 3.029 1_556
Br(1A) H(29) 3.203 .
Br(1A) H(60) 3.388 2_547
Br(1A) H(61) 3.025 2_547
Br(1A) H(66) 3.472 2_647
Br(1A) H(83A) 2.847 .
Br(1A) H(84A) 3.380 1_455
Br(1A) H(88A) 2.835 .
Br(1A) H(89A) 2.989 .
Br(1A) H(83B) 3.259 1_455
Br(1A) H(86B) 2.452 .
Br(1A) H(87B) 3.570 1_455
C(49A) H(20) 3.125 .
C(49A) H(29) 3.258 .
C(49A) H(34) 3.481 .
C(49A) H(66) 3.075 2_647
C(49A) H(83A) 1.964 .
C(49A) H(84A) 3.306 .
C(49A) H(86A) 3.318 .
C(49A) H(87A) 3.396 .
C(49A) H(88A) 2.758 .
C(49A) H(89A) 2.860 .
C(49A) H(85B) 3.299 .
C(49A) H(86B) 1.724 .
C(49A) H(88B) 3.143 .
C(49A) H(89B) 3.148 .
C(50A) H(20) 3.026 .
C(50A) H(34) 3.107 .
C(50A) H(64) 3.247 2_647
C(50A) H(66) 3.074 2_647
C(50A) H(70) 3.533 2_647
C(50A) H(84A) 2.031 .
C(50A) H(85A) 3.352 .
C(50A) H(86A) 3.589 .
C(50A) H(83B) 2.574 .
C(50A) H(84B) 3.577 .
C(50A) H(86B) 2.945 .
C(50A) H(87B) 2.437 .
C(50A) H(88B) 2.126 .
C(50A) H(89B) 2.126 .
C(51A) H(20) 3.106 .
C(51A) H(25) 3.389 1_655
C(51A) H(31) 3.290 1_655
C(51A) H(64) 3.425 2_647
C(51A) H(70) 3.360 2_647
C(51A) H(83A) 2.005 .
C(51A) H(85A) 2.098 .
C(51A) H(86A) 3.165 .
C(51A) H(88A) 3.522 1_655
C(51A) H(84B) 2.515 .
C(51A) H(87B) 2.270 .
C(51A) H(88B) 2.757 .
C(51A) H(89B) 2.727 .
C(52A) H(20) 3.356 .
C(52A) H(25) 2.901 1_655
C(52A) H(49) 3.358 2_646
C(52A) H(70) 3.099 2_647
C(52A) H(83A) 3.284 .
C(52A) H(84A) 2.024 .
C(52A) H(86A) 2.042 .
C(52A) H(88A) 2.914 1_655
C(52A) H(83B) 1.468 .
C(52A) H(85B) 2.612 .
C(52A) H(86B) 3.544 .
C(53A) H(19) 3.477 .
C(53A) H(20) 3.257 .
C(53A) H(45) 3.461 2_646
C(53A) H(49) 3.084 2_646
C(53A) H(68) 3.265 2_646
C(53A) H(70) 3.046 2_647
C(53A) H(71) 3.440 2_647
C(53A) H(83A) 3.588 .
C(53A) H(84A) 3.189 .
C(53A) H(85A) 2.147 .
C(53A) H(87A) 2.876 .
C(53A) H(88A) 3.388 .
C(53A) H(89A) 3.358 .
C(53A) H(83B) 2.863 .
C(53A) H(84B) 1.748 .
C(53A) H(86B) 2.305 .
C(54A) H(20) 3.237 .
C(54A) H(23) 3.313 .
C(54A) H(70) 3.337 2_647
C(54A) H(71) 3.318 2_647
C(54A) H(72) 3.471 2_647
C(54A) H(83A) 3.210 .
C(54A) H(85A) 3.490 .
C(54A) H(86A) 2.045 .
C(54A) H(87A) 2.151 .
C(54A) H(88A) 2.151 .
C(54A) H(89A) 2.151 .
C(54A) H(84B) 3.190 .
C(54A) H(85B) 1.884 .
C(55A) H(23) 3.216 .
C(55A) H(61) 3.289 2_547
C(55A) H(71) 3.395 2_647
C(55A) H(75) 2.991 2_547
C(55A) H(85A) 3.083 1_455
C(55A) H(86A) 2.913 .
C(55A) H(83B) 3.505 1_455
C(55A) H(85B) 2.403 .
Br(1B) H(8) 2.779 1_556
Br(1B) H(9) 3.548 1_556
Br(1B) H(10) 3.416 1_556
Br(1B) H(29) 3.311 .
Br(1B) H(33) 3.550 .
Br(1B) H(34) 3.526 .
Br(1B) H(61) 3.550 2_547
Br(1B) H(66) 3.138 2_647
Br(1B) H(83A) 2.220 .
Br(1B) H(88A) 3.338 .
Br(1B) H(89A) 3.444 .
Br(1B) H(86B) 2.744 .
Br(1B) H(88B) 3.067 .
Br(1B) H(89B) 3.128 .
C(49B) H(20) 3.056 .
C(49B) H(29) 3.410 .
C(49B) H(34) 3.364 .
C(49B) H(64) 3.579 2_647
C(49B) H(66) 2.981 2_647
C(49B) H(70) 3.493 2_647
C(49B) H(83A) 1.627 .
C(49B) H(84A) 2.905 .
C(49B) H(86A) 3.303 .
C(49B) H(88A) 3.131 .
C(49B) H(89A) 3.208 .
C(49B) H(83B) 3.296 .
C(49B) H(85B) 3.363 .
C(49B) H(86B) 2.052 .
C(49B) H(87B) 3.378 .
C(49B) H(88B) 2.820 .
C(49B) H(89B) 2.845 .
C(50B) H(20) 3.053 .
C(50B) H(34) 3.233 .
C(50B) H(64) 3.189 2_647
C(50B) H(66) 3.263 2_647
C(50B) H(70) 3.468 2_647
C(50B) H(84A) 1.516 .
C(50B) H(85A) 2.968 .
C(50B) H(86A) 3.534 .
C(50B) H(83B) 2.070 .
C(50B) H(84B) 3.279 .
C(50B) H(86B) 3.287 .
C(50B) H(87B) 2.122 .
C(50B) H(88B) 2.122 .
C(50B) H(89B) 2.122 .
C(51B) H(20) 3.200 .
C(51B) H(25) 3.014 1_655
C(51B) H(31) 3.305 1_655
C(51B) H(70) 3.251 2_647
C(51B) H(83A) 2.547 .
C(51B) H(85A) 1.544 .
C(51B) H(86A) 2.804 .
C(51B) H(88A) 3.115 1_655
C(51B) H(84B) 1.978 .
C(51B) H(85B) 3.306 .
C(51B) H(87B) 2.717 .
C(51B) H(88B) 3.280 .
C(51B) H(89B) 3.264 .
C(52B) H(19) 3.513 .
C(52B) H(20) 3.286 .
C(52B) H(25) 3.114 1_655
C(52B) H(49) 2.983 2_646
C(52B) H(68) 3.338 2_646
C(52B) H(70) 3.161 2_647
C(52B) H(83A) 3.554 .
C(52B) H(84A) 2.508 .
C(52B) H(86A) 1.531 .
C(52B) H(88A) 3.219 1_655
C(52B) H(83B) 1.982 .
C(52B) H(85B) 2.118 .
C(52B) H(86B) 3.260 .
C(53B) H(19) 3.503 .
C(53B) H(20) 3.385 .
C(53B) H(23) 3.563 .
C(53B) H(45) 3.162 2_646
C(53B) H(49) 3.089 2_646
C(53B) H(68) 3.204 2_646
C(53B) H(70) 3.154 2_647
C(53B) H(71) 3.237 2_647
C(53B) H(84A) 3.597 .
C(53B) H(85A) 2.547 .
C(53B) H(87A) 2.447 .
C(53B) H(88A) 3.056 .
C(53B) H(89A) 3.006 .
C(53B) H(83B) 3.298 .
C(53B) H(84B) 2.077 .
C(53B) H(86B) 2.025 .
C(54B) H(20) 3.160 .
C(54B) H(23) 3.339 .
C(54B) H(70) 3.353 2_647
C(54B) H(71) 3.431 2_647
C(54B) H(72) 3.501 2_647
C(54B) H(83A) 3.022 .
C(54B) H(85A) 3.517 .
C(54B) H(86A) 2.200 .
C(54B) H(87A) 2.313 .
C(54B) H(88A) 2.189 .
C(54B) H(89A) 2.221 .
C(54B) H(84B) 3.256 .
C(54B) H(85B) 2.072 .
C(55B) H(1) 2.901 1_656
C(55B) H(9) 3.320 1_556
C(55B) H(30) 3.400 1_655
C(55B) H(34) 3.107 .
C(55B) H(64) 3.284 2_647
C(55B) H(84A) 1.919 .
C(55B) H(83B) 2.814 .
H(83A) C(42) 3.501 2_647
H(83A) H(9) 3.332 1_556
H(83A) H(20) 3.494 .
H(83A) H(34) 2.903 .
H(83A) H(64) 3.203 2_647
H(83A) H(66) 3.104 2_647
H(83A) Br(1A) 2.847 .
H(83A) C(49A) 1.964 .
H(83A) C(51A) 2.005 .
H(83A) C(52A) 3.284 .
H(83A) C(53A) 3.588 .
H(83A) C(54A) 3.210 .
H(83A) Br(1B) 2.220 .
H(83A) C(49B) 1.627 .
H(83A) C(51B) 2.547 .
H(83A) C(52B) 3.554 .
H(83A) C(54B) 3.022 .
H(83A) H(84A) 2.261 .
H(83A) H(83B) 3.024 .
H(83A) H(87B) 1.958 .
H(83A) H(88B) 1.331 .
H(83A) H(89B) 1.369 .
H(84A) C(20) 3.593 1_655
H(84A) C(21) 3.184 1_655
H(84A) H(20) 3.540 .
H(84A) H(25) 3.134 1_655
H(84A) H(29) 2.987 1_655
H(84A) H(30) 2.980 1_655
H(84A) H(31) 2.708 1_655
H(84A) H(64) 3.573 2_647
H(84A) Br(1A) 3.380 1_655
H(84A) C(49A) 3.306 .
H(84A) C(50A) 2.031 .
H(84A) C(52A) 2.024 .
H(84A) C(53A) 3.189 .
H(84A) C(49B) 2.905 .
H(84A) C(50B) 1.516 .
H(84A) C(52B) 2.508 .
H(84A) C(53B) 3.597 .
H(84A) C(55B) 1.919 .
H(84A) H(83A) 2.261 .
H(84A) H(85A) 2.401 .
H(84A) H(88A) 3.361 1_655
H(84A) H(83B) 0.919 .
H(84A) H(84B) 3.001 .
H(84A) H(87B) 1.655 .
H(84A) H(88B) 2.641 .
H(84A) H(89B) 2.559 .
H(85A) C(18) 3.010 1_655
H(85A) H(23) 3.105 1_655
H(85A) H(24) 3.200 1_655
H(85A) H(25) 2.303 1_655
H(85A) H(49) 2.992 2_646
H(85A) H(51) 3.563 2_646
H(85A) H(70) 3.464 2_647
H(85A) C(50A) 3.352 .
H(85A) C(51A) 2.098 .
H(85A) C(53A) 2.147 .
H(85A) C(54A) 3.490 .
H(85A) C(55A) 3.083 1_655
H(85A) C(50B) 2.968 .
H(85A) C(51B) 1.544 .
H(85A) C(53B) 2.547 .
H(85A) C(54B) 3.517 .
H(85A) H(84A) 2.401 .
H(85A) H(86A) 2.411 .
H(85A) H(87A) 3.296 1_655
H(85A) H(88A) 2.201 1_655
H(85A) H(89A) 3.446 1_655
H(85A) H(83B) 1.562 .
H(85A) H(84B) 0.812 .
H(85A) H(85B) 3.051 .
H(85A) H(86B) 3.520 1_655
H(86A) C(25) 3.406 2_646
H(86A) C(29) 3.217 2_646
H(86A) C(34) 3.555 2_646
H(86A) C(43) 3.427 2_646
H(86A) H(19) 3.429 .
H(86A) H(45) 2.571 2_646
H(86A) H(46) 3.198 2_646
H(86A) H(49) 2.295 2_646
H(86A) H(68) 2.606 2_646
H(86A) H(70) 3.423 2_647
H(86A) H(71) 3.365 2_647
H(86A) H(74) 3.396 2_647
H(86A) C(49A) 3.318 .
H(86A) C(50A) 3.589 .
H(86A) C(51A) 3.165 .
H(86A) C(52A) 2.042 .
H(86A) C(54A) 2.045 .
H(86A) C(55A) 2.913 .
H(86A) C(49B) 3.303 .
H(86A) C(50B) 3.534 .
H(86A) C(51B) 2.804 .
H(86A) C(52B) 1.531 .
H(86A) C(54B) 2.200 .
H(86A) H(85A) 2.411 .
H(86A) H(87A) 2.683 .
H(86A) H(88A) 3.582 .
H(86A) H(89A) 3.521 .
H(86A) H(83B) 3.509 .
H(86A) H(84B) 1.759 .
H(86A) H(86B) 2.705 .
H(87A) H(23) 3.246 .
H(87A) H(45) 2.880 2_646
H(87A) H(50) 3.004 2_546
H(87A) H(71) 3.375 2_647
H(87A) H(75) 3.091 2_547
H(87A) C(49A) 3.396 .
H(87A) C(53A) 2.876 .
H(87A) C(54A) 2.151 .
H(87A) C(53B) 2.447 .
H(87A) C(54B) 2.313 .
H(87A) H(85A) 3.296 1_455
H(87A) H(86A) 2.683 .
H(87A) H(88A) 1.584 .
H(87A) H(89A) 1.584 .
H(87A) H(85B) 2.069 .
H(87A) H(86B) 1.701 .
H(88A) C(18) 3.294 .
H(88A) H(23) 2.711 .
H(88A) H(25) 3.061 .
H(88A) H(29) 3.365 .
H(88A) H(61) 3.356 2_547
H(88A) H(75) 3.210 2_547
H(88A) Br(1A) 2.835 .
H(88A) C(49A) 2.758 .
H(88A) C(51A) 3.522 1_455
H(88A) C(52A) 2.914 1_455
H(88A) C(53A) 3.388 .
H(88A) C(54A) 2.151 .
H(88A) Br(1B) 3.338 .
H(88A) C(49B) 3.131 .
H(88A) C(51B) 3.115 1_455
H(88A) C(52B) 3.219 1_455
H(88A) C(53B) 3.056 .
H(88A) C(54B) 2.189 .
H(88A) H(84A) 3.361 1_455
H(88A) H(85A) 2.201 1_455
H(88A) H(86A) 3.582 .
H(88A) H(87A) 1.584 .
H(88A) H(89A) 1.584 .
H(88A) H(83B) 2.562 1_455
H(88A) H(84B) 2.827 1_455
H(88A) H(85B) 3.131 .
H(88A) H(86B) 1.336 .
H(89A) C(40) 3.217 2_547
H(89A) C(45) 3.452 2_647
H(89A) C(46) 3.217 2_547
H(89A) H(61) 2.457 2_547
H(89A) H(62) 3.131 2_547
H(89A) H(70) 3.591 2_547
H(89A) H(71) 3.001 2_647
H(89A) H(72) 2.995 2_647
H(89A) H(74) 3.553 2_547
H(89A) H(75) 2.264 2_547
H(89A) Br(1A) 2.989 .
H(89A) C(49A) 2.860 .
H(89A) C(53A) 3.358 .
H(89A) C(54A) 2.151 .
H(89A) Br(1B) 3.444 .
H(89A) C(49B) 3.208 .
H(89A) C(53B) 3.006 .
H(89A) C(54B) 2.221 .
H(89A) H(85A) 3.446 1_455
H(89A) H(86A) 3.521 .
H(89A) H(87A) 1.584 .
H(89A) H(88A) 1.584 .
H(89A) H(85B) 2.996 .
H(89A) H(86B) 1.413 .
H(83B) C(18) 3.342 1_655
H(83B) C(20) 3.522 1_655
H(83B) C(21) 3.385 1_655
H(83B) H(23) 3.410 1_655
H(83B) H(25) 2.486 1_655
H(83B) H(29) 2.778 1_655
H(83B) H(30) 3.419 1_655
H(83B) H(31) 2.818 1_655
H(83B) Br(1A) 3.259 1_655
H(83B) C(50A) 2.574 .
H(83B) C(52A) 1.468 .
H(83B) C(53A) 2.863 .
H(83B) C(55A) 3.505 1_655
H(83B) C(49B) 3.296 .
H(83B) C(50B) 2.070 .
H(83B) C(52B) 1.982 .
H(83B) C(53B) 3.298 .
H(83B) C(55B) 2.814 .
H(83B) H(83A) 3.024 .
H(83B) H(84A) 0.919 .
H(83B) H(85A) 1.562 .
H(83B) H(86A) 3.509 .
H(83B) H(88A) 2.562 1_655
H(83B) H(84B) 2.257 .
H(83B) H(86B) 3.591 1_655
H(83B) H(87B) 2.526 .
H(83B) H(88B) 3.463 .
H(83B) H(89B) 3.459 .
H(84B) C(18) 3.280 1_655
H(84B) C(29) 3.257 2_646
H(84B) C(30) 3.544 2_646
H(84B) H(19) 3.543 .
H(84B) H(23) 3.507 1_655
H(84B) H(24) 3.242 1_655
H(84B) H(25) 2.626 1_655
H(84B) H(49) 2.338 2_646
H(84B) H(51) 3.143 2_646
H(84B) H(68) 2.935 2_646
H(84B) C(50A) 3.577 .
H(84B) C(51A) 2.515 .
H(84B) C(53A) 1.748 .
H(84B) C(54A) 3.190 .
H(84B) C(50B) 3.279 .
H(84B) C(51B) 1.978 .
H(84B) C(53B) 2.077 .
H(84B) C(54B) 3.256 .
H(84B) H(84A) 3.001 .
H(84B) H(85A) 0.812 .
H(84B) H(86A) 1.759 .
H(84B) H(88A) 2.827 1_655
H(84B) H(83B) 2.257 .
H(84B) H(85B) 2.419 .
H(85B) C(25) 3.173 2_646
H(85B) C(29) 3.437 2_646
H(85B) C(43) 3.571 2_646
H(85B) H(45) 2.252 2_646
H(85B) H(46) 2.990 2_646
H(85B) H(49) 2.598 2_646
H(85B) H(68) 2.806 2_646
H(85B) H(70) 3.534 2_647
H(85B) H(71) 3.049 2_647
H(85B) H(74) 3.448 2_647
H(85B) C(49A) 3.299 .
H(85B) C(52A) 2.612 .
H(85B) C(54A) 1.884 .
H(85B) C(55A) 2.403 .
H(85B) C(49B) 3.363 .
H(85B) C(51B) 3.306 .
H(85B) C(52B) 2.118 .
H(85B) C(54B) 2.072 .
H(85B) H(85A) 3.051 .
H(85B) H(87A) 2.069 .
H(85B) H(88A) 3.131 .
H(85B) H(89A) 2.996 .
H(85B) H(84B) 2.419 .
H(85B) H(86B) 2.358 .
H(86B) H(23) 3.189 .
H(86B) H(61) 3.407 2_547
H(86B) H(71) 3.442 2_647
H(86B) H(72) 3.482 2_647
H(86B) Br(1A) 2.452 .
H(86B) C(49A) 1.724 .
H(86B) C(50A) 2.945 .
H(86B) C(52A) 3.544 .
H(86B) C(53A) 2.305 .
H(86B) Br(1B) 2.744 .
H(86B) C(49B) 2.052 .
H(86B) C(50B) 3.287 .
H(86B) C(52B) 3.260 .
H(86B) C(53B) 2.025 .
H(86B) H(85A) 3.520 1_455
H(86B) H(86A) 2.705 .
H(86B) H(87A) 1.701 .
H(86B) H(88A) 1.336 .
H(86B) H(89A) 1.413 .
H(86B) H(83B) 3.591 1_455
H(86B) H(85B) 2.358 .
H(87B) C(21) 3.359 1_655
H(87B) H(1) 2.664 1_656
H(87B) H(5) 3.336 1_656
H(87B) H(8) 3.495 1_656
H(87B) H(27) 3.530 1_656
H(87B) H(29) 3.568 1_655
H(87B) H(30) 2.689 1_655
H(87B) H(31) 3.266 1_655
H(87B) H(64) 3.507 2_647
H(87B) Br(1A) 3.570 1_655
H(87B) C(50A) 2.437 .
H(87B) C(51A) 2.270 .
H(87B) C(49B) 3.378 .
H(87B) C(50B) 2.122 .
H(87B) C(51B) 2.717 .
H(87B) H(83A) 1.958 .
H(87B) H(84A) 1.655 .
H(87B) H(83B) 2.526 .
H(87B) H(88B) 1.584 .
H(87B) H(89B) 1.584 .
H(88B) C(1) 3.444 1_656
H(88B) C(6) 3.485 1_556
H(88B) C(42) 3.077 2_647
H(88B) H(1) 2.518 1_656
H(88B) H(9) 2.630 1_556
H(88B) H(10) 3.516 1_556
H(88B) H(27) 3.033 1_656
H(88B) H(64) 2.727 2_647
H(88B) H(65) 2.961 2_647
H(88B) H(66) 3.027 2_647
H(88B) C(49A) 3.143 .
H(88B) C(50A) 2.126 .
H(88B) C(51A) 2.757 .
H(88B) Br(1B) 3.067 .
H(88B) C(49B) 2.820 .
H(88B) C(50B) 2.122 .
H(88B) C(51B) 3.280 .
H(88B) H(83A) 1.331 .
H(88B) H(84A) 2.641 .
H(88B) H(83B) 3.463 .
H(88B) H(87B) 1.584 .
H(88B) H(89B) 1.584 .
H(89B) N(1) 3.542 .
H(89B) C(22) 3.137 .
H(89B) H(1) 3.054 1_656
H(89B) H(7) 3.259 1_556
H(89B) H(9) 3.143 1_556
H(89B) H(30) 3.343 1_655
H(89B) H(33) 3.123 .
H(89B) H(34) 2.324 .
H(89B) H(41) 3.550 .
H(89B) C(49A) 3.148 .
H(89B) C(50A) 2.126 .
H(89B) C(51A) 2.727 .
H(89B) Br(1B) 3.128 .
H(89B) C(49B) 2.845 .
H(89B) C(50B) 2.122 .
H(89B) C(51B) 3.264 .
H(89B) H(83A) 1.369 .
H(89B) H(84A) 2.559 .
H(89B) H(83B) 3.459 .
H(89B) H(87B) 1.584 .
H(89B) H(88B) 1.584 .

loop_
_geom_torsion_atom_site_label_1
_geom_torsion_atom_site_label_2
_geom_torsion_atom_site_label_3
_geom_torsion_atom_site_label_4
_geom_torsion
C(2) C(1) C(10) C(5) -55.2(9)
C(2) C(1) C(10) C(9) 65.5(9)
C(2) C(1) C(10) C(19) -173.1(7)
C(10) C(1) C(2) C(3) 56.8(9)
C(1) C(2) C(3) O(1) -175.8(7)
C(1) C(2) C(3) C(4) -54.3(9)
O(1) C(3) C(4) C(5) 174.5(6)
C(2) C(3) C(4) C(5) 53.1(9)
C(3) C(4) C(5) C(6) -178.9(7)
C(3) C(4) C(5) C(10) -51.9(9)
C(4) C(5) C(6) C(7) 73.5(9)
C(4) C(5) C(10) C(1) 50.9(9)
C(4) C(5) C(10) C(9) -73.2(8)
C(4) C(5) C(10) C(19) 168.1(7)
C(6) C(5) C(10) C(1) 176.4(7)
C(6) C(5) C(10) C(9) 52.3(8)
C(6) C(5) C(10) C(19) -66.4(9)
C(10) C(5) C(6) C(7) -51.2(10)
C(5) C(6) C(7) O(2) -74.9(9)
C(5) C(6) C(7) C(8) 46.6(10)
O(2) C(7) C(8) C(9) 72.7(8)
O(2) C(7) C(8) C(14) -51.8(9)
C(6) C(7) C(8) C(9) -45.6(9)
C(6) C(7) C(8) C(14) -170.1(6)
C(7) C(8) C(9) C(10) 53.2(9)
C(7) C(8) C(9) C(11) -176.2(7)
C(7) C(8) C(14) C(13) -177.0(6)
C(7) C(8) C(14) C(15) -54.2(9)
C(9) C(8) C(14) C(13) 57.8(8)
C(9) C(8) C(14) C(15) -179.5(7)
C(14) C(8) C(9) C(10) 177.0(6)
C(14) C(8) C(9) C(11) -52.3(8)
C(8) C(9) C(10) C(1) -176.5(6)
C(8) C(9) C(10) C(5) -54.2(8)
C(8) C(9) C(10) C(19) 63.6(9)
C(8) C(9) C(11) C(12) 53.4(9)
C(10) C(9) C(11) C(12) -175.2(7)
C(11) C(9) C(10) C(1) 55.1(9)
C(11) C(9) C(10) C(5) 177.5(6)
C(11) C(9) C(10) C(19) -64.8(9)
C(9) C(11) C(12) O(3) 65.1(9)
C(9) C(11) C(12) C(13) -57.5(9)
O(3) C(12) C(13) C(14) -66.6(7)
O(3) C(12) C(13) C(17) 42.0(9)
O(3) C(12) C(13) C(18) 172.3(6)
C(11) C(12) C(13) C(14) 56.2(8)
C(11) C(12) C(13) C(17) 164.8(7)
C(11) C(12) C(13) C(18) -64.9(9)
C(12) C(13) C(14) C(8) -58.1(8)
C(12) C(13) C(14) C(15) 170.4(6)
C(12) C(13) C(17) C(16) -155.8(7)
C(12) C(13) C(17) C(20) 81.9(9)
C(14) C(13) C(17) C(16) -42.5(7)
C(14) C(13) C(17) C(20) -164.8(7)
C(17) C(13) C(14) C(8) 179.9(5)
C(17) C(13) C(14) C(15) 48.4(7)
C(18) C(13) C(14) C(8) 61.9(9)
C(18) C(13) C(14) C(15) -69.7(8)
C(18) C(13) C(17) C(16) 75.0(8)
C(18) C(13) C(17) C(20) -47.3(10)
C(8) C(14) C(15) C(16) -164.5(7)
C(13) C(14) C(15) C(16) -36.3(8)
C(14) C(15) C(16) C(17) 8.9(9)
C(15) C(16) C(17) C(13) 21.6(9)
C(15) C(16) C(17) C(20) 148.5(7)
C(13) C(17) C(20) C(21) -59.1(10)
C(13) C(17) C(20) C(22) 176.2(6)
C(16) C(17) C(20) C(21) -178.1(7)
C(16) C(17) C(20) C(22) 57.3(9)
C(17) C(20) C(22) C(23) 56.0(9)
C(21) C(20) C(22) C(23) -69.7(9)
C(20) C(22) C(23) C(24) 176.7(7)
C(22) C(23) C(24) O(4) -84.2(10)
C(22) C(23) C(24) N(1) 93.8(9)
C(26) C(25) C(34) C(29) -57.0(9)
C(26) C(25) C(34) C(33) 62.0(10)
C(26) C(25) C(34) C(43) -176.3(7)
C(34) C(25) C(26) C(27) 60.5(9)
C(25) C(26) C(27) O(5) -178.7(7)
C(25) C(26) C(27) C(28) -56.2(9)
O(5) C(27) C(28) C(29) 173.3(6)
C(26) C(27) C(28) C(29) 54.1(10)
C(27) C(28) C(29) C(30) 179.4(7)
C(27) C(28) C(29) C(34) -50.8(9)
C(28) C(29) C(30) C(31) 75.9(9)
C(28) C(29) C(34) C(25) 48.4(9)
C(28) C(29) C(34) C(33) -72.9(8)
C(28) C(29) C(34) C(43) 166.2(7)
C(30) C(29) C(34) C(25) 178.2(7)
C(30) C(29) C(34) C(33) 56.8(8)
C(30) C(29) C(34) C(43) -64.1(9)
C(34) C(29) C(30) C(31) -52.9(9)
C(29) C(30) C(31) O(6) -76.9(8)
C(29) C(30) C(31) C(32) 48.7(9)
O(6) C(31) C(32) C(33) 71.1(8)
O(6) C(31) C(32) C(38) -50.0(9)
C(30) C(31) C(32) C(33) -49.9(9)
C(30) C(31) C(32) C(38) -171.1(6)
C(31) C(32) C(33) C(34) 54.7(8)
C(31) C(32) C(33) C(35) -174.9(6)
C(31) C(32) C(38) C(37) -179.6(6)
C(31) C(32) C(38) C(39) -53.9(9)
C(33) C(32) C(38) C(37) 55.9(8)
C(33) C(32) C(38) C(39) -178.3(7)
C(38) C(32) C(33) C(34) 178.3(6)
C(38) C(32) C(33) C(35) -51.2(8)
C(32) C(33) C(34) C(25) -174.7(6)
C(32) C(33) C(34) C(29) -56.2(8)
C(32) C(33) C(34) C(43) 64.8(8)
C(32) C(33) C(35) C(36) 53.8(9)
C(34) C(33) C(35) C(36) -177.6(6)
C(35) C(33) C(34) C(25) 55.9(9)
C(35) C(33) C(34) C(29) 174.3(6)
C(35) C(33) C(34) C(43) -64.7(9)
C(33) C(35) C(36) O(7) 66.7(8)
C(33) C(35) C(36) C(37) -54.8(9)
O(7) C(36) C(37) C(38) -67.7(7)
O(7) C(36) C(37) C(41) 44.1(9)
O(7) C(36) C(37) C(42) 172.8(6)
C(35) C(36) C(37) C(38) 52.7(8)
C(35) C(36) C(37) C(41) 164.4(6)
C(35) C(36) C(37) C(42) -66.9(8)
C(36) C(37) C(38) C(32) -57.4(8)
C(36) C(37) C(38) C(39) 169.9(6)
C(36) C(37) C(41) C(40) -155.5(7)
C(36) C(37) C(41) C(44) 79.6(9)
C(38) C(37) C(41) C(40) -40.2(7)
C(38) C(37) C(41) C(44) -165.1(6)
C(41) C(37) C(38) C(32) 179.2(6)
C(41) C(37) C(38) C(39) 46.5(7)
C(42) C(37) C(38) C(32) 61.0(9)
C(42) C(37) C(38) C(39) -71.7(8)
C(42) C(37) C(41) C(40) 77.2(8)
C(42) C(37) C(41) C(44) -47.7(9)
C(32) C(38) C(39) C(40) -165.1(7)
C(37) C(38) C(39) C(40) -33.1(8)
C(38) C(39) C(40) C(41) 8.2(9)
C(39) C(40) C(41) C(37) 21.1(8)
C(39) C(40) C(41) C(44) 151.4(6)
C(37) C(41) C(44) C(45) -60.8(10)
C(37) C(41) C(44) C(46) 176.0(7)
C(40) C(41) C(44) C(45) 177.6(7)
C(40) C(41) C(44) C(46) 54.4(9)
C(41) C(44) C(46) C(47) 57.3(10)
C(45) C(44) C(46) C(47) -69.6(9)
C(44) C(46) C(47) C(48) -178.1(8)
C(46) C(47) C(48) O(8) -93.0(10)
C(46) C(47) C(48) N(2) 87.7(10)
C(49A) Br(1A) Br(1B) C(50A) 5.3(11)
C(49A) Br(1A) Br(1B) C(49B) 0.2(6)
Br(1B) Br(1A) C(49A) C(50A) -8.6(18)
Br(1B) Br(1A) C(49A) C(54A) 170(2)
Br(1B) Br(1A) C(49A) C(49B) -1(3)
Br(1B) Br(1A) C(49A) C(50B) -8.4(18)
Br(1B) Br(1A) C(49A) C(54B) 171(2)
C(49A) Br(1A) C(49B) C(50A) 169(5)
C(49A) Br(1A) C(49B) C(54A) -7(4)
C(49A) Br(1A) C(49B) Br(1B) -179(3)
C(49A) Br(1A) C(49B) C(50B) 169(5)
C(49A) Br(1A) C(49B) C(54B) -6(4)
C(49B) Br(1A) C(49A) C(50A) -7(3)
C(49B) Br(1A) C(49A) C(54A) 171(5)
C(49B) Br(1A) C(49A) Br(1B) 1(3)
C(49B) Br(1A) C(49A) C(50B) -7(3)
C(49B) Br(1A) C(49A) C(54B) 172(5)
Br(1B) Br(1A) C(49B) C(49A) 179(3)
Br(1B) Br(1A) C(49B) C(50A) -13(2)
Br(1B) Br(1A) C(49B) C(54A) 171.9(19)
Br(1B) Br(1A) C(49B) C(50B) -13(2)
Br(1B) Br(1A) C(49B) C(54B) 172.9(18)
C(49B) Br(1A) Br(1B) C(49A) -0.2(6)
C(49B) Br(1A) Br(1B) C(50A) 5.1(9)
Br(1A) C(49A) C(50A) C(51A) -178.2(19)
Br(1A) C(49A) C(50A) Br(1B) 3.5(7)
Br(1A) C(49A) C(50A) C(49B) 136(20)
Br(1A) C(49A) C(50A) C(50B) 179(4)
Br(1A) C(49A) C(50A) C(55B) -0(3)
Br(1A) C(49A) C(54A) C(53A) 179.7(14)
Br(1A) C(49A) C(54A) C(55A) 4(2)
Br(1A) C(49A) C(54A) C(49B) -173(4)
Br(1A) C(49A) C(54A) C(53B) 180(2)
Br(1A) C(49A) C(54A) C(54B) 120(63)
Br(1A) C(49A) Br(1B) C(50A) -172.8(15)
Br(1A) C(49A) Br(1B) C(49B) -179(2)
Br(1A) C(49A) C(49B) C(50A) -48(22)
Br(1A) C(49A) C(49B) C(54A) 172(4)
Br(1A) C(49A) C(49B) Br(1B) 0.5(14)
Br(1A) C(49A) C(49B) C(50B) -125(25)
Br(1A) C(49A) C(49B) C(54B) 173(4)
Br(1A) C(49A) C(50B) C(50A) -1(4)
Br(1A) C(49A) C(50B) C(51A) -177(2)
Br(1A) C(49A) C(50B) C(49B) 60(27)
Br(1A) C(49A) C(50B) C(51B) -179.4(15)
Br(1A) C(49A) C(50B) C(55B) -0.5(18)
Br(1A) C(49A) C(54B) C(53A) -179.4(15)
Br(1A) C(49A) C(54B) C(54A) -60(64)
Br(1A) C(49A) C(54B) C(55A) 2(2)
Br(1A) C(49A) C(54B) C(49B) -174(4)
Br(1A) C(49A) C(54B) C(53B) -179(2)
C(50A) C(49A) C(54A) C(53A) -1(2)
C(50A) C(49A) C(54A) C(55A) -177.5(17)
C(50A) C(49A) C(54A) C(49B) 6(2)
C(50A) C(49A) C(54A) C(53B) -1(3)
C(50A) C(49A) C(54A) C(54B) -61(64)
C(54A) C(49A) C(50A) C(51A) 3(3)
C(54A) C(49A) C(50A) Br(1B) -175(2)
C(54A) C(49A) C(50A) C(49B) -43(20)
C(54A) C(49A) C(50A) C(50B) 0(6)
C(54A) C(49A) C(50A) C(55B) -179(2)
C(50A) C(49A) Br(1B) Br(1A) 172.8(15)
C(50A) C(49A) Br(1B) C(49B) -6(2)
Br(1B) C(49A) C(50A) C(51A) 178(2)
Br(1B) C(49A) C(50A) C(49B) 133(20)
Br(1B) C(49A) C(50A) C(50B) 175(6)
Br(1B) C(49A) C(50A) C(55B) -4(3)
C(50A) C(49A) C(49B) Br(1A) 48(22)
C(50A) C(49A) C(49B) C(54A) -139(19)
C(50A) C(49A) C(49B) Br(1B) 49(20)
C(50A) C(49A) C(49B) C(50B) -76(30)
C(50A) C(49A) C(49B) C(54B) -138(19)
C(49B) C(49A) C(50A) C(51A) 46(20)
C(49B) C(49A) C(50A) Br(1B) -133(20)
C(49B) C(49A) C(50A) C(50B) 43(20)
C(49B) C(49A) C(50A) C(55B) -136(20)
C(50A) C(49A) C(50B) C(51A) -176(7)
C(50A) C(49A) C(50B) C(49B) 62(27)
C(50A) C(49A) C(50B) C(51B) -178(5)
C(50A) C(49A) C(50B) C(55B) 1(4)
C(50B) C(49A) C(50A) C(51A) 3(5)
C(50B) C(49A) C(50A) Br(1B) -175(6)
C(50B) C(49A) C(50A) C(49B) -43(20)
C(50B) C(49A) C(50A) C(55B) -179(6)
C(50A) C(49A) C(54B) C(53A) 0(2)
C(50A) C(49A) C(54B) C(54A) 120(63)
C(50A) C(49A) C(54B) C(55A) -178.4(15)
C(50A) C(49A) C(54B) C(49B) 6(2)
C(50A) C(49A) C(54B) C(53B) 1(3)
C(54B) C(49A) C(50A) C(51A) 2(3)
C(54B) C(49A) C(50A) Br(1B) -176(2)
C(54B) C(49A) C(50A) C(49B) -43(19)
C(54B) C(49A) C(50A) C(50B) -1(5)
C(54B) C(49A) C(50A) C(55B) -179.8(19)
C(54A) C(49A) Br(1B) Br(1A) -15(3)
C(54A) C(49A) Br(1B) C(50A) 173(3)
C(54A) C(49A) Br(1B) C(49B) 166(5)
Br(1B) C(49A) C(54A) C(53A) -174(2)
Br(1B) C(49A) C(54A) C(55A) 10(4)
Br(1B) C(49A) C(54A) C(49B) -167(5)
Br(1B) C(49A) C(54A) C(53B) -174(2)
Br(1B) C(49A) C(54A) C(54B) 127(61)
C(54A) C(49A) C(49B) Br(1A) -172(4)
C(54A) C(49A) C(49B) C(50A) 139(19)
C(54A) C(49A) C(49B) Br(1B) -172(3)
C(54A) C(49A) C(49B) C(50B) 63(27)
C(54A) C(49A) C(49B) C(54B) 1.0(16)
C(49B) C(49A) C(54A) C(53A) -7(4)
C(49B) C(49A) C(54A) C(55A) 177(3)
C(49B) C(49A) C(54A) C(53B) -7(5)
C(49B) C(49A) C(54A) C(54B) -66(67)
C(54A) C(49A) C(50B) C(50A) -180(6)
C(54A) C(49A) C(50B) C(51A) 4(3)
C(54A) C(49A) C(50B) C(49B) -118(27)
C(54A) C(49A) C(50B) C(51B) 2(2)
C(54A) C(49A) C(50B) C(55B) -179.2(15)
C(50B) C(49A) C(54A) C(53A) -1(2)
C(50B) C(49A) C(54A) C(55A) -177.5(17)
C(50B) C(49A) C(54A) C(49B) 6(2)
C(50B) C(49A) C(54A) C(53B) -1(3)
C(50B) C(49A) C(54A) C(54B) -61(64)
C(54A) C(49A) C(54B) C(53A) -119(64)
C(54A) C(49A) C(54B) C(55A) 62(64)
C(54A) C(49A) C(54B) C(49B) -114(67)
C(54A) C(49A) C(54B) C(53B) -118(65)
C(54B) C(49A) C(54A) C(53A) 59(63)
C(54B) C(49A) C(54A) C(55A) -117(65)
C(54B) C(49A) C(54A) C(49B) 66(67)
C(54B) C(49A) C(54A) C(53B) 59(63)
Br(1B) C(49A) C(49B) Br(1A) -0.5(14)
Br(1B) C(49A) C(49B) C(50A) -49(20)
Br(1B) C(49A) C(49B) C(54A) 172(3)
Br(1B) C(49A) C(49B) C(50B) -125(26)
Br(1B) C(49A) C(49B) C(54B) 173(3)
C(49B) C(49A) Br(1B) Br(1A) 179(2)
C(49B) C(49A) Br(1B) C(50A) 6(2)
Br(1B) C(49A) C(50B) C(50A) -5(6)
Br(1B) C(49A) C(50B) C(51A) 180(2)
Br(1B) C(49A) C(50B) C(49B) 57(27)
Br(1B) C(49A) C(50B) C(51B) 177.0(16)
Br(1B) C(49A) C(50B) C(55B) -4.1(18)
C(50B) C(49A) Br(1B) Br(1A) 173.6(14)
C(50B) C(49A) Br(1B) C(50A) 0.8(10)
C(50B) C(49A) Br(1B) C(49B) -5(2)
Br(1B) C(49A) C(54B) C(53A) -173(2)
Br(1B) C(49A) C(54B) C(54A) -54(62)
Br(1B) C(49A) C(54B) C(55A) 8(3)
Br(1B) C(49A) C(54B) C(49B) -168(5)
Br(1B) C(49A) C(54B) C(53B) -172(2)
C(54B) C(49A) Br(1B) Br(1A) -13(3)
C(54B) C(49A) Br(1B) C(50A) 174(3)
C(54B) C(49A) Br(1B) C(49B) 168(5)
C(49B) C(49A) C(50B) C(50A) -62(27)
C(49B) C(49A) C(50B) C(51A) 123(27)
C(49B) C(49A) C(50B) C(51B) 120(27)
C(49B) C(49A) C(50B) C(55B) -61(27)
C(50B) C(49A) C(49B) Br(1A) 125(25)
C(50B) C(49A) C(49B) C(50A) 76(30)
C(50B) C(49A) C(49B) C(54A) -63(27)
C(50B) C(49A) C(49B) Br(1B) 125(26)
C(50B) C(49A) C(49B) C(54B) -62(27)
C(49B) C(49A) C(54B) C(53A) -5(4)
C(49B) C(49A) C(54B) C(54A) 114(67)
C(49B) C(49A) C(54B) C(55A) 176(3)
C(49B) C(49A) C(54B) C(53B) -5(5)
C(54B) C(49A) C(49B) Br(1A) -173(4)
C(54B) C(49A) C(49B) C(50A) 138(19)
C(54B) C(49A) C(49B) C(54A) -1.0(16)
C(54B) C(49A) C(49B) Br(1B) -173(3)
C(54B) C(49A) C(49B) C(50B) 62(27)
C(50B) C(49A) C(54B) C(53A) 0(2)
C(50B) C(49A) C(54B) C(54A) 119(63)
C(50B) C(49A) C(54B) C(55A) -178.5(15)
C(50B) C(49A) C(54B) C(49B) 6(2)
C(50B) C(49A) C(54B) C(53B) 1(3)
C(54B) C(49A) C(50B) C(50A) 179(5)
C(54B) C(49A) C(50B) C(51A) 4(3)
C(54B) C(49A) C(50B) C(49B) -119(27)
C(54B) C(49A) C(50B) C(51B) 1(2)
C(54B) C(49A) C(50B) C(55B) 179.9(14)
C(49A) C(50A) C(51A) C(52A) -6(3)
C(49A) C(50A) C(51A) C(50B) -175(8)
C(49A) C(50A) C(51A) C(51B) -7(8)
C(49A) C(50A) C(51A) C(52B) -1(2)
C(49A) C(50A) Br(1B) Br(1A) -9.2(19)
C(49A) C(50A) Br(1B) C(49B) 3.6(17)
C(49A) C(50A) C(49B) Br(1A) -40(19)
C(49A) C(50A) C(49B) C(54A) 134(21)
C(49A) C(50A) C(49B) Br(1B) -45(19)
C(49A) C(50A) C(49B) C(50B) 141(19)
C(49A) C(50A) C(49B) C(54B) 132(21)
C(49A) C(50A) C(50B) C(51A) 7(12)
C(49A) C(50A) C(50B) C(49B) -4(2)
C(49A) C(50A) C(50B) C(51B) 3(7)
C(49A) C(50A) C(50B) C(55B) -179(3)
C(49A) C(50A) C(55B) C(50B) 179(3)
C(51A) C(50A) Br(1B) Br(1A) -17(10)
C(51A) C(50A) Br(1B) C(49A) -8(9)
C(51A) C(50A) Br(1B) C(49B) -5(8)
Br(1B) C(50A) C(51A) C(52A) 1(9)
Br(1B) C(50A) C(51A) C(50B) -168(13)
Br(1B) C(50A) C(51A) C(51B) -0(15)
Br(1B) C(50A) C(51A) C(52B) 6(11)
C(51A) C(50A) C(49B) Br(1A) -176.4(18)
C(51A) C(50A) C(49B) C(49A) -136(19)
C(51A) C(50A) C(49B) C(54A) -2(3)
C(51A) C(50A) C(49B) Br(1B) 179.1(17)
C(51A) C(50A) C(49B) C(50B) 4(5)
C(51A) C(50A) C(49B) C(54B) -4(4)
C(49B) C(50A) C(51A) C(52A) -3(3)
C(49B) C(50A) C(51A) C(50B) -172(9)
C(49B) C(50A) C(51A) C(51B) -4(8)
C(49B) C(50A) C(51A) C(52B) 3(3)
C(51A) C(50A) C(50B) C(49A) -7(12)
C(51A) C(50A) C(50B) C(49B) -11(13)
C(51A) C(50A) C(50B) C(51B) -5(4)
C(51A) C(50A) C(50B) C(55B) 173(9)
C(50B) C(50A) C(51A) C(52A) 169(9)
C(50B) C(50A) C(51A) C(51B) 168(12)
C(50B) C(50A) C(51A) C(52B) 174(9)
C(51A) C(50A) C(55B) C(50B) -2(2)
C(55B) C(50A) C(51A) C(52A) 175(2)
C(55B) C(50A) C(51A) C(50B) 6(8)
C(55B) C(50A) C(51A) C(51B) 174(7)
C(55B) C(50A) C(51A) C(52B) -179.5(11)
Br(1B) C(50A) C(49B) Br(1A) 4.5(8)
Br(1B) C(50A) C(49B) C(49A) 45(19)
Br(1B) C(50A) C(49B) C(54A) 178(2)
Br(1B) C(50A) C(49B) C(50B) -175(5)
Br(1B) C(50A) C(49B) C(54B) 177(3)
C(49B) C(50A) Br(1B) Br(1A) -13(2)
C(49B) C(50A) Br(1B) C(49A) -3.6(17)
Br(1B) C(50A) C(50B) C(49A) 161(25)
Br(1B) C(50A) C(50B) C(51A) 168(14)
Br(1B) C(50A) C(50B) C(49B) 157(25)
Br(1B) C(50A) C(50B) C(51B) 164(16)
Br(1B) C(50A) C(50B) C(55B) -18(20)
C(50B) C(50A) Br(1B) Br(1A) -174(16)
C(50B) C(50A) Br(1B) C(49A) -165(20)
C(50B) C(50A) Br(1B) C(49B) -161(21)
Br(1B) C(50A) C(55B) C(50B) 177(3)
C(55B) C(50A) Br(1B) Br(1A) 168.8(15)
C(55B) C(50A) Br(1B) C(49A) 178.0(17)
C(55B) C(50A) Br(1B) C(49B) -178(2)
C(49B) C(50A) C(50B) C(49A) 4(2)
C(49B) C(50A) C(50B) C(51A) 11(13)
C(49B) C(50A) C(50B) C(51B) 7(10)
C(49B) C(50A) C(50B) C(55B) -175(5)
C(50B) C(50A) C(49B) Br(1A) 179(4)
C(50B) C(50A) C(49B) C(49A) -141(19)
C(50B) C(50A) C(49B) C(54A) -7(7)
C(50B) C(50A) C(49B) Br(1B) 175(5)
C(50B) C(50A) C(49B) C(54B) -8(7)
C(49B) C(50A) C(55B) C(50B) 175(5)
C(55B) C(50A) C(49B) Br(1A) 7(5)
C(55B) C(50A) C(49B) C(49A) 48(21)
C(55B) C(50A) C(49B) C(54A) -179(2)
C(55B) C(50A) C(49B) Br(1B) 3(4)
C(55B) C(50A) C(49B) C(50B) -172(9)
C(55B) C(50A) C(49B) C(54B) -180(2)
C(55B) C(50A) C(50B) C(49A) 179(3)
C(55B) C(50A) C(50B) C(51A) -173(9)
C(55B) C(50A) C(50B) C(49B) 175(5)
C(55B) C(50A) C(50B) C(51B) -178(4)
C(50A) C(51A) C(52A) C(53A) 6(3)
C(50A) C(51A) C(52A) C(51B) -177(9)
C(50A) C(51A) C(52A) C(52B) 24(4)
C(50A) C(51A) C(50B) C(49A) 4(6)
C(50A) C(51A) C(50B) C(49B) 6(6)
C(50A) C(51A) C(50B) C(51B) 16(16)
C(50A) C(51A) C(50B) C(55B) -173(9)
C(50A) C(51A) C(51B) C(52A) 3(12)
C(50A) C(51A) C(51B) C(50B) -4(4)
C(50A) C(51A) C(51B) C(52B) 13(12)
C(50A) C(51A) C(52B) C(52A) -159(4)
C(50A) C(51A) C(52B) C(53A) -4(2)
C(50A) C(51A) C(52B) C(51B) -172(8)
C(50A) C(51A) C(52B) C(53B) -4(2)
C(52A) C(51A) C(50B) C(49A) -9(5)
C(52A) C(51A) C(50B) C(50A) -12(10)
C(52A) C(51A) C(50B) C(49B) -7(5)
C(52A) C(51A) C(50B) C(51B) 3(6)
C(52A) C(51A) C(50B) C(55B) 175(2)
C(50B) C(51A) C(52A) C(53A) 8(4)
C(50B) C(51A) C(52A) C(51B) -175(11)
C(50B) C(51A) C(52A) C(52B) 26(5)
C(52A) C(51A) C(51B) C(50B) -8(17)
C(52A) C(51A) C(51B) C(52B) 9(4)
C(51B) C(51A) C(52A) C(53A) -177(8)
C(51B) C(51A) C(52A) C(52B) -159(11)
C(52A) C(51A) C(52B) C(53A) 154(4)
C(52A) C(51A) C(52B) C(51B) -13(7)
C(52A) C(51A) C(52B) C(53B) 155(4)
C(52B) C(51A) C(52A) C(53A) -18(3)
C(52B) C(51A) C(52A) C(51B) 159(11)
C(50B) C(51A) C(51B) C(52A) 8(17)
C(50B) C(51A) C(51B) C(52B) 17(15)
C(51B) C(51A) C(50B) C(49A) -12(11)
C(51B) C(51A) C(50B) C(50A) -16(16)
C(51B) C(51A) C(50B) C(49B) -10(12)
C(51B) C(51A) C(50B) C(55B) 171(9)
C(50B) C(51A) C(52B) C(52A) -158(5)
C(50B) C(51A) C(52B) C(53A) -3(3)
C(50B) C(51A) C(52B) C(51B) -170(9)
C(50B) C(51A) C(52B) C(53B) -2(3)
C(52B) C(51A) C(50B) C(49A) -2(4)
C(52B) C(51A) C(50B) C(50A) -6(10)
C(52B) C(51A) C(50B) C(49B) -0(3)
C(52B) C(51A) C(50B) C(51B) 10(8)
C(52B) C(51A) C(50B) C(55B) -179.0(14)
C(51B) C(51A) C(52B) C(52A) 13(7)
C(51B) C(51A) C(52B) C(53A) 167(7)
C(51B) C(51A) C(52B) C(53B) 168(7)
C(52B) C(51A) C(51B) C(52A) -9(4)
C(52B) C(51A) C(51B) C(50B) -17(15)
C(51A) C(52A) C(53A) C(54A) -5(3)
C(51A) C(52A) C(53A) C(52B) 153(4)
C(51A) C(52A) C(53A) C(53B) -161(47)
C(51A) C(52A) C(53A) C(54B) -4(3)
C(51A) C(52A) C(51B) C(50B) 3(7)
C(51A) C(52A) C(51B) C(52B) -26(13)
C(51A) C(52A) C(52B) C(53A) -36(5)
C(51A) C(52A) C(52B) C(51B) 6(3)
C(51A) C(52A) C(52B) C(53B) -38(5)
C(53A) C(52A) C(51B) C(51A) 3(9)
C(53A) C(52A) C(51B) C(50B) 7(4)
C(53A) C(52A) C(51B) C(52B) -23(4)
C(51B) C(52A) C(53A) C(54A) -5(4)
C(51B) C(52A) C(53A) C(52B) 153(4)
C(51B) C(52A) C(53A) C(53B) -161(47)
C(51B) C(52A) C(53A) C(54B) -4(3)
C(53A) C(52A) C(52B) C(51A) 36(5)
C(53A) C(52A) C(52B) C(51B) 43(7)
C(53A) C(52A) C(52B) C(53B) -2(3)
C(52B) C(52A) C(53A) C(54A) -158(5)
C(52B) C(52A) C(53A) C(53B) 46(65)
C(52B) C(52A) C(53A) C(54B) -157(5)
C(51B) C(52A) C(52B) C(51A) -6(3)
C(51B) C(52A) C(52B) C(53A) -43(7)
C(51B) C(52A) C(52B) C(53B) -45(7)
C(52B) C(52A) C(51B) C(51A) 26(13)
C(52B) C(52A) C(51B) C(50B) 29(7)
C(52A) C(53A) C(54A) C(49A) 3(4)
C(52A) C(53A) C(54A) C(55A) 178(2)
C(52A) C(53A) C(54A) C(49B) 1(2)
C(52A) C(53A) C(54A) C(53B) -177(6)
C(52A) C(53A) C(54A) C(54B) 9(13)
C(52A) C(53A) C(52B) C(51A) -20(3)
C(52A) C(53A) C(52B) C(51B) -17(3)
C(52A) C(53A) C(52B) C(53B) 167(18)
C(52A) C(53A) C(53B) C(54A) 158(48)
C(52A) C(53A) C(53B) C(52B) -33(50)
C(52A) C(53A) C(53B) C(54B) 159(47)
C(52A) C(53A) C(54B) C(49A) 1(3)
C(52A) C(53A) C(54B) C(54A) -172(12)
C(52A) C(53A) C(54B) C(55A) 179.5(13)
C(52A) C(53A) C(54B) C(49B) -1(2)
C(52A) C(53A) C(54B) C(53B) -177(6)
C(54A) C(53A) C(52B) C(51A) 8(5)
C(54A) C(53A) C(52B) C(52A) 28(7)
C(54A) C(53A) C(52B) C(51B) 11(5)
C(54A) C(53A) C(52B) C(53B) -165(23)
C(52B) C(53A) C(54A) C(49A) -6(6)
C(52B) C(53A) C(54A) C(55A) 169(3)
C(52B) C(53A) C(54A) C(49B) -8(5)
C(52B) C(53A) C(54A) C(53B) 174(9)
C(52B) C(53A) C(54A) C(54B) -0(15)
C(54A) C(53A) C(53B) C(52B) 169(16)
C(54A) C(53A) C(53B) C(54B) 0.8(16)
C(53B) C(53A) C(54A) C(49A) -180(6)
C(53B) C(53A) C(54A) C(55A) -5(7)
C(53B) C(53A) C(54A) C(49B) 178(5)
C(53B) C(53A) C(54A) C(54B) -174(12)
C(54A) C(53A) C(54B) C(49A) 173(13)
C(54A) C(53A) C(54B) C(55A) -9(12)
C(54A) C(53A) C(54B) C(49B) 171(14)
C(54A) C(53A) C(54B) C(53B) -6(11)
C(54B) C(53A) C(54A) C(49A) -6(10)
C(54B) C(53A) C(54A) C(55A) 169(15)
C(54B) C(53A) C(54A) C(49B) -8(12)
C(54B) C(53A) C(54A) C(53B) 174(12)
C(52B) C(53A) C(53B) C(54A) -169(16)
C(52B) C(53A) C(53B) C(54B) -168(17)
C(53B) C(53A) C(52B) C(51A) 173(15)
C(53B) C(53A) C(52B) C(52A) -167(18)
C(53B) C(53A) C(52B) C(51B) 176(14)
C(52B) C(53A) C(54B) C(49A) -8(5)
C(52B) C(53A) C(54B) C(54A) 180(13)
C(52B) C(53A) C(54B) C(55A) 171(3)
C(52B) C(53A) C(54B) C(49B) -9(4)
C(52B) C(53A) C(54B) C(53B) 174(8)
C(54B) C(53A) C(52B) C(51A) 8(4)
C(54B) C(53A) C(52B) C(52A) 28(6)
C(54B) C(53A) C(52B) C(51B) 11(4)
C(54B) C(53A) C(52B) C(53B) -165(22)
C(53B) C(53A) C(54B) C(49A) 178(5)
C(53B) C(53A) C(54B) C(54A) 6(11)
C(53B) C(53A) C(54B) C(55A) -3(5)
C(53B) C(53A) C(54B) C(49B) 177(5)
C(54B) C(53A) C(53B) C(54A) -0.8(16)
C(54B) C(53A) C(53B) C(52B) 168(17)
C(49A) C(54A) C(55A) C(54B) 6(11)
C(49A) C(54A) C(49B) Br(1A) 5(3)
C(49A) C(54A) C(49B) C(50A) -170(4)
C(49A) C(54A) C(49B) Br(1B) 8(3)
C(49A) C(54A) C(49B) C(50B) -172(4)
C(49A) C(54A) C(49B) C(54B) -27(43)
C(49A) C(54A) C(53B) C(53A) 0(8)
C(49A) C(54A) C(53B) C(52B) -3(5)
C(49A) C(54A) C(53B) C(54B) -7(12)
C(49A) C(54A) C(54B) C(53A) 123(60)
C(49A) C(54A) C(54B) C(55A) -66(67)
C(49A) C(54A) C(54B) C(49B) 87(87)
C(49A) C(54A) C(54B) C(53B) 125(58)
C(53A) C(54A) C(55A) C(54B) -169(16)
C(53A) C(54A) C(49B) Br(1A) 178.5(18)
C(53A) C(54A) C(49B) C(49A) 174(4)
C(53A) C(54A) C(49B) C(50A) 3(3)
C(53A) C(54A) C(49B) Br(1B) -178.5(17)
C(53A) C(54A) C(49B) C(50B) 1(2)
C(53A) C(54A) C(49B) C(54B) 147(49)
C(53A) C(54A) C(53B) C(52B) -3(4)
C(53A) C(54A) C(53B) C(54B) -7(14)
C(53A) C(54A) C(54B) C(49A) -123(60)
C(53A) C(54A) C(54B) C(55A) 171(13)
C(53A) C(54A) C(54B) C(49B) -36(52)
C(53A) C(54A) C(54B) C(53B) 2(4)
C(55A) C(54A) C(49B) Br(1A) 1.4(19)
C(55A) C(54A) C(49B) C(49A) -4(3)
C(55A) C(54A) C(49B) C(50A) -174(2)
C(55A) C(54A) C(49B) Br(1B) 4(3)
C(55A) C(54A) C(49B) C(50B) -176(2)
C(55A) C(54A) C(49B) C(54B) -31(46)
C(49B) C(54A) C(55A) C(54B) 7(11)
C(55A) C(54A) C(53B) C(53A) 176(6)
C(55A) C(54A) C(53B) C(52B) 173(2)
C(55A) C(54A) C(53B) C(54B) 169(16)
C(53B) C(54A) C(55A) C(54B) -171(14)
C(55A) C(54A) C(54B) C(49A) 66(67)
C(55A) C(54A) C(54B) C(53A) -171(13)
C(55A) C(54A) C(54B) C(49B) 153(40)
C(55A) C(54A) C(54B) C(53B) -169(17)
C(49B) C(54A) C(53B) C(53A) -2(5)
C(49B) C(54A) C(53B) C(52B) -5(4)
C(49B) C(54A) C(53B) C(54B) -9(14)
C(53B) C(54A) C(49B) Br(1A) 179(2)
C(53B) C(54A) C(49B) C(49A) 174(4)
C(53B) C(54A) C(49B) C(50A) 4(4)
C(53B) C(54A) C(49B) Br(1B) -178(2)
C(53B) C(54A) C(49B) C(50B) 2(3)
C(53B) C(54A) C(49B) C(54B) 147(49)
C(49B) C(54A) C(54B) C(49A) -87(87)
C(49B) C(54A) C(54B) C(53A) 36(52)
C(49B) C(54A) C(54B) C(55A) -153(40)
C(49B) C(54A) C(54B) C(53B) 38(56)
C(54B) C(54A) C(49B) Br(1A) 32(48)
C(54B) C(54A) C(49B) C(49A) 27(43)
C(54B) C(54A) C(49B) C(50A) -143(47)
C(54B) C(54A) C(49B) Br(1B) 35(48)
C(54B) C(54A) C(49B) C(50B) -145(47)
C(53B) C(54A) C(54B) C(49A) -125(58)
C(53B) C(54A) C(54B) C(53A) -2(4)
C(53B) C(54A) C(54B) C(55A) 169(17)
C(53B) C(54A) C(54B) C(49B) -38(56)
C(54B) C(54A) C(53B) C(53A) 7(14)
C(54B) C(54A) C(53B) C(52B) 4(12)
C(54A) C(55A) C(54B) C(49A) -172(13)
C(54A) C(55A) C(54B) C(53A) 9(13)
C(54A) C(55A) C(54B) C(49B) -171(15)
C(54A) C(55A) C(54B) C(53B) 8(12)
Br(1A) Br(1B) C(49B) C(49A) -1(2)
Br(1A) Br(1B) C(49B) C(50A) 169.6(19)
Br(1A) Br(1B) C(49B) C(54A) -9(2)
Br(1A) Br(1B) C(49B) C(50B) 171.0(17)
Br(1A) Br(1B) C(49B) C(54B) -8(2)
C(49A) Br(1B) C(49B) Br(1A) 1(2)
C(49A) Br(1B) C(49B) C(50A) 171(4)
C(49A) Br(1B) C(49B) C(54A) -8(3)
C(49A) Br(1B) C(49B) C(50B) 172(4)
C(49A) Br(1B) C(49B) C(54B) -7(3)
C(50A) Br(1B) C(49B) Br(1A) -169.6(19)
C(50A) Br(1B) C(49B) C(49A) -171(4)
C(50A) Br(1B) C(49B) C(54A) -179(2)
C(50A) Br(1B) C(49B) C(50B) 1.4(15)
C(50A) Br(1B) C(49B) C(54B) -177(2)
Br(1A) C(49B) C(50B) C(49A) -116(28)
Br(1A) C(49B) C(50B) C(50A) -1(5)
Br(1A) C(49B) C(50B) C(51A) -174(2)
Br(1A) C(49B) C(50B) C(51B) -176.3(18)
Br(1A) C(49B) C(50B) C(55B) 4(3)
Br(1A) C(49B) C(54B) C(49A) 4(3)
Br(1A) C(49B) C(54B) C(53A) 179.7(12)
Br(1A) C(49B) C(54B) C(54A) -148(48)
Br(1A) C(49B) C(54B) C(55A) -1(2)
Br(1A) C(49B) C(54B) C(53B) -179.2(19)
C(49A) C(49B) C(50B) C(50A) 115(28)
C(49A) C(49B) C(50B) C(51A) -58(27)
C(49A) C(49B) C(50B) C(51B) -60(27)
C(49A) C(49B) C(50B) C(55B) 120(26)
C(49A) C(49B) C(54B) C(53A) 175(3)
C(49A) C(49B) C(54B) C(54A) -153(44)
C(49A) C(49B) C(54B) C(55A) -5(4)
C(49A) C(49B) C(54B) C(53B) 176(4)
C(50A) C(49B) C(50B) C(49A) -115(28)
C(50A) C(49B) C(50B) C(51A) -173(8)
C(50A) C(49B) C(50B) C(51B) -175(7)
C(50A) C(49B) C(50B) C(55B) 5(5)
C(50A) C(49B) C(54B) C(49A) -170(4)
C(50A) C(49B) C(54B) C(53A) 5(3)
C(50A) C(49B) C(54B) C(54A) 37(48)
C(50A) C(49B) C(54B) C(55A) -175(2)
C(50A) C(49B) C(54B) C(53B) 6(4)
C(54A) C(49B) C(50B) C(49A) 59(26)
C(54A) C(49B) C(50B) C(50A) 174(6)
C(54A) C(49B) C(50B) C(51A) 1(3)
C(54A) C(49B) C(50B) C(51B) -1(2)
C(54A) C(49B) C(50B) C(55B) 179.4(16)
C(54A) C(49B) C(54B) C(49A) 153(44)
C(54A) C(49B) C(54B) C(53A) -32(47)
C(54A) C(49B) C(54B) C(55A) 147(49)
C(54A) C(49B) C(54B) C(53B) -31(46)
Br(1B) C(49B) C(50B) C(49A) -121(27)
Br(1B) C(49B) C(50B) C(50A) -6(6)
Br(1B) C(49B) C(50B) C(51A) -179(2)
Br(1B) C(49B) C(50B) C(51B) 178.8(16)
Br(1B) C(49B) C(50B) C(55B) -0.7(18)
Br(1B) C(49B) C(54B) C(49A) 7(3)
Br(1B) C(49B) C(54B) C(53A) -177.8(16)
Br(1B) C(49B) C(54B) C(54A) -146(48)
Br(1B) C(49B) C(54B) C(55A) 2(2)
Br(1B) C(49B) C(54B) C(53B) -177(2)
C(50B) C(49B) C(54B) C(49A) -172(4)
C(50B) C(49B) C(54B) C(53A) 3(2)
C(50B) C(49B) C(54B) C(54A) 35(48)
C(50B) C(49B) C(54B) C(55A) -177(2)
C(50B) C(49B) C(54B) C(53B) 4(3)
C(54B) C(49B) C(50B) C(49A) 58(26)
C(54B) C(49B) C(50B) C(50A) 173(6)
C(54B) C(49B) C(50B) C(51A) -0(3)
C(54B) C(49B) C(50B) C(51B) -2(2)
C(54B) C(49B) C(50B) C(55B) 178.2(16)
C(49A) C(50B) C(51B) C(51A) 169(10)
C(49A) C(50B) C(51B) C(52A) -6(4)
C(49A) C(50B) C(51B) C(52B) 2(3)
C(49A) C(50B) C(55B) C(50A) -0.3(18)
C(50A) C(50B) C(51B) C(51A) 168(12)
C(50A) C(50B) C(51B) C(52A) -7(7)
C(50A) C(50B) C(51B) C(52B) 1(4)
C(51A) C(50B) C(51B) C(52A) -175(10)
C(51A) C(50B) C(51B) C(52B) -167(11)
C(51A) C(50B) C(55B) C(50A) 177(4)
C(49B) C(50B) C(51B) C(51A) 171(10)
C(49B) C(50B) C(51B) C(52A) -4(4)
C(49B) C(50B) C(51B) C(52B) 4(3)
C(49B) C(50B) C(55B) C(50A) -2(2)
C(51B) C(50B) C(55B) C(50A) 178(3)
C(55B) C(50B) C(51B) C(51A) -9(10)
C(55B) C(50B) C(51B) C(52A) 176(3)
C(55B) C(50B) C(51B) C(52B) -176.7(18)
C(51A) C(51B) C(52B) C(52A) -161(10)
C(51A) C(51B) C(52B) C(53A) -14(8)
C(51A) C(51B) C(52B) C(53B) -13(8)
C(52A) C(51B) C(52B) C(51A) 161(10)
C(52A) C(51B) C(52B) C(53A) 148(5)
C(52A) C(51B) C(52B) C(53B) 148(5)
C(50B) C(51B) C(52B) C(51A) 6(5)
C(50B) C(51B) C(52B) C(52A) -155(6)
C(50B) C(51B) C(52B) C(53A) -8(3)
C(50B) C(51B) C(52B) C(53B) -7(3)
C(51A) C(52B) C(53B) C(53A) -7(16)
C(51A) C(52B) C(53B) C(54A) 5(3)
C(51A) C(52B) C(53B) C(54B) 6(3)
C(52A) C(52B) C(53B) C(53A) 15(21)
C(52A) C(52B) C(53B) C(54A) 27(5)
C(52A) C(52B) C(53B) C(54B) 27(5)
C(53A) C(52B) C(53B) C(54A) 12(18)
C(53A) C(52B) C(53B) C(54B) 13(18)
C(51B) C(52B) C(53B) C(53A) -4(15)
C(51B) C(52B) C(53B) C(54A) 8(4)
C(51B) C(52B) C(53B) C(54B) 8(3)
C(53A) C(53B) C(54B) C(49A) -2(6)
C(53A) C(53B) C(54B) C(54A) -173(14)
C(53A) C(53B) C(54B) C(55A) 177(5)
C(53A) C(53B) C(54B) C(49B) -4(6)
C(54A) C(53B) C(54B) C(49A) 171(16)
C(54A) C(53B) C(54B) C(53A) 173(14)
C(54A) C(53B) C(54B) C(55A) -10(14)
C(54A) C(53B) C(54B) C(49B) 169(17)
C(52B) C(53B) C(54B) C(49A) -6(5)
C(52B) C(53B) C(54B) C(53A) -3(4)
C(52B) C(53B) C(54B) C(54A) -176(12)
C(52B) C(53B) C(54B) C(55A) 174.1(19)
C(52B) C(53B) C(54B) C(49B) -7(3)
